data_4133955
loop_
_publ_author_name
'Shen, Dengke'
'Cooper, James A.'
'Li, Peng'
'Guo, Qing-Hui'
'Cai, Kang'
'Wang, Xingjie'
'Wu, Huang'
'Chen, Hongliang'
'Zhang, Long'
'Jiao, Yang'
'Qiu, Yunyan'
'Stern, Charlotte L.'
'Liu, Zhichang'
'Sue, Andrew C.-H.'
'Yang, Ying-Wei'
'Alsubaie, Fehaid M.'
'Farha, Omar K.'
'Stoddart, J. Fraser'

_publ_section_title
;
 Organic Counteranion Co-assembly Strategy for the Formation of
 \g-Cyclodextrin-Containing Hybrid Frameworks.
;
_journal_issue 4
_journal_name_full 'Journal of the American Chemical Society'
_journal_page_first 2042
_journal_page_last 2050
_journal_paper_doi 10.1021/jacs.9b12527
_journal_volume 142
_journal_year 2020
_chemical_absolute_configuration ad
_chemical_formula_moiety '1.5(C96 H160 O80), 5(C8 H7 O4), 2(C H4 O), 6(K) '
_chemical_formula_sum 'C186 H283 K6 O142'
_chemical_formula_weight 5025.71
_space_group_crystal_system tetragonal
_space_group_IT_number 96
_space_group_name_Hall 'P 4nw 2abw'
_space_group_name_H-M_alt 'P 43 21 2'
_atom_sites_solution_hydrogens mixed
_atom_sites_solution_primary dual
_audit_creation_date 2019-04-22
_audit_creation_method
;
Olex2 1.2
(compiled 2018.05.29 svn.r3508 for OlexSys, GUI svn.r5506)
;
_cell_angle_alpha 90
_cell_angle_beta 90
_cell_angle_gamma 90
_cell_formula_units_Z 8
_cell_length_a 31.089(2)
_cell_length_b 31.089(2)
_cell_length_c 61.485(6)
_cell_measurement_reflns_used 9234
_cell_measurement_temperature 100(2)
_cell_measurement_theta_max 64.627
_cell_measurement_theta_min 2.843
_cell_volume 59427(8)
_computing_cell_refinement 'SAINT V8.34A (Bruker, 2017)'
_computing_data_collection 'APEX2 V2017.3 (Bruker, 2017)'
_computing_data_reduction 'SAINT V8.38A (?, 2016)'
_computing_molecular_graphics 'Olex2 (Dolomanov et al., 2009)'
_computing_publication_material 'Olex2 (Dolomanov et al., 2009)'
_computing_structure_refinement 'XL (Sheldrick, 2008)'
_computing_structure_solution 'ShelXD (Sheldrick, 2008)'
_diffrn_ambient_temperature 100.1
_diffrn_detector_area_resol_mean 8
_diffrn_measured_fraction_theta_full 0.962
_diffrn_measured_fraction_theta_max 0.947
_diffrn_measurement_device_type 'Bruker Kappa APEX CCD area detector'
_diffrn_measurement_method '\w and \f scans'
_diffrn_radiation_monochromator 'MX optics'
_diffrn_radiation_type CuK\a
_diffrn_radiation_wavelength 1.54178
_diffrn_reflns_av_R_equivalents 0.1173
_diffrn_reflns_av_unetI/netI 0.0703
_diffrn_reflns_Laue_measured_fraction_full 0.962
_diffrn_reflns_Laue_measured_fraction_max 0.947
_diffrn_reflns_limit_h_max 35
_diffrn_reflns_limit_h_min -34
_diffrn_reflns_limit_k_max 36
_diffrn_reflns_limit_k_min -36
_diffrn_reflns_limit_l_max 70
_diffrn_reflns_limit_l_min -72
_diffrn_reflns_number 535998
_diffrn_reflns_point_group_measured_fraction_full 0.958
_diffrn_reflns_point_group_measured_fraction_max 0.943
_diffrn_reflns_theta_full 67.679
_diffrn_reflns_theta_max 68.515
_diffrn_reflns_theta_min 1.592
_diffrn_source microsource
_exptl_absorpt_coefficient_mu 1.568
_exptl_absorpt_correction_T_max 0.7503
_exptl_absorpt_correction_T_min 0.6601
_exptl_absorpt_correction_type multi-scan
_exptl_absorpt_process_details
'SADABS-2016/2 (Bruker,2016/2) was used for absorption correction. wR2(int) was 0.1249 before and 0.0899 after correction. The Ratio of minimum to maximum transmission is 0.8798. The \l/2 correction factor is Not present.'
_exptl_crystal_colour colourless
_exptl_crystal_colour_primary colourless
_exptl_crystal_density_diffrn 1.123
_exptl_crystal_description block
_exptl_crystal_F_000 21192
_exptl_crystal_recrystallization_method 'The material was recrystallised from --- by as supplied'
_exptl_crystal_size_max 0.595
_exptl_crystal_size_mid 0.158
_exptl_crystal_size_min 0.092
_refine_diff_density_max 1.203
_refine_diff_density_min -0.501
_refine_diff_density_rms 0.110
_refine_ls_abs_structure_details
;
 Flack x determined using 14013 quotients [(I+)-(I-)]/[(I+)+(I-)]
 (Parsons, Flack and Wagner, Acta Cryst. B69 (2013) 249-259).
;
_refine_ls_abs_structure_Flack 0.067(4)
_refine_ls_extinction_method none
_refine_ls_goodness_of_fit_ref 1.004
_refine_ls_hydrogen_treatment mixed
_refine_ls_matrix_type full
_refine_ls_number_parameters 3110
_refine_ls_number_reflns 51602
_refine_ls_number_restraints 305
_refine_ls_restrained_S_all 5.328
_refine_ls_R_factor_all 0.0936
_refine_ls_R_factor_gt 0.0732
_refine_ls_shift/su_max 0.005
_refine_ls_shift/su_mean 0.000
_refine_ls_structure_factor_coef Fsqd
_refine_ls_weighting_details 'w=1/[\s^2^(Fo^2^)+(0.1404P)^2^] where P=(Fo^2^+2Fc^2^)/3'
_refine_ls_weighting_scheme calc
_refine_ls_wR_factor_gt 0.1932
_refine_ls_wR_factor_ref 0.2073
_reflns_Friedel_coverage 0.848
_reflns_Friedel_fraction_full 0.954
_reflns_Friedel_fraction_max 0.938
_reflns_number_gt 38993
_reflns_number_total 51602
_reflns_threshold_expression 'I > 2\s(I)'
_cod_data_source_file ja9b12527_si_003.cif
_cod_data_source_block cx1531
_cod_depositor_comments 'Adding full bibliography for 4133954--4133957.cif.'
_cod_original_cell_volume 59425(10)
_cod_database_code 4133955
_shelx_shelxl_version_number 2017/1
_shelx_space_group_comment
;
The symmetry employed for this shelxl refinement is uniquely defined
by the following loop, which should always be used as a source of
symmetry information in preference to the above space-group names.
They are only intended as comments.
;
_shelx_estimated_absorpt_t_max 0.869
_shelx_estimated_absorpt_t_min 0.456
_olex2_refinement_description
;
1. Fixed Uiso
 At 1.2 times of:
  All C(H) groups, All C(H,H) groups, All C(H,H,H,H) groups
 At 1.5 times of:
  All C(H,H,H) groups, All O(H) groups
2. Restrained distances
 C40S-C34S
 1.54 with sigma of 0.02
 O30-H30
 0.87 with sigma of 0.01
 O23B-H23C
 0.87 with sigma of 0.01
 O30A-H30A
 0.87 with sigma of 0.01
 O22B-H22C
 0.87 with sigma of 0.01
 C36-H30
 1.899944 with sigma of 0.02
 K3-H30
 3.718792 with sigma of 0.02
 C27B-H23C
 1.92173 with sigma of 0.02
 K2-H23C
 3.429606 with sigma of 0.02
 C36A-H30A
 1.889237 with sigma of 0.02
 K2-H30A
 3.461531 with sigma of 0.02
 C26B-H22C
 1.910524 with sigma of 0.02
 K3-H22C
 3.66534 with sigma of 0.02
 O2AA-C12A \\sim O10A-C12A
 with sigma of 0.01
3. Uiso/Uaniso restraints and constraints
O17S \\sim O18S \\sim O19S \\sim O20S \\sim C34S \\sim C35S \\sim C36S \\sim
H36S \\sim C37S \\sim C38S \\sim H38S \\sim C39S \\sim H39S \\sim C40S \\sim
C41S \\sim H41C \\sim H41D \\sim H41E: within 2A with sigma of 0.01 and sigma
for terminal atoms of 0.02
O35B \\sim C42B: within 2A with sigma of 0.01 and sigma for terminal atoms of
0.02
4. Rigid body (RIGU) restrains
 O13S, O14S, O15S, O16S, C26S, C27S, C28S, C29S, C30S, C31S, C32S, C33S
 with sigma for 1-2 distances of 0.001 and sigma for 1-3 distances of 0.001
 O17S, O18S, O19S, O20S, C34S, C35S, C36S, C37S, C38S, C39S, C40S, C41S
 with sigma for 1-2 distances of 0.001 and sigma for 1-3 distances of 0.001
5. Others
 Sof(O2AA)=Sof(H2AA)=Sof(H12D)=Sof(H12E)=1-FVAR(1)
 Sof(O10A)=Sof(H10A)=Sof(H12B)=Sof(H12C)=FVAR(1)
 Fixed Sof: K3(0.5) K6(0.5)
6.a Ternary CH refined with riding coordinates:
 C1A(H1A), C2A(H2AB), C3A(H3AA), C4A(H4A), C5A(H5AA), C7A(H7AA), C8A(H8AA),
 C9A(H9A), C10A(H10B), C11A(H11A), C13A(H13B), C14A(H14A), C15A(H15B),
 C16A(H16A), C17A(H17B), C19A(H19A), C20A(H20B), C21A(H21A), C22A(H22B),
 C23A(H23B), C25A(H25B), C26A(H26A), C27A(H27B), C28A(H28B), C29A(H29A),
 C31A(H31A), C32A(H32B), C33A(H33B), C34A(H34A), C35A(H35B), C37A(H37B),
 C38A(H38B), C39A(H39A), C40A(H40B), C41A(H41A), C43A(H43A), C44A(H44A),
 C45A(H45A), C46A(H46A), C47A(H47A), C1B(H1B), C2B(H2BA), C3B(H3BA), C4B(H4B),
 C5B(H5BA), C7B(H7BA), C8B(H8BA), C9B(H9B), C10B(H10D), C11B(H11B), C13B(H13D),
 C14B(H14B), C15B(H15D), C16B(H16B), C17B(H17D), C19B(H19B), C20B(H20D),
 C21B(H21B), C22B(H22D), C23B(H23D), C25B(H25D), C26B(H26B), C27B(H27D),
 C28B(H28D), C29B(H29B), C31B(H31B), C32B(H32D), C33B(H33D), C34B(H34B),
 C35B(H35D), C37B(H37D), C38B(H38D), C39B(H39B), C40B(H40D), C41B(H41B),
 C43B(H43B), C44B(H44B), C45B(H45B), C46B(H46B), C47B(H47B), C1(H1), C2(H2C),
 C3(H3C), C4(H4), C5(H5C), C7(H7C), C8(H8C), C9(H9), C10(H10E), C11(H11),
 C13(H13E), C14(H14), C15(H15E), C16(H16), C17(H17E), C19(H19), C20(H20E),
 C21(H21), C22(H22E), C23(H23E), C25(H25E), C26(H26), C27(H27E), C28(H28E),
 C29(H29), C31(H31), C32(H32E), C33(H33E), C34(H34), C35(H35E), C37(H37E),
 C38(H38E), C39(H39), C40(H40E), C41(H41), C43(H43), C44(H44), C45(H45),
 C46(H46), C47(H47)
6.b Secondary CH2 refined with riding coordinates:
 C6A(H6AA,H6AB), C12A(H12D,H12E), C12A(H12B,H12C), C18A(H18B,H18C), C24A(H24A,
 H24B), C30A(H30B,H30C), C36A(H36A,H36B), C42A(H42A,H42B), C48A(H48A,H48B),
 C6B(H6BA,H6BB), C12B(H12G,H12H), C18B(H18E,H18F), C24B(H24C,H24D), C30B(H30E,
 H30F), C36B(H36C,H36D), C42B(H42C,H42D), C48B(H48C,H48D), C6(H6A,H6B),
 C12(H12I,H12J), C18(H18G,H18H), C24(H24E,H24F), C30(H30G,H30H), C36(H36E,H36F),
  C42(H42E,H42F), C48(H48E,H48F)
6.c Aromatic/amide H refined with riding coordinates:
 C11S(H11S), C12S(H12S), C14S(H14S), C19S(H19S), C20S(H20S), C23S(H23S),
 C27S(H27S), C28S(H28S), C30S(H30S), C36S(H36S), C38S(H38S), C39S(H39S),
 C4S(H4S), C6S(H6S), C7S(H7SA)
6.d Tetrahedral OH refined with riding coordinates:
 O30A(H30A), O37A(H37A), O2B(H2B), O3B(H3B), O22B(H22C), O19S(H19C), O21S(H21S)
6.e Idealised Me refined as rotating group:
 C17S(H17F,H17G,H17H), C25S(H25F,H25G,H25H), C33S(H33F,H33G,H33H), C41S(H41C,
 H41D,H41E), C9S(H9SA,H9SB,H9SC), C42S(H42G,H42H,H42I), C43S(H43C,H43D,H43E)
6.f Idealised tetrahedral OH refined as rotating group:
 O2A(H2A), O2AA(H2AA), O3A(H3A), O5A(H5A), O7A(H7A), O8A(H8A), O10A(H10A),
 O12A(H12A), O13A(H13A), O15A(H15A), O17A(H17A), O18A(H18A), O20A(H20A),
 O22A(H22A), O23A(H23A), O25A(H25A), O27A(H27A), O28A(H28A), O32A(H32A),
 O33A(H33A), O35A(H35A), O38A(H38A), O40A(H40A), O5B(H5B), O7B(H7B), O8B(H8B),
 O10B(H10C), O12B(H12F), O13B(H13C), O15B(H15C), O17B(H17C), O18B(H18D),
 O20B(H20C), O25B(H25C), O27B(H27C), O28B(H28C), O30B(H30D), O32B(H32C),
 O33B(H33C), O35B(H35C), O37B(H37C), O38B(H38C), O40B(H40C), O2(H2), O3(H3),
 O5(H5), O7(H7), O8(H8), O10(H10), O12(H12), O13(H13), O15(H15), O17(H17),
 O18(H18), O20(H20), O22(H22), O23(H23), O25(H25), O27(H27), O28(H28), O32(H32),
  O33(H33), O35(H35), O37(H37), O38(H38), O40(H40), O7S(H7S), O11S(H11C),
 O15S(H15S), O3S(H3S), O22S(H22S)
;
_olex2_date_sample_data_collection 2019-04-05
_olex2_date_sample_submission 2019-04-04
_olex2_diffrn_ambient_temperature_device 'Oxford Cryosystems'
_olex2_exptl_crystal_mounting_method 'The crystal was mounted on a MITIGEN holder with Paratone oil'
_olex2_submission_original_sample_id cx1531
_olex2_submission_special_instructions 'No special instructions were received'

loop_
_space_group_symop_operation_xyz
'x, y, z'
'-x, -y, z+1/2'
'-y+1/2, x+1/2, z+3/4'
'y+1/2, -x+1/2, z+1/4'
'-x+1/2, y+1/2, -z+3/4'
'x+1/2, -y+1/2, -z+1/4'
'y, x, -z'
'-y, -x, -z+1/2'

loop_
_atom_site_label
_atom_site_type_symbol
_atom_site_fract_x
_atom_site_fract_y
_atom_site_fract_z
_atom_site_U_iso_or_equiv
_atom_site_adp_type
_atom_site_occupancy
_atom_site_site_symmetry_order
_atom_site_calc_flag
_atom_site_refinement_flags_posn
_atom_site_refinement_flags_adp
_atom_site_refinement_flags_occupancy
_atom_site_disorder_assembly
_atom_site_disorder_group
O1A O 0.62296(15) 1.06999(14) 0.16516(7) 0.0293(10) Uani 1 1 d . . . . .
O2A O 0.55449(16) 1.13026(15) 0.16195(7) 0.0355(11) Uani 1 1 d . . . . .
H2A H 0.548147 1.104029 0.162609 0.053 Uiso 1 1 calc GR . . . .
O2AA O 0.7162(4) 1.2667(4) 0.21754(19) 0.073(5) Uani 0.508(13) 1 d D . P A 2
H2AA H 0.739278 1.280273 0.219242 0.110 Uiso 0.508(13) 1 calc GR . P A 2
O3A O 0.56853(17) 1.20921(16) 0.18451(7) 0.0385(12) Uani 1 1 d . . . . .
H3A H 0.575988 1.215864 0.197206 0.058 Uiso 1 1 calc GR . . . .
O4A O 0.67765(17) 1.17272(15) 0.17423(7) 0.0383(11) Uani 1 1 d . . . . .
O5A O 0.7139(2) 1.1200(2) 0.14019(9) 0.0602(17) Uani 1 1 d . . . . .
H5A H 0.734401 1.107353 0.133988 0.090 Uiso 1 1 calc GR . . . .
O6A O 0.64355(15) 1.17752(14) 0.20680(7) 0.0328(10) Uani 1 1 d . . . . .
O7A O 0.56601(16) 1.20020(18) 0.22920(8) 0.0410(12) Uani 1 1 d . . . . .
H7A H 0.549280 1.179616 0.231791 0.061 Uiso 1 1 calc GR . . . .
O8A O 0.57897(18) 1.1954(2) 0.27634(8) 0.0546(16) Uani 1 1 d . . . . .
H8A H 0.553769 1.203757 0.273782 0.082 Uiso 1 1 calc GR . . . .
O9A O 0.68159(16) 1.23100(15) 0.25623(7) 0.0348(11) Uani 1 1 d . . . . .
O10A O 0.7631(3) 1.2079(4) 0.23155(15) 0.041(3) Uani 0.492(13) 1 d D . P A 1
H10A H 0.759562 1.195242 0.243496 0.061 Uiso 0.492(13) 1 calc GR . P A 1
O11A O 0.66396(15) 1.17631(14) 0.27994(7) 0.0301(10) Uani 1 1 d . . . . .
O12A O 0.60834(17) 1.20482(18) 0.31711(8) 0.0441(13) Uani 1 1 d . . . . .
H12A H 0.597534 1.208499 0.304730 0.066 Uiso 1 1 calc GR . . . .
O13A O 0.61415(18) 1.15019(17) 0.35392(8) 0.0418(12) Uani 1 1 d . . . . .
H13A H 0.607028 1.124298 0.352420 0.063 Uiso 1 1 calc GR . . . .
O14A O 0.71912(16) 1.13408(17) 0.32760(8) 0.0408(12) Uani 1 1 d . . . . .
O15A O 0.7725(2) 1.1816(3) 0.30260(14) 0.084(2) Uani 1 1 d . . . . .
H15A H 0.798597 1.181230 0.299103 0.126 Uiso 1 1 calc GR . . . .
O16A O 0.66299(15) 1.08547(14) 0.33346(7) 0.0311(10) Uani 1 1 d . . . . .
O17A O 0.58036(14) 1.06912(15) 0.34886(7) 0.0301(10) Uani 1 1 d . . . . .
H17A H 0.559193 1.065433 0.340574 0.045 Uiso 1 1 calc GR . . . .
O18A O 0.56259(13) 0.97743(14) 0.35734(7) 0.0266(9) Uani 1 1 d . . . . .
H18A H 0.565529 0.950899 0.359459 0.040 Uiso 1 1 calc GR . . . .
O19A O 0.67898(14) 0.98486(14) 0.36348(7) 0.0300(10) Uani 1 1 d . . . . .
O20A O 0.73448(16) 1.05330(16) 0.37412(7) 0.0382(11) Uani 1 1 d . . . . .
H20A H 0.734386 1.034359 0.383858 0.057 Uiso 1 1 calc GR . . . .
O21A O 0.63812(15) 0.94444(14) 0.33917(7) 0.0298(10) Uani 1 1 d . . . . .
O22A O 0.56937(15) 0.88524(15) 0.34612(7) 0.0319(10) Uani 1 1 d . . . . .
H22A H 0.565343 0.911925 0.346755 0.048 Uiso 1 1 calc GR . . . .
O23A O 0.57598(16) 0.80567(16) 0.32425(8) 0.0375(11) Uani 1 1 d . . . . .
H23A H 0.568572 0.814027 0.311810 0.056 Uiso 1 1 calc GR . . . .
O24A O 0.68777(15) 0.84071(15) 0.32379(7) 0.0354(11) Uani 1 1 d . . . . .
O25A O 0.7362(2) 0.8908(2) 0.35412(9) 0.0568(16) Uani 1 1 d . . . . .
H25A H 0.725795 0.908232 0.363149 0.085 Uiso 1 1 calc GR . . . .
O26A O 0.64061(16) 0.83281(14) 0.29541(7) 0.0325(10) Uani 1 1 d . . . . .
O27A O 0.55882(17) 0.80117(19) 0.28158(8) 0.0456(13) Uani 1 1 d . . . . .
H27A H 0.546237 0.778536 0.277673 0.068 Uiso 1 1 calc GR . . . .
O28A O 0.55168(17) 0.79053(17) 0.23536(8) 0.0437(12) Uani 1 1 d . . . . .
H28A H 0.540458 0.767813 0.230619 0.066 Uiso 1 1 calc GR . . . .
O29A O 0.66692(15) 0.77663(14) 0.24480(7) 0.0307(10) Uani 1 1 d . . . . .
O30A O 0.71379(15) 0.75142(15) 0.28154(7) 0.0357(11) Uani 1 1 d D . . . .
H30A H 0.724188 0.750942 0.294149 0.053 Uiso 1 1 calc DR . . . .
O31A O 0.62889(16) 0.82626(14) 0.22378(7) 0.0350(11) Uani 1 1 d . . . . .
O32A O 0.56406(17) 0.81832(15) 0.19120(7) 0.0367(11) Uani 1 1 d . . . . .
H32A H 0.557902 0.814583 0.204365 0.055 Uiso 1 1 calc GR . . . .
O33A O 0.57662(17) 0.87186(15) 0.15362(7) 0.0372(11) Uani 1 1 d . . . . .
H33A H 0.573044 0.897825 0.156936 0.056 Uiso 1 1 calc GR . . . .
O34A O 0.68532(16) 0.86658(16) 0.17597(8) 0.0398(12) Uani 1 1 d . . . . .
O35A O 0.7292(2) 0.8014(2) 0.19964(10) 0.0626(18) Uani 1 1 d . . . . .
H35A H 0.725715 0.782771 0.209382 0.094 Uiso 1 1 calc GR . . . .
O36A O 0.63899(16) 0.92468(14) 0.17345(7) 0.0355(11) Uani 1 1 d . . . . .
O37A O 0.55428(15) 0.95249(14) 0.16309(7) 0.0334(10) Uani 1 1 d . . . . .
H37A H 0.559505 0.931248 0.171112 0.050 Uiso 1 1 calc R . . . .
O38A O 0.54586(16) 1.03904(16) 0.14937(8) 0.0367(11) Uani 1 1 d . . . . .
H38A H 0.536450 1.048107 0.137411 0.055 Uiso 1 1 calc GR . . . .
O39A O 0.66157(15) 1.02293(14) 0.14263(7) 0.0315(10) Uani 1 1 d . . . . .
O40A O 0.71254(18) 0.95121(17) 0.13299(8) 0.0452(13) Uani 1 1 d . . . . .
H40A H 0.737056 0.952509 0.127281 0.068 Uiso 1 1 calc GR . . . .
C1A C 0.6314(2) 1.1146(2) 0.16292(10) 0.0312(15) Uani 1 1 d . . . . .
H1A H 0.632607 1.122526 0.147172 0.037 Uiso 1 1 calc R . . . .
C2A C 0.5945(2) 1.1379(2) 0.17387(11) 0.0362(16) Uani 1 1 d . . . . .
H2AB H 0.591266 1.127138 0.189107 0.043 Uiso 1 1 calc R . . . .
C3A C 0.6022(3) 1.1863(2) 0.17427(10) 0.0382(17) Uani 1 1 d . . . . .
H3AA H 0.604658 1.196603 0.158912 0.046 Uiso 1 1 calc R . . . .
C4A C 0.6444(3) 1.1933(2) 0.18523(10) 0.0388(17) Uani 1 1 d . . . . .
H4A H 0.650525 1.224844 0.185610 0.047 Uiso 1 1 calc R . . . .
C5A C 0.6726(2) 1.1268(2) 0.17394(11) 0.0354(16) Uani 1 1 d . . . . .
H5AA H 0.672219 1.115836 0.189230 0.042 Uiso 1 1 calc R . . . .
C6A C 0.7125(3) 1.1078(3) 0.16193(13) 0.051(2) Uani 1 1 d . . . . .
H6AA H 0.739040 1.117808 0.169276 0.061 Uiso 1 1 calc R . . . .
H6AB H 0.711687 1.076067 0.162875 0.061 Uiso 1 1 calc R . . . .
C7A C 0.6424(2) 1.2066(2) 0.22474(9) 0.0303(15) Uani 1 1 d . . . . .
H7AA H 0.636756 1.236500 0.219510 0.036 Uiso 1 1 calc R . . . .
C8A C 0.6071(2) 1.1921(2) 0.23936(10) 0.0323(15) Uani 1 1 d . . . . .
H8AA H 0.610176 1.160515 0.242011 0.039 Uiso 1 1 calc R . . . .
C9A C 0.6084(2) 1.2156(2) 0.26109(10) 0.0321(15) Uani 1 1 d . . . . .
H9A H 0.598408 1.245771 0.258605 0.038 Uiso 1 1 calc R . . . .
C10A C 0.6518(2) 1.2175(2) 0.27126(10) 0.0288(14) Uani 1 1 d . . . . .
H10B H 0.650950 1.238838 0.283437 0.035 Uiso 1 1 calc R . . . .
C11A C 0.6846(2) 1.2048(2) 0.23650(10) 0.0314(15) Uani 1 1 d . . . . .
H11A H 0.690854 1.174306 0.240644 0.038 Uiso 1 1 calc R . . . .
C12A C 0.7224(2) 1.2226(3) 0.22363(13) 0.050(2) Uani 1 1 d D . . . .
H12D H 0.748882 1.220268 0.232506 0.061 Uiso 0.508(13) 1 calc R . P A 2
H12E H 0.726536 1.205112 0.210343 0.061 Uiso 0.508(13) 1 calc R . P A 2
H12B H 0.719343 1.214106 0.208191 0.061 Uiso 0.492(13) 1 calc R . P A 1
H12C H 0.721732 1.254446 0.224300 0.061 Uiso 0.492(13) 1 calc R . P A 1
C13A C 0.6756(2) 1.1752(2) 0.30214(10) 0.0315(15) Uani 1 1 d . . . . .
H13B H 0.689709 1.202959 0.306189 0.038 Uiso 1 1 calc R . . . .
C14A C 0.6369(2) 1.1679(2) 0.31662(10) 0.0309(15) Uani 1 1 d . . . . .
H14A H 0.620613 1.142397 0.311102 0.037 Uiso 1 1 calc R . . . .
C15A C 0.6505(2) 1.1593(3) 0.34038(11) 0.0390(17) Uani 1 1 d . . . . .
H15B H 0.664549 1.185970 0.346043 0.047 Uiso 1 1 calc R . . . .
C16A C 0.6833(2) 1.1237(2) 0.34110(10) 0.0322(15) Uani 1 1 d . . . . .
H16A H 0.693217 1.119416 0.356409 0.039 Uiso 1 1 calc R . . . .
C17A C 0.7079(2) 1.1388(2) 0.30441(11) 0.0366(16) Uani 1 1 d . . . . .
H17B H 0.694517 1.111492 0.299143 0.044 Uiso 1 1 calc R . . . .
C18A C 0.7507(3) 1.1457(3) 0.29252(15) 0.053(2) Uani 1 1 d . . . . .
H18B H 0.768655 1.119498 0.293550 0.064 Uiso 1 1 calc R . . . .
H18C H 0.745373 1.151896 0.276953 0.064 Uiso 1 1 calc R . . . .
C19A C 0.6560(2) 1.0532(2) 0.34967(10) 0.0302(14) Uani 1 1 d . . . . .
H19A H 0.657165 1.066439 0.364475 0.036 Uiso 1 1 calc R . . . .
C20A C 0.61138(19) 1.0343(2) 0.34564(10) 0.0262(13) Uani 1 1 d . . . . .
H20B H 0.609497 1.023652 0.330321 0.031 Uiso 1 1 calc R . . . .
C21A C 0.6030(2) 0.9986(2) 0.36067(10) 0.0279(14) Uani 1 1 d . . . . .
H21A H 0.602672 1.010760 0.375725 0.034 Uiso 1 1 calc R . . . .
C22A C 0.6391(2) 0.96540(19) 0.35972(9) 0.0240(13) Uani 1 1 d . . . . .
H22B H 0.633948 0.943435 0.371317 0.029 Uiso 1 1 calc R . . . .
C23A C 0.6884(2) 1.0175(2) 0.34810(10) 0.0331(15) Uani 1 1 d . . . . .
H23B H 0.687920 1.005010 0.333111 0.040 Uiso 1 1 calc R . . . .
C24A C 0.7336(2) 1.0333(2) 0.35333(10) 0.0326(15) Uani 1 1 d . . . . .
H24A H 0.753797 1.008661 0.353169 0.039 Uiso 1 1 calc R . . . .
H24B H 0.742938 1.054059 0.342096 0.039 Uiso 1 1 calc R . . . .
C25A C 0.6451(2) 0.8985(2) 0.33974(10) 0.0276(14) Uani 1 1 d . . . . .
H25B H 0.651774 0.889124 0.354931 0.033 Uiso 1 1 calc R . . . .
C26A C 0.6049(2) 0.8763(2) 0.33180(11) 0.0326(15) Uani 1 1 d . . . . .
H26A H 0.597822 0.886915 0.316874 0.039 Uiso 1 1 calc R . . . .
C27A C 0.6117(2) 0.8287(2) 0.33101(10) 0.0305(15) Uani 1 1 d . . . . .
H27B H 0.619085 0.818871 0.346045 0.037 Uiso 1 1 calc R . . . .
C28A C 0.6506(2) 0.8203(2) 0.31659(10) 0.0375(17) Uani 1 1 d . . . . .
H28B H 0.656188 0.788578 0.316499 0.045 Uiso 1 1 calc R . . . .
C29A C 0.6831(2) 0.8873(2) 0.32447(11) 0.0341(15) Uani 1 1 d . . . . .
H29A H 0.676644 0.898132 0.309506 0.041 Uiso 1 1 calc R . . . .
C30A C 0.7257(3) 0.9052(3) 0.33184(12) 0.0446(18) Uani 1 1 d . . . . .
H30B H 0.748629 0.895663 0.321742 0.053 Uiso 1 1 calc R . . . .
H30C H 0.724662 0.937042 0.331453 0.053 Uiso 1 1 calc R . . . .
C31A C 0.6357(2) 0.8009(2) 0.27898(9) 0.0256(13) Uani 1 1 d . . . . .
H31A H 0.635283 0.771520 0.285556 0.031 Uiso 1 1 calc R . . . .
C32A C 0.5935(2) 0.8099(2) 0.26705(10) 0.0323(15) Uani 1 1 d . . . . .
H32B H 0.592541 0.840656 0.262257 0.039 Uiso 1 1 calc R . . . .
C33A C 0.5902(2) 0.7801(2) 0.24735(10) 0.0324(15) Uani 1 1 d . . . . .
H33B H 0.588405 0.749657 0.252503 0.039 Uiso 1 1 calc R . . . .
C34A C 0.6290(2) 0.7849(2) 0.23292(11) 0.0328(15) Uani 1 1 d . . . . .
H34A H 0.626797 0.763410 0.220889 0.039 Uiso 1 1 calc R . . . .
C35A C 0.6729(2) 0.8055(2) 0.26348(10) 0.0260(13) Uani 1 1 d . . . . .
H35B H 0.673963 0.835830 0.258122 0.031 Uiso 1 1 calc R . . . .
C36A C 0.7157(2) 0.7942(2) 0.27317(10) 0.0336(15) Uani 1 1 d D . . . .
H36A H 0.738389 0.796248 0.261931 0.040 Uiso 1 1 calc R . . . .
H36B H 0.722766 0.814596 0.285016 0.040 Uiso 1 1 calc R . . . .
C37A C 0.6382(2) 0.8305(2) 0.20125(11) 0.0362(16) Uani 1 1 d . . . . .
H37B H 0.645618 0.801509 0.195241 0.043 Uiso 1 1 calc R . . . .
C38A C 0.6008(2) 0.8475(2) 0.18948(10) 0.0337(15) Uani 1 1 d . . . . .
H38B H 0.592600 0.875746 0.196083 0.040 Uiso 1 1 calc R . . . .
C39A C 0.6113(3) 0.8546(2) 0.16594(11) 0.0364(16) Uani 1 1 d . . . . .
H39A H 0.619428 0.826270 0.159442 0.044 Uiso 1 1 calc R . . . .
C40A C 0.6500(2) 0.8843(2) 0.16438(11) 0.0364(16) Uani 1 1 d . . . . .
H40B H 0.658064 0.888167 0.148759 0.044 Uiso 1 1 calc R . . . .
C41A C 0.6767(2) 0.8599(3) 0.19870(11) 0.0404(17) Uani 1 1 d . . . . .
H41A H 0.670012 0.888233 0.205606 0.048 Uiso 1 1 calc R . . . .
C42A C 0.7177(3) 0.8431(3) 0.20802(15) 0.058(2) Uani 1 1 d . . . . .
H42A H 0.741120 0.863616 0.204769 0.070 Uiso 1 1 calc R . . . .
H42B H 0.714773 0.841192 0.224026 0.070 Uiso 1 1 calc R . . . .
C43A C 0.6318(2) 0.9581(2) 0.15788(10) 0.0279(14) Uani 1 1 d . . . . .
H43A H 0.629540 0.945482 0.142967 0.034 Uiso 1 1 calc R . . . .
C44A C 0.5903(2) 0.9817(2) 0.16354(10) 0.0298(15) Uani 1 1 d . . . . .
H44A H 0.592786 0.995548 0.178157 0.036 Uiso 1 1 calc R . . . .
C45A C 0.5841(2) 1.0158(2) 0.14589(11) 0.0346(16) Uani 1 1 d . . . . .
H45A H 0.582120 1.001085 0.131464 0.042 Uiso 1 1 calc R . . . .
C46A C 0.6228(2) 1.0460(2) 0.14562(10) 0.0294(14) Uani 1 1 d . . . . .
H46A H 0.619359 1.066497 0.133187 0.035 Uiso 1 1 calc R . . . .
C47A C 0.6695(2) 0.9900(2) 0.15873(10) 0.0284(14) Uani 1 1 d . . . . .
H47A H 0.670389 1.003569 0.173459 0.034 Uiso 1 1 calc R . . . .
C48A C 0.7135(2) 0.9714(2) 0.15354(12) 0.0378(17) Uani 1 1 d . . . . .
H48A H 0.735195 0.994743 0.153482 0.045 Uiso 1 1 calc R . . . .
H48B H 0.721718 0.950289 0.164830 0.045 Uiso 1 1 calc R . . . .
O1B O 0.31826(15) 0.45202(15) 0.31376(8) 0.0360(11) Uani 1 1 d . . . . .
O2B O 0.31544(16) 0.39656(17) 0.27720(7) 0.0395(12) Uani 1 1 d . . . . .
H2B H 0.309028 0.373529 0.270834 0.059 Uiso 1 1 calc R . . . .
O3B O 0.36317(15) 0.31938(16) 0.28074(7) 0.0379(11) Uani 1 1 d . . . . .
H3B H 0.364450 0.292661 0.282656 0.057 Uiso 1 1 calc R . . . .
O4B O 0.34438(16) 0.34760(15) 0.33799(8) 0.0375(11) Uani 1 1 d . . . . .
O5B O 0.27968(19) 0.3946(2) 0.36003(10) 0.0613(17) Uani 1 1 d . . . . .
H5B H 0.274488 0.391525 0.373345 0.092 Uiso 1 1 calc GR . . . .
O6B O 0.40868(14) 0.34245(14) 0.31833(7) 0.0319(10) Uani 1 1 d . . . . .
O7B O 0.44750(19) 0.2955(2) 0.28423(9) 0.0634(18) Uani 1 1 d . . . . .
H7B H 0.446141 0.316680 0.275797 0.095 Uiso 1 1 calc GR . . . .
O8B O 0.5344(2) 0.2706(3) 0.29128(10) 0.0680(19) Uani 1 1 d . . . . .
H8B H 0.536795 0.294223 0.284744 0.102 Uiso 1 1 calc GR . . . .
O9B O 0.49757(17) 0.28898(17) 0.34621(9) 0.0463(13) Uani 1 1 d . . . . .
O10B O 0.4169(2) 0.2876(2) 0.36708(13) 0.075(2) Uani 1 1 d . . . . .
H10C H 0.434147 0.267539 0.369865 0.113 Uiso 1 1 calc GR . . . .
O11B O 0.55136(15) 0.32223(15) 0.32597(8) 0.0368(11) Uani 1 1 d . . . . .
O12B O 0.6151(3) 0.3048(3) 0.29419(18) 0.122(4) Uani 1 1 d . . . . .
H12F H 0.595820 0.287020 0.297487 0.184 Uiso 1 1 calc GR . . . .
O13B O 0.6933(2) 0.3527(3) 0.30234(13) 0.081(2) Uani 1 1 d . . . . .
H13C H 0.678347 0.358652 0.291358 0.121 Uiso 1 1 calc GR . . . .
O14B O 0.6464(2) 0.3555(2) 0.35576(12) 0.0692(19) Uani 1 1 d . . . . .
O15B O 0.5869(3) 0.2917(3) 0.37729(16) 0.099(3) Uani 1 1 d . . . . .
H15C H 0.584636 0.276519 0.366048 0.149 Uiso 1 1 calc GR . . . .
O16B O 0.65293(17) 0.41139(18) 0.33069(11) 0.0550(15) Uani 1 1 d . . . . .
O17B O 0.6680(3) 0.4337(3) 0.28637(12) 0.086(2) Uani 1 1 d . . . . .
H17C H 0.662233 0.445407 0.274398 0.129 Uiso 1 1 calc GR . . . .
O18B O 0.68026(19) 0.5257(2) 0.27973(9) 0.0589(16) Uani 1 1 d . . . . .
H18D H 0.699277 0.524890 0.270030 0.088 Uiso 1 1 calc GR . . . .
O19B O 0.71185(15) 0.51219(14) 0.33679(7) 0.0296(10) Uani 1 1 d . . . . .
O20B O 0.74040(16) 0.44327(16) 0.36134(8) 0.0400(11) Uani 1 1 d . . . . .
H20C H 0.739505 0.416356 0.362429 0.060 Uiso 1 1 calc GR . . . .
O21B O 0.66014(15) 0.55563(16) 0.32047(8) 0.0381(12) Uani 1 1 d . . . . .
O22B O 0.67540(16) 0.61745(18) 0.28556(8) 0.0474(13) Uani 1 1 d D . . . .
H22C H 0.683565 0.591699 0.285350 0.071 Uiso 1 1 calc DR . . . .
O23B O 0.62801(17) 0.69617(18) 0.29076(9) 0.0476(13) Uani 1 1 d D . . . .
H23C H 0.6003(8) 0.701(3) 0.2923(6) 0.071 Uiso 1 1 d DR . . . .
O24B O 0.63659(17) 0.65854(17) 0.34737(8) 0.0424(12) Uani 1 1 d . . . . .
O25B O 0.6964(2) 0.6050(2) 0.36993(10) 0.0570(15) Uani 1 1 d . . . . .
H25C H 0.712491 0.583334 0.368934 0.086 Uiso 1 1 calc GR . . . .
O26B O 0.57725(14) 0.66581(15) 0.32526(8) 0.0349(11) Uani 1 1 d . . . . .
O27B O 0.54266(18) 0.68926(19) 0.28443(8) 0.0481(13) Uani 1 1 d . . . . .
H27C H 0.536006 0.669373 0.275813 0.072 Uiso 1 1 calc GR . . . .
O28B O 0.44904(18) 0.7046(2) 0.28605(10) 0.0539(15) Uani 1 1 d . . . . .
H28C H 0.462794 0.694100 0.275568 0.081 Uiso 1 1 calc GR . . . .
O29B O 0.48226(15) 0.72793(15) 0.34133(8) 0.0385(11) Uani 1 1 d . . . . .
O30B O 0.55832(19) 0.75103(17) 0.36286(9) 0.0494(14) Uani 1 1 d . . . . .
H30D H 0.543973 0.768284 0.370469 0.074 Uiso 1 1 calc GR . . . .
O31B O 0.43504(15) 0.67780(15) 0.32780(8) 0.0371(11) Uani 1 1 d . . . . .
O32B O 0.36467(18) 0.70544(19) 0.30121(10) 0.0562(16) Uani 1 1 d . . . . .
H32C H 0.376812 0.696920 0.289791 0.084 Uiso 1 1 calc GR . . . .
O33B O 0.28729(16) 0.65627(18) 0.30586(10) 0.0472(13) Uani 1 1 d . . . . .
H33C H 0.299306 0.640052 0.296779 0.071 Uiso 1 1 calc GR . . . .
O34B O 0.34180(16) 0.63766(19) 0.35807(8) 0.0473(13) Uani 1 1 d . . . . .
O35B O 0.4026(5) 0.6929(8) 0.3815(3) 0.252(8) Uani 1 1 d . U . B 1
H35C H 0.413277 0.711075 0.372992 0.377 Uiso 1 1 calc GR . . B 1
O36B O 0.32899(15) 0.58985(15) 0.32980(8) 0.0388(11) Uani 1 1 d . . . . .
O37B O 0.30099(19) 0.57682(17) 0.28586(8) 0.0464(13) Uani 1 1 d . . . . .
H37C H 0.301557 0.600614 0.292323 0.070 Uiso 1 1 calc GR . . . .
O38B O 0.28596(18) 0.48607(19) 0.27580(8) 0.0477(13) Uani 1 1 d . . . . .
H38C H 0.265944 0.469467 0.272085 0.071 Uiso 1 1 calc GR . . . .
O39B O 0.26880(14) 0.48944(14) 0.33421(7) 0.0310(10) Uani 1 1 d . . . . .
O40B O 0.24410(16) 0.55593(15) 0.36295(8) 0.0364(11) Uani 1 1 d . . . . .
H40C H 0.239583 0.569118 0.374649 0.055 Uiso 1 1 calc GR . . . .
C1B C 0.3178(2) 0.4056(2) 0.31654(11) 0.0365(16) Uani 1 1 d . . . . .
H1B H 0.287575 0.394835 0.317853 0.044 Uiso 1 1 calc R . . . .
C2B C 0.3395(2) 0.3874(2) 0.29556(10) 0.0300(14) Uani 1 1 d . . . . .
H2BA H 0.368935 0.399909 0.293981 0.036 Uiso 1 1 calc R . . . .
C3B C 0.3428(2) 0.3388(2) 0.29875(12) 0.0382(17) Uani 1 1 d . . . . .
H3BA H 0.312807 0.327145 0.299518 0.046 Uiso 1 1 calc R . . . .
C4B C 0.3649(2) 0.3274(2) 0.31964(11) 0.0343(15) Uani 1 1 d . . . . .
H4B H 0.364649 0.295445 0.321608 0.041 Uiso 1 1 calc R . . . .
C5B C 0.3432(2) 0.3939(2) 0.33621(11) 0.0366(16) Uani 1 1 d . . . . .
H5BA H 0.373094 0.405635 0.335069 0.044 Uiso 1 1 calc R . . . .
C6B C 0.3224(2) 0.4086(3) 0.35729(12) 0.0431(18) Uani 1 1 d . . . . .
H6BA H 0.339784 0.397850 0.369640 0.052 Uiso 1 1 calc R . . . .
H6BB H 0.322927 0.440386 0.357803 0.052 Uiso 1 1 calc R . . . .
C7B C 0.4402(2) 0.3104(2) 0.32261(11) 0.0350(16) Uani 1 1 d . . . . .
H7BA H 0.425625 0.282072 0.324983 0.042 Uiso 1 1 calc R . . . .
C8B C 0.4698(3) 0.3072(3) 0.30317(13) 0.049(2) Uani 1 1 d . . . . .
H8BA H 0.483274 0.335999 0.300732 0.059 Uiso 1 1 calc R . . . .
C9B C 0.5055(3) 0.2750(3) 0.30839(14) 0.048(2) Uani 1 1 d . . . . .
H9B H 0.491044 0.246450 0.309950 0.058 Uiso 1 1 calc R . . . .
C10B C 0.5264(2) 0.2836(2) 0.32934(12) 0.0352(16) Uani 1 1 d . . . . .
H10D H 0.546213 0.259274 0.332893 0.042 Uiso 1 1 calc R . . . .
C11B C 0.4666(2) 0.3219(3) 0.34266(12) 0.0388(17) Uani 1 1 d . . . . .
H11B H 0.482036 0.349585 0.339865 0.047 Uiso 1 1 calc R . . . .
C12B C 0.4406(3) 0.3264(3) 0.36305(13) 0.060(3) Uani 1 1 d . . . . .
H12G H 0.459932 0.332431 0.375482 0.072 Uiso 1 1 calc R . . . .
H12H H 0.420426 0.350879 0.361548 0.072 Uiso 1 1 calc R . . . .
C13B C 0.5957(3) 0.3214(3) 0.33178(15) 0.049(2) Uani 1 1 d . . . . .
H13D H 0.604219 0.291406 0.335784 0.059 Uiso 1 1 calc R . . . .
C14B C 0.6207(3) 0.3357(3) 0.3122(2) 0.081(4) Uani 1 1 d . . . . .
H14B H 0.610072 0.364632 0.307453 0.097 Uiso 1 1 calc R . . . .
C15B C 0.6671(3) 0.3394(3) 0.31880(19) 0.069(3) Uani 1 1 d . . . . .
H15D H 0.677122 0.310460 0.323837 0.082 Uiso 1 1 calc R . . . .
C16B C 0.6709(3) 0.3698(3) 0.3370(2) 0.075(3) Uani 1 1 d . . . . .
H16B H 0.701805 0.373260 0.341140 0.089 Uiso 1 1 calc R . . . .
C17B C 0.6020(3) 0.3496(3) 0.35022(17) 0.065(3) Uani 1 1 d . . . . .
H17D H 0.589896 0.378416 0.346346 0.078 Uiso 1 1 calc R . . . .
C18B C 0.5799(4) 0.3345(4) 0.37199(19) 0.088(4) Uani 1 1 d . . . . .
H18E H 0.590605 0.352710 0.384054 0.106 Uiso 1 1 calc R . . . .
H18F H 0.548518 0.339379 0.370758 0.106 Uiso 1 1 calc R . . . .
C19B C 0.6820(2) 0.4449(2) 0.32451(13) 0.0428(18) Uani 1 1 d . . . . .
H19B H 0.711497 0.432884 0.322138 0.051 Uiso 1 1 calc R . . . .
C20B C 0.6657(3) 0.4662(3) 0.30389(12) 0.050(2) Uani 1 1 d . . . . .
H20D H 0.635530 0.476580 0.305862 0.060 Uiso 1 1 calc R . . . .
C21B C 0.6949(3) 0.5027(3) 0.29848(11) 0.050(2) Uani 1 1 d . . . . .
H21B H 0.723955 0.490589 0.295137 0.060 Uiso 1 1 calc R . . . .
C22B C 0.6996(2) 0.5339(2) 0.31771(11) 0.0351(16) Uani 1 1 d . . . . .
H22D H 0.722270 0.555536 0.314054 0.042 Uiso 1 1 calc R . . . .
C23B C 0.6826(2) 0.4773(2) 0.34265(11) 0.0341(15) Uani 1 1 d . . . . .
H23D H 0.652951 0.489251 0.344542 0.041 Uiso 1 1 calc R . . . .
C24B C 0.6985(2) 0.4604(2) 0.36450(11) 0.0369(16) Uani 1 1 d . . . . .
H24C H 0.699463 0.484081 0.375273 0.044 Uiso 1 1 calc R . . . .
H24D H 0.678938 0.437823 0.369998 0.044 Uiso 1 1 calc R . . . .
C25B C 0.6644(2) 0.6014(2) 0.32468(11) 0.0382(16) Uani 1 1 d . . . . .
H25D H 0.695198 0.608985 0.327404 0.046 Uiso 1 1 calc R . . . .
C26B C 0.6480(2) 0.6244(2) 0.30424(13) 0.0423(18) Uani 1 1 d D . . . .
H26B H 0.618470 0.613634 0.300802 0.051 Uiso 1 1 calc R . . . .
C27B C 0.6456(2) 0.6721(2) 0.30863(12) 0.0421(18) Uani 1 1 d D . . . .
H27D H 0.675619 0.682627 0.311079 0.051 Uiso 1 1 calc R . . . .
C28B C 0.6195(2) 0.6812(3) 0.32980(13) 0.0423(18) Uani 1 1 d . . . . .
H28D H 0.618895 0.712731 0.332988 0.051 Uiso 1 1 calc R . . . .
C29B C 0.6369(2) 0.6123(2) 0.34481(12) 0.0381(16) Uani 1 1 d . . . . .
H29B H 0.606714 0.602464 0.342026 0.046 Uiso 1 1 calc R . . . .
C30B C 0.6520(3) 0.5924(3) 0.36532(13) 0.053(2) Uani 1 1 d . . . . .
H30E H 0.633203 0.601526 0.377458 0.063 Uiso 1 1 calc R . . . .
H30F H 0.650223 0.560661 0.364101 0.063 Uiso 1 1 calc R . . . .
C31B C 0.5443(2) 0.6985(2) 0.32354(12) 0.0337(15) Uani 1 1 d . . . . .
H31B H 0.557686 0.727393 0.321139 0.040 Uiso 1 1 calc R . . . .
C32B C 0.5166(2) 0.6861(2) 0.30394(11) 0.0342(15) Uani 1 1 d . . . . .
H32D H 0.505876 0.655935 0.305702 0.041 Uiso 1 1 calc R . . . .
C33B C 0.4787(2) 0.7171(2) 0.30301(12) 0.0370(16) Uani 1 1 d . . . . .
H33D H 0.489699 0.746720 0.299888 0.044 Uiso 1 1 calc R . . . .
C34B C 0.4544(2) 0.7178(2) 0.32387(12) 0.0352(16) Uani 1 1 d . . . . .
H34B H 0.431412 0.740238 0.322957 0.042 Uiso 1 1 calc R . . . .
C35B C 0.5169(2) 0.6989(2) 0.34459(12) 0.0323(15) Uani 1 1 d . . . . .
H35D H 0.504416 0.669513 0.346442 0.039 Uiso 1 1 calc R . . . .
C36B C 0.5408(2) 0.7095(2) 0.36480(13) 0.0432(18) Uani 1 1 d . . . . .
H36C H 0.521104 0.708320 0.377441 0.052 Uiso 1 1 calc R . . . .
H36D H 0.564098 0.688293 0.367138 0.052 Uiso 1 1 calc R . . . .
C37B C 0.3908(2) 0.6787(2) 0.33509(13) 0.0397(17) Uani 1 1 d . . . . .
H37D H 0.384243 0.707223 0.341868 0.048 Uiso 1 1 calc R . . . .
C38B C 0.3618(2) 0.6712(2) 0.31608(12) 0.0353(16) Uani 1 1 d . . . . .
H38D H 0.371303 0.644311 0.308561 0.042 Uiso 1 1 calc R . . . .
C39B C 0.3163(2) 0.6655(2) 0.32296(13) 0.0413(17) Uani 1 1 d . . . . .
H39B H 0.306613 0.692687 0.330182 0.050 Uiso 1 1 calc R . . . .
C40B C 0.3151(2) 0.6285(2) 0.34029(12) 0.0397(17) Uani 1 1 d . . . . .
H40D H 0.284932 0.624621 0.345535 0.048 Uiso 1 1 calc R . . . .
C41B C 0.3862(2) 0.6429(3) 0.35204(13) 0.049(2) Uani 1 1 d . . . . .
H41B H 0.395961 0.615484 0.345132 0.058 Uiso 1 1 calc R . . . .
C42B C 0.4116(4) 0.6486(6) 0.37322(18) 0.113(6) Uani 1 1 d . U . . .
H42C H 0.402561 0.626882 0.384056 0.136 Uiso 1 1 calc R . . B .
H42D H 0.442798 0.645068 0.370467 0.136 Uiso 1 1 calc R . . B .
C43B C 0.2966(2) 0.5586(2) 0.32421(10) 0.0303(14) Uani 1 1 d . . . . .
H43B H 0.267622 0.572560 0.324313 0.036 Uiso 1 1 calc R . . . .
C44B C 0.3064(2) 0.5419(3) 0.30172(11) 0.0395(17) Uani 1 1 d . . . . .
H44B H 0.336764 0.531340 0.301232 0.047 Uiso 1 1 calc R . . . .
C45B C 0.2760(2) 0.5051(2) 0.29645(11) 0.0402(17) Uani 1 1 d . . . . .
H45B H 0.246084 0.516826 0.295724 0.048 Uiso 1 1 calc R . . . .
C46B C 0.2772(2) 0.4722(2) 0.31344(11) 0.0332(15) Uani 1 1 d . . . . .
H46B H 0.254945 0.449986 0.310122 0.040 Uiso 1 1 calc R . . . .
C47B C 0.2979(2) 0.5231(2) 0.34092(10) 0.0309(14) Uani 1 1 d . . . . .
H47B H 0.327732 0.511045 0.341384 0.037 Uiso 1 1 calc R . . . .
C48B C 0.2855(2) 0.5369(2) 0.36356(11) 0.0351(16) Uani 1 1 d . . . . .
H48C H 0.285158 0.511618 0.373368 0.042 Uiso 1 1 calc R . . . .
H48D H 0.306689 0.557802 0.369208 0.042 Uiso 1 1 calc R . . . .
O1 O 0.38426(15) 0.95283(14) 0.16502(7) 0.0327(10) Uani 1 1 d . . . . .
O2 O 0.45107(16) 0.88980(15) 0.15799(7) 0.0352(11) Uani 1 1 d . . . . .
H2 H 0.464937 0.912044 0.161305 0.053 Uiso 1 1 calc GR . . . .
O3 O 0.44212(18) 0.81304(16) 0.18279(7) 0.0390(12) Uani 1 1 d . . . . .
H3 H 0.453525 0.826973 0.192981 0.059 Uiso 1 1 calc GR . . . .
O4 O 0.33136(17) 0.85209(17) 0.18067(8) 0.0433(12) Uani 1 1 d . . . . .
O5 O 0.2885(2) 0.8992(2) 0.14727(11) 0.0687(19) Uani 1 1 d . . . . .
H5 H 0.268565 0.880980 0.147271 0.103 Uiso 1 1 calc GR . . . .
O6 O 0.37641(18) 0.84511(17) 0.21052(7) 0.0417(12) Uani 1 1 d . . . . .
O7 O 0.46397(18) 0.83212(18) 0.22407(8) 0.0472(13) Uani 1 1 d . . . . .
H7 H 0.470947 0.806978 0.220531 0.071 Uiso 1 1 calc GR . . . .
O8 O 0.47119(17) 0.81546(17) 0.27122(8) 0.0418(12) Uani 1 1 d . . . . .
H8 H 0.473816 0.842123 0.269431 0.063 Uiso 1 1 calc GR . . . .
O9 O 0.36296(18) 0.77805(16) 0.25887(7) 0.0423(12) Uani 1 1 d . . . . .
O10 O 0.2790(2) 0.7845(3) 0.24519(13) 0.084(2) Uani 1 1 d . . . . .
H10 H 0.255548 0.783291 0.238435 0.126 Uiso 1 1 calc GR . . . .
O11 O 0.38618(16) 0.83107(14) 0.28188(7) 0.0341(11) Uani 1 1 d . . . . .
O12 O 0.45017(17) 0.82108(16) 0.31530(7) 0.0367(11) Uani 1 1 d . . . . .
H12 H 0.460796 0.823702 0.302811 0.055 Uiso 1 1 calc GR . . . .
O13 O 0.43634(16) 0.87386(15) 0.35272(7) 0.0351(11) Uani 1 1 d . . . . .
H13 H 0.436353 0.900045 0.349353 0.053 Uiso 1 1 calc GR . . . .
O14 O 0.32757(16) 0.85566(17) 0.33222(7) 0.0409(12) Uani 1 1 d . . . . .
O15 O 0.2876(4) 0.7903(5) 0.30792(17) 0.195(8) Uani 1 1 d . . . . .
H15 H 0.310506 0.779766 0.312760 0.293 Uiso 1 1 calc GR . . . .
O16 O 0.36601(15) 0.91890(14) 0.33354(7) 0.0312(10) Uani 1 1 d . . . . .
O17 O 0.44554(14) 0.95838(15) 0.34225(7) 0.0329(10) Uani 1 1 d . . . . .
H17 H 0.462061 0.966260 0.332204 0.049 Uiso 1 1 calc GR . . . .
O18 O 0.44093(15) 1.04971(15) 0.35054(7) 0.0330(10) Uani 1 1 d . . . . .
H18 H 0.442310 1.069409 0.359864 0.049 Uiso 1 1 calc GR . . . .
O19 O 0.33169(13) 1.01637(14) 0.36189(6) 0.0261(9) Uani 1 1 d . . . . .
O20 O 0.29001(16) 0.93879(16) 0.37319(7) 0.0363(11) Uani 1 1 d . . . . .
H20 H 0.266034 0.939819 0.379472 0.054 Uiso 1 1 calc GR . . . .
O21 O 0.35918(14) 1.06409(14) 0.33636(7) 0.0273(9) Uani 1 1 d . . . . .
O22 O 0.41466(16) 1.13396(16) 0.34906(7) 0.0356(11) Uani 1 1 d . . . . .
H22 H 0.435406 1.118478 0.345146 0.053 Uiso 1 1 calc GR . . . .
O23 O 0.40336(15) 1.21028(15) 0.32344(7) 0.0328(10) Uani 1 1 d . . . . .
H23 H 0.425477 1.195726 0.320711 0.049 Uiso 1 1 calc GR . . . .
O24 O 0.29840(14) 1.15826(14) 0.31883(7) 0.0289(10) Uani 1 1 d . . . . .
O25 O 0.25456(18) 1.0961(2) 0.34659(8) 0.0500(14) Uani 1 1 d . . . . .
H25 H 0.265984 1.118616 0.351432 0.075 Uiso 1 1 calc GR . . . .
O26 O 0.34927(15) 1.17430(13) 0.29245(7) 0.0283(10) Uani 1 1 d . . . . .
O27 O 0.43248(14) 1.20191(15) 0.28067(7) 0.0306(10) Uani 1 1 d . . . . .
H27 H 0.454451 1.189308 0.275911 0.046 Uiso 1 1 calc GR . . . .
O28 O 0.44231(16) 1.21836(16) 0.23454(7) 0.0369(11) Uani 1 1 d . . . . .
H28 H 0.435341 1.203110 0.223820 0.055 Uiso 1 1 calc GR . . . .
O29 O 0.32730(15) 1.23619(14) 0.24286(6) 0.0287(10) Uani 1 1 d . . . . .
O30 O 0.27783(15) 1.25929(15) 0.27938(7) 0.0333(11) Uani 1 1 d D . . . .
H30 H 0.296(2) 1.2510(13) 0.2901(8) 0.050 Uiso 1 1 d DR . . . .
O31 O 0.36410(14) 1.18671(14) 0.22157(6) 0.0269(9) Uani 1 1 d . . . . .
O32 O 0.43350(17) 1.20239(16) 0.19035(7) 0.0380(11) Uani 1 1 d . . . . .
H32 H 0.439180 1.204713 0.203658 0.057 Uiso 1 1 calc GR . . . .
O33 O 0.42980(16) 1.14922(15) 0.15261(7) 0.0352(11) Uani 1 1 d . . . . .
H33 H 0.429729 1.122227 0.153165 0.053 Uiso 1 1 calc GR . . . .
O34 O 0.31673(16) 1.14968(15) 0.17029(7) 0.0377(11) Uani 1 1 d . . . . .
O35 O 0.2675(2) 1.2122(3) 0.19484(12) 0.092(3) Uani 1 1 d . . . . .
H35 H 0.245495 1.210902 0.186909 0.138 Uiso 1 1 calc GR . . . .
O36 O 0.36497(16) 1.09368(15) 0.16911(7) 0.0336(11) Uani 1 1 d . . . . .
O37 O 0.45234(15) 1.06784(15) 0.16501(8) 0.0346(11) Uani 1 1 d . . . . .
H37 H 0.445567 1.091370 0.159227 0.052 Uiso 1 1 calc GR . . . .
O38 O 0.46460(15) 0.97927(15) 0.15479(8) 0.0347(11) Uani 1 1 d . . . . .
H38 H 0.463204 0.954310 0.149602 0.052 Uiso 1 1 calc GR . . . .
O39 O 0.35387(16) 0.99484(14) 0.13761(7) 0.0333(11) Uani 1 1 d . . . . .
O40 O 0.26691(17) 1.02092(19) 0.14127(8) 0.0474(13) Uani 1 1 d . . . . .
H40 H 0.253151 1.021802 0.153019 0.071 Uiso 1 1 calc GR . . . .
C1 C 0.3757(2) 0.9066(2) 0.16433(12) 0.0375(17) Uani 1 1 d . . . . .
H1 H 0.369096 0.897220 0.149128 0.045 Uiso 1 1 calc R . . . .
C2 C 0.4166(2) 0.8843(2) 0.17270(10) 0.0311(15) Uani 1 1 d . . . . .
H2C H 0.424655 0.895993 0.187293 0.037 Uiso 1 1 calc R . . . .
C3 C 0.4063(3) 0.8365(2) 0.17450(11) 0.0383(17) Uani 1 1 d . . . . .
H3C H 0.399545 0.825331 0.159629 0.046 Uiso 1 1 calc R . . . .
C4 C 0.3664(3) 0.8294(2) 0.18913(11) 0.0415(18) Uani 1 1 d . . . . .
H4 H 0.359403 0.798082 0.189839 0.050 Uiso 1 1 calc R . . . .
C5 C 0.3369(3) 0.8980(2) 0.17941(13) 0.0416(18) Uani 1 1 d . . . . .
H5C H 0.342038 0.910503 0.194172 0.050 Uiso 1 1 calc R . . . .
C6 C 0.2961(3) 0.9146(3) 0.16995(15) 0.056(2) Uani 1 1 d . . . . .
H6A H 0.296882 0.946480 0.169952 0.067 Uiso 1 1 calc R . . . .
H6B H 0.271776 0.905490 0.179245 0.067 Uiso 1 1 calc R . . . .
C7 C 0.3881(3) 0.8141(2) 0.22660(10) 0.0379(17) Uani 1 1 d . . . . .
H7C H 0.395140 0.786198 0.219329 0.046 Uiso 1 1 calc R . . . .
C8 C 0.4278(3) 0.8307(3) 0.23851(10) 0.0394(18) Uani 1 1 d . . . . .
H8C H 0.421869 0.860210 0.244190 0.047 Uiso 1 1 calc R . . . .
C9 C 0.4368(3) 0.7998(3) 0.25794(11) 0.0423(18) Uani 1 1 d . . . . .
H9 H 0.445827 0.771456 0.251802 0.051 Uiso 1 1 calc R . . . .
C10 C 0.3979(2) 0.7923(2) 0.27180(11) 0.0366(16) Uani 1 1 d . . . . .
H10E H 0.404619 0.770183 0.283128 0.044 Uiso 1 1 calc R . . . .
C11 C 0.3501(3) 0.8076(3) 0.24217(12) 0.0467(19) Uani 1 1 d . . . . .
H11 H 0.342180 0.835786 0.248910 0.056 Uiso 1 1 calc R . . . .
C12 C 0.3124(3) 0.7898(3) 0.23051(15) 0.062(2) Uani 1 1 d . . . . .
H12I H 0.303488 0.809684 0.218752 0.075 Uiso 1 1 calc R . . . .
H12J H 0.319876 0.761784 0.223880 0.075 Uiso 1 1 calc R . . . .
C13 C 0.3761(2) 0.8286(2) 0.30530(10) 0.0309(15) Uani 1 1 d . . . . .
H13E H 0.372875 0.797773 0.309656 0.037 Uiso 1 1 calc R . . . .
C14 C 0.4134(2) 0.8479(2) 0.31717(10) 0.0294(14) Uani 1 1 d . . . . .
H14 H 0.419966 0.876892 0.310921 0.035 Uiso 1 1 calc R . . . .
C15 C 0.4029(2) 0.8526(2) 0.34145(9) 0.0288(14) Uani 1 1 d . . . . .
H15E H 0.398916 0.823265 0.347861 0.035 Uiso 1 1 calc R . . . .
C16 C 0.3600(2) 0.8777(2) 0.34316(10) 0.0310(15) Uani 1 1 d . . . . .
H16 H 0.351869 0.881169 0.358804 0.037 Uiso 1 1 calc R . . . .
C17 C 0.3347(3) 0.8517(3) 0.30895(12) 0.0465(19) Uani 1 1 d . . . . .
H17E H 0.336771 0.881102 0.302479 0.056 Uiso 1 1 calc R . . . .
C18 C 0.2954(3) 0.8292(5) 0.29966(15) 0.083(4) Uani 1 1 d . . . . .
H18G H 0.269950 0.847615 0.302188 0.100 Uiso 1 1 calc R . . . .
H18H H 0.299209 0.826359 0.283740 0.100 Uiso 1 1 calc R . . . .
C19 C 0.3693(2) 0.9547(2) 0.34816(10) 0.0276(14) Uani 1 1 d . . . . .
H19 H 0.373817 0.944460 0.363403 0.033 Uiso 1 1 calc R . . . .
C20 C 0.4059(2) 0.9826(2) 0.34110(11) 0.0319(15) Uani 1 1 d . . . . .
H20E H 0.401050 0.992861 0.325891 0.038 Uiso 1 1 calc R . . . .
C21 C 0.4093(2) 1.0207(2) 0.35642(10) 0.0312(15) Uani 1 1 d . . . . .
H21 H 0.415628 1.009829 0.371390 0.037 Uiso 1 1 calc R . . . .
C22 C 0.3662(2) 1.0444(2) 0.35681(10) 0.0271(13) Uani 1 1 d . . . . .
H22E H 0.367575 1.067370 0.368167 0.033 Uiso 1 1 calc R . . . .
C23 C 0.3291(2) 0.9816(2) 0.34670(10) 0.0294(14) Uani 1 1 d . . . . .
H23E H 0.327075 0.993863 0.331696 0.035 Uiso 1 1 calc R . . . .
C24 C 0.2864(2) 0.9576(2) 0.35195(10) 0.0316(15) Uani 1 1 d . . . . .
H24E H 0.261981 0.978024 0.351587 0.038 Uiso 1 1 calc R . . . .
H24F H 0.281143 0.934892 0.340988 0.038 Uiso 1 1 calc R . . . .
C25 C 0.3449(2) 1.1084(2) 0.33685(10) 0.0269(13) Uani 1 1 d . . . . .
H25E H 0.333315 1.115764 0.351562 0.032 Uiso 1 1 calc R . . . .
C26 C 0.3837(2) 1.1372(2) 0.33138(10) 0.0311(14) Uani 1 1 d . . . . .
H26 H 0.397174 1.127674 0.317418 0.037 Uiso 1 1 calc R . . . .
C27 C 0.3694(2) 1.1824(2) 0.32962(10) 0.0332(15) Uani 1 1 d . . . . .
H27E H 0.358501 1.191751 0.344172 0.040 Uiso 1 1 calc R . . . .
C28 C 0.3326(2) 1.1858(2) 0.31330(10) 0.0331(15) Uani 1 1 d . . . . .
H28E H 0.322024 1.216178 0.312860 0.040 Uiso 1 1 calc R . . . .
C29 C 0.3102(2) 1.1130(2) 0.31986(10) 0.0287(14) Uani 1 1 d . . . . .
H29 H 0.321903 1.103945 0.305429 0.034 Uiso 1 1 calc R . . . .
C30 C 0.2703(2) 1.0878(3) 0.32454(11) 0.0384(17) Uani 1 1 d . . . . .
H30G H 0.247702 1.095696 0.313907 0.046 Uiso 1 1 calc R . . . .
H30H H 0.276416 1.056759 0.322867 0.046 Uiso 1 1 calc R . . . .
C31 C 0.3547(2) 1.2075(2) 0.27627(10) 0.0307(15) Uani 1 1 d . . . . .
H31 H 0.355691 1.236312 0.283473 0.037 Uiso 1 1 calc R . . . .
C32 C 0.3983(2) 1.1981(2) 0.26518(10) 0.0305(14) Uani 1 1 d . . . . .
H32E H 0.397953 1.168121 0.259322 0.037 Uiso 1 1 calc R . . . .
C33 C 0.4052(2) 1.22946(19) 0.24641(9) 0.0258(13) Uani 1 1 d . . . . .
H33E H 0.408247 1.259325 0.252244 0.031 Uiso 1 1 calc R . . . .
C34 C 0.3663(2) 1.2272(2) 0.23142(10) 0.0329(15) Uani 1 1 d . . . . .
H34 H 0.369924 1.249373 0.219753 0.040 Uiso 1 1 calc R . . . .
C35 C 0.3196(2) 1.2063(2) 0.26041(10) 0.0322(15) Uani 1 1 d . . . . .
H35E H 0.318238 1.176682 0.254123 0.039 Uiso 1 1 calc R . . . .
C36 C 0.2754(2) 1.2174(2) 0.26930(10) 0.0300(14) Uani 1 1 d D . . . .
H36E H 0.254046 1.217670 0.257374 0.036 Uiso 1 1 calc R . . . .
H36F H 0.266461 1.195570 0.280133 0.036 Uiso 1 1 calc R . . . .
C37 C 0.3580(2) 1.1858(2) 0.19807(10) 0.0331(15) Uani 1 1 d . . . . .
H37E H 0.350184 1.215135 0.192769 0.040 Uiso 1 1 calc R . . . .
C38 C 0.3996(2) 1.1714(2) 0.18743(10) 0.0315(15) Uani 1 1 d . . . . .
H38E H 0.408739 1.143311 0.193877 0.038 Uiso 1 1 calc R . . . .
C39 C 0.3923(2) 1.1656(2) 0.16336(10) 0.0331(15) Uani 1 1 d . . . . .
H39 H 0.384930 1.194176 0.156902 0.040 Uiso 1 1 calc R . . . .
C40 C 0.3540(2) 1.1350(2) 0.15984(10) 0.0335(15) Uani 1 1 d . . . . .
H40E H 0.348355 1.131688 0.143918 0.040 Uiso 1 1 calc R . . . .
C41 C 0.3212(2) 1.1548(2) 0.19358(11) 0.0365(16) Uani 1 1 d . . . . .
H41 H 0.327143 1.126289 0.200538 0.044 Uiso 1 1 calc R . . . .
C42 C 0.2785(3) 1.1723(3) 0.20132(15) 0.061(3) Uani 1 1 d . . . . .
H42E H 0.255675 1.152230 0.196450 0.073 Uiso 1 1 calc R . . . .
H42F H 0.278560 1.171847 0.217418 0.073 Uiso 1 1 calc R . . . .
C43 C 0.3773(2) 1.0618(2) 0.15409(10) 0.0301(14) Uani 1 1 d . . . . .
H43 H 0.383699 1.075096 0.139635 0.036 Uiso 1 1 calc R . . . .
C44 C 0.4179(2) 1.0390(2) 0.16320(10) 0.0307(15) Uani 1 1 d . . . . .
H44 H 0.411338 1.026428 0.177805 0.037 Uiso 1 1 calc R . . . .
C45 C 0.4295(2) 1.0033(3) 0.14755(12) 0.0400(17) Uani 1 1 d . . . . .
H45 H 0.436701 1.016250 0.133110 0.048 Uiso 1 1 calc R . . . .
C46 C 0.3921(2) 0.9725(2) 0.14473(10) 0.0292(14) Uani 1 1 d . . . . .
H46 H 0.399908 0.950015 0.133800 0.035 Uiso 1 1 calc R . . . .
C47 C 0.3405(2) 1.0289(2) 0.15198(10) 0.0347(16) Uani 1 1 d . . . . .
H47 H 0.333395 1.016810 0.166611 0.042 Uiso 1 1 calc R . . . .
C48 C 0.3008(2) 1.0495(2) 0.14218(11) 0.0375(16) Uani 1 1 d . . . . .
H48E H 0.292379 1.074731 0.151025 0.045 Uiso 1 1 calc R . . . .
H48F H 0.307515 1.059721 0.127311 0.045 Uiso 1 1 calc R . . . .
O5S O 0.51675(15) 1.02984(16) 0.32866(7) 0.0349(11) Uani 1 1 d . . . . .
O6S O 0.47794(16) 0.99117(18) 0.30585(8) 0.0414(12) Uani 1 1 d . . . . .
O7S O 0.49130(17) 0.99223(18) 0.26500(8) 0.0423(12) Uani 1 1 d . . . . .
H7S H 0.476847 0.988350 0.276371 0.063 Uiso 1 1 calc GR . . . .
O8S O 0.60786(17) 1.07386(17) 0.23818(7) 0.0411(12) Uani 1 1 d . . . . .
C10S C 0.5315(2) 1.0337(2) 0.29035(11) 0.0322(15) Uani 1 1 d . . . . .
C11S C 0.5659(2) 1.0641(2) 0.29281(10) 0.0300(14) Uani 1 1 d . . . . .
H11S H 0.571669 1.076004 0.306746 0.036 Uiso 1 1 calc R . . . .
C12S C 0.5904(2) 1.0762(2) 0.27565(10) 0.0352(16) Uani 1 1 d . . . . .
H12S H 0.613477 1.095752 0.277722 0.042 Uiso 1 1 calc R . . . .
C13S C 0.5818(3) 1.0602(2) 0.25513(11) 0.0403(18) Uani 1 1 d . . . . .
C14S C 0.5478(2) 1.0329(2) 0.25176(10) 0.0328(15) Uani 1 1 d . . . . .
H14S H 0.541004 1.023354 0.237491 0.039 Uiso 1 1 calc R . . . .
C15S C 0.5238(2) 1.0195(2) 0.26917(11) 0.0367(16) Uani 1 1 d . . . . .
C16S C 0.5085(2) 1.0168(2) 0.30943(10) 0.0316(15) Uani 1 1 d . . . . .
C17S C 0.5995(3) 1.0559(3) 0.21719(12) 0.054(2) Uani 1 1 d . . . . .
H17F H 0.619161 1.068593 0.206516 0.081 Uiso 1 1 calc GR . . . .
H17G H 0.569733 1.062029 0.212984 0.081 Uiso 1 1 calc GR . . . .
H17H H 0.603908 1.024675 0.217689 0.081 Uiso 1 1 calc GR . . . .
O9S O 0.5065(2) 0.88928(18) 0.26667(9) 0.0546(15) Uani 1 1 d . . . . .
O10S O 0.52055(19) 0.89064(18) 0.23127(8) 0.0481(13) Uani 1 1 d . . . . .
O11S O 0.55516(19) 0.92964(19) 0.29330(8) 0.0476(13) Uani 1 1 d . . . . .
H11C H 0.533980 0.915144 0.289032 0.071 Uiso 1 1 calc GR . . . .
O12S O 0.68572(19) 0.9919(2) 0.26583(9) 0.0559(15) Uani 1 1 d . . . . .
C18S C 0.6464(3) 0.9698(2) 0.26326(13) 0.0461(19) Uani 1 1 d . . . . .
C19S C 0.6382(3) 0.9548(3) 0.24245(11) 0.0426(18) Uani 1 1 d . . . . .
H19S H 0.658434 0.959340 0.231105 0.051 Uiso 1 1 calc R . . . .
C20S C 0.5997(3) 0.9331(3) 0.23838(13) 0.047(2) Uani 1 1 d . . . . .
H20S H 0.593297 0.923838 0.224009 0.057 Uiso 1 1 calc R . . . .
C21S C 0.5711(3) 0.9248(2) 0.25485(11) 0.0401(18) Uani 1 1 d . . . . .
C22S C 0.5818(3) 0.9374(3) 0.27625(13) 0.048(2) Uani 1 1 d . . . . .
C23S C 0.6192(3) 0.9603(3) 0.28015(12) 0.0454(19) Uani 1 1 d . . . . .
H23S H 0.626035 0.969435 0.294483 0.054 Uiso 1 1 calc R . . . .
C24S C 0.5297(3) 0.8999(3) 0.25011(14) 0.0460(19) Uani 1 1 d . . . . .
C25S C 0.6935(4) 1.0077(3) 0.28692(15) 0.068(3) Uani 1 1 d . . . . .
H25F H 0.722229 1.020654 0.287501 0.102 Uiso 1 1 calc GR . . . .
H25G H 0.691874 0.983953 0.297375 0.102 Uiso 1 1 calc GR . . . .
H25H H 0.671876 1.029443 0.290581 0.102 Uiso 1 1 calc GR . . . .
O13S O 0.4633(2) 0.6599(2) 0.24792(10) 0.0663(16) Uani 1 1 d . U . . .
O14S O 0.5232(3) 0.6254(3) 0.25731(14) 0.093(2) Uani 1 1 d . U . . .
O15S O 0.5422(4) 0.5512(4) 0.2434(3) 0.155(5) Uani 1 1 d . U . . .
H15S H 0.551747 0.525953 0.243460 0.233 Uiso 1 1 calc GR . . . .
O16S O 0.4381(4) 0.4870(4) 0.1947(2) 0.143(4) Uani 1 1 d . U . . .
C26S C 0.4778(4) 0.5916(4) 0.23301(18) 0.075(2) Uani 1 1 d . U . . .
C27S C 0.4365(4) 0.5893(4) 0.22203(16) 0.071(2) Uani 1 1 d . U . . .
H27S H 0.416544 0.612132 0.223822 0.085 Uiso 1 1 calc R . . . .
C28S C 0.4257(5) 0.5555(4) 0.2094(2) 0.094(3) Uani 1 1 d . U . . .
H28S H 0.400100 0.556916 0.200978 0.113 Uiso 1 1 calc R . . . .
C29S C 0.4527(5) 0.5163(4) 0.2082(2) 0.103(3) Uani 1 1 d . U . . .
C30S C 0.4955(6) 0.5167(6) 0.2187(4) 0.144(7) Uani 1 1 d . U . . .
H30S H 0.515502 0.493872 0.217136 0.173 Uiso 1 1 calc R . . . .
C31S C 0.5040(5) 0.5529(5) 0.2311(3) 0.115(5) Uani 1 1 d . U . . .
C32S C 0.4881(4) 0.6278(3) 0.24640(16) 0.065(2) Uani 1 1 d . U . . .
C33S C 0.4676(8) 0.4470(6) 0.1941(4) 0.227(13) Uani 1 1 d . U . . .
H33F H 0.480141 0.444099 0.179534 0.340 Uiso 1 1 calc GR . . . .
H33G H 0.450742 0.421269 0.197512 0.340 Uiso 1 1 calc GR . . . .
H33H H 0.490734 0.450287 0.204812 0.340 Uiso 1 1 calc GR . . . .
O17S O 0.1845(6) 0.9818(8) 0.2890(4) 0.307(9) Uani 1 1 d . U . . .
O18S O 0.1584(5) 0.9278(7) 0.2605(4) 0.260(8) Uani 1 1 d . U . . .
O19S O 0.2578(5) 0.9818(5) 0.3010(2) 0.172(5) Uani 1 1 d . U . . .
H19C H 0.236322 0.997741 0.298986 0.257 Uiso 1 1 calc R . . . .
O20S O 0.3647(3) 0.9241(3) 0.25556(19) 0.118(3) Uani 1 1 d . U . . .
C34S C 0.2343(6) 0.9445(7) 0.2708(3) 0.148(4) Uani 1 1 d D U . . .
C35S C 0.2688(6) 0.9641(6) 0.2828(3) 0.130(3) Uani 1 1 d . U . . .
C36S C 0.3107(5) 0.9582(5) 0.2783(2) 0.108(3) Uani 1 1 d . U . . .
H36S H 0.331737 0.970979 0.287495 0.130 Uiso 1 1 calc R U . . .
C37S C 0.3247(5) 0.9331(4) 0.2599(2) 0.091(2) Uani 1 1 d . U . . .
C38S C 0.2942(5) 0.9144(5) 0.2452(3) 0.111(3) Uani 1 1 d . U . . .
H38S H 0.302798 0.897973 0.232914 0.133 Uiso 1 1 calc R U . . .
C39S C 0.2515(5) 0.9221(5) 0.2501(3) 0.118(3) Uani 1 1 d . U . . .
H39S H 0.230764 0.912609 0.239825 0.142 Uiso 1 1 calc R U . . .
C40S C 0.1850(7) 0.9527(10) 0.2723(5) 0.205(5) Uani 1 1 d D U . . .
C41S C 0.3969(4) 0.9424(4) 0.2707(3) 0.103(3) Uani 1 1 d . U . . .
H41C H 0.425770 0.938858 0.264516 0.154 Uiso 1 1 calc GR U . . .
H41D H 0.395319 0.927281 0.284669 0.154 Uiso 1 1 calc GR U . . .
H41E H 0.391020 0.973009 0.272916 0.154 Uiso 1 1 calc GR U . . .
O1S O 0.51830(16) 1.13526(17) 0.23132(8) 0.0397(12) Uani 1 1 d . . . . .
O2S O 0.50177(18) 1.15654(16) 0.26549(7) 0.0431(12) Uani 1 1 d . . . . .
O3S O 0.46686(19) 1.09208(18) 0.20932(8) 0.0479(13) Uani 1 1 d . . . . .
H3S H 0.483955 1.071474 0.207484 0.072 Uiso 1 1 calc GR . . . .
O4S O 0.3458(2) 1.0335(2) 0.24480(11) 0.076(2) Uani 1 1 d . . . . .
C2S C 0.4579(2) 1.1031(2) 0.24809(11) 0.0329(15) Uani 1 1 d . . . . .
C3S C 0.4444(3) 1.0860(3) 0.22787(13) 0.0477(19) Uani 1 1 d . . . . .
C4S C 0.4053(3) 1.0629(3) 0.22602(15) 0.059(2) Uani 1 1 d . . . . .
H4S H 0.395236 1.053413 0.212250 0.071 Uiso 1 1 calc R . . . .
C5S C 0.3823(3) 1.0547(3) 0.24470(17) 0.063(2) Uani 1 1 d . . . . .
C6S C 0.3971(3) 1.0709(3) 0.26484(15) 0.055(2) Uani 1 1 d . . . . .
H6S H 0.380808 1.065602 0.277622 0.066 Uiso 1 1 calc R . . . .
C7S C 0.4342(3) 1.0938(3) 0.26633(13) 0.050(2) Uani 1 1 d . . . . .
H7SA H 0.443824 1.103488 0.280148 0.060 Uiso 1 1 calc R . . . .
C8S C 0.4952(2) 1.1325(2) 0.24862(11) 0.0388(17) Uani 1 1 d . . . . .
C9S C 0.3286(4) 1.0175(4) 0.22386(19) 0.100(4) Uani 1 1 d . . . . .
H9SA H 0.337053 1.037216 0.212160 0.149 Uiso 1 1 calc GR . . . .
H9SB H 0.297193 1.015988 0.224653 0.149 Uiso 1 1 calc GR . . . .
H9SC H 0.340297 0.988840 0.220905 0.149 Uiso 1 1 calc GR . . . .
O21S O 0.5182(2) 0.9563(2) 0.20190(9) 0.0580(16) Uani 1 1 d . . . . .
H21S H 0.517066 0.931646 0.207474 0.087 Uiso 1 1 calc R . . . .
C42S C 0.4796(3) 0.9799(3) 0.20726(13) 0.053(2) Uani 1 1 d . . . . .
H42G H 0.477605 1.005449 0.198008 0.079 Uiso 1 1 calc GR . . . .
H42H H 0.480657 0.988628 0.222559 0.079 Uiso 1 1 calc GR . . . .
H42I H 0.454475 0.961492 0.204840 0.079 Uiso 1 1 calc GR . . . .
O22S O 0.31764(18) 1.02202(19) 0.08640(9) 0.0500(13) Uani 1 1 d . . . . .
H22S H 0.314192 1.048811 0.086119 0.075 Uiso 1 1 calc GR . . . .
C43S C 0.3510(3) 1.0099(3) 0.07095(13) 0.058(2) Uani 1 1 d . . . . .
H43C H 0.351942 1.030986 0.059092 0.086 Uiso 1 1 calc GR . . . .
H43D H 0.344725 0.981382 0.065014 0.086 Uiso 1 1 calc GR . . . .
H43E H 0.378957 1.009342 0.078356 0.086 Uiso 1 1 calc GR . . . .
K1 K 0.70231(5) 1.00127(5) 0.40713(2) 0.0317(3) Uani 1 1 d . . . . .
K2 K 0.67801(5) 0.68975(4) 0.25400(2) 0.0314(3) Uani 1 1 d D . . . .
K3 K 0.73756(18) 0.48907(17) 0.25229(8) 0.0828(14) Uani 0.5 1 d D . P . .
K4 K 0.50685(5) 0.81734(5) 0.15469(2) 0.0323(3) Uani 1 1 d . . . . .
K5 K 0.50546(5) 0.81719(5) 0.34998(2) 0.0339(3) Uani 1 1 d . . . . .
K6 K 0.29659(13) 0.73390(13) 0.27814(6) 0.0594(10) Uani 0.5 1 d . . P . .
K7 K 0.29011(5) 0.95631(5) 0.11235(2) 0.0380(3) Uani 1 1 d . . . . .

loop_
_atom_site_aniso_label
_atom_site_aniso_U_11
_atom_site_aniso_U_22
_atom_site_aniso_U_33
_atom_site_aniso_U_23
_atom_site_aniso_U_13
_atom_site_aniso_U_12
O1A 0.041(3) 0.025(2) 0.022(2) 0.0023(17) 0.0022(18) -0.001(2)
O2A 0.045(3) 0.030(3) 0.032(2) -0.001(2) -0.013(2) 0.002(2)
O2AA 0.069(9) 0.112(12) 0.039(6) 0.011(7) -0.011(6) -0.060(8)
O3A 0.053(3) 0.036(3) 0.026(2) -0.007(2) -0.002(2) 0.007(2)
O4A 0.049(3) 0.033(3) 0.032(2) -0.005(2) 0.011(2) -0.005(2)
O5A 0.080(5) 0.054(4) 0.047(3) -0.002(3) 0.031(3) 0.005(3)
O6A 0.045(3) 0.028(2) 0.025(2) -0.0013(18) 0.007(2) -0.006(2)
O7A 0.038(3) 0.056(3) 0.028(2) -0.001(2) -0.004(2) -0.001(2)
O8A 0.037(3) 0.098(5) 0.029(3) 0.004(3) 0.007(2) -0.007(3)
O9A 0.046(3) 0.030(2) 0.029(2) -0.0059(19) 0.003(2) -0.005(2)
O10A 0.036(6) 0.053(7) 0.033(6) -0.016(5) 0.004(4) 0.007(5)
O11A 0.039(3) 0.026(2) 0.025(2) 0.0047(18) 0.0034(19) 0.000(2)
O12A 0.043(3) 0.059(3) 0.031(3) 0.001(2) 0.005(2) 0.013(3)
O13A 0.054(3) 0.040(3) 0.031(2) -0.001(2) 0.016(2) -0.009(2)
O14A 0.039(3) 0.046(3) 0.036(3) 0.026(2) -0.010(2) -0.009(2)
O15A 0.064(5) 0.081(5) 0.106(6) 0.018(4) 0.012(4) -0.009(4)
O16A 0.035(3) 0.032(3) 0.026(2) 0.0038(18) -0.0013(19) -0.012(2)
O17A 0.026(2) 0.038(3) 0.026(2) 0.0019(19) -0.0003(18) 0.010(2)
O18A 0.021(2) 0.032(2) 0.026(2) -0.0004(19) -0.0014(17) -0.0016(18)
O19A 0.034(3) 0.029(2) 0.027(2) 0.0024(18) -0.0046(19) -0.0021(19)
O20A 0.037(3) 0.046(3) 0.032(2) 0.008(2) -0.002(2) -0.010(2)
O21A 0.040(3) 0.027(2) 0.023(2) -0.0008(17) -0.0009(18) -0.001(2)
O22A 0.038(3) 0.029(2) 0.028(2) -0.0043(19) 0.0073(19) -0.003(2)
O23A 0.041(3) 0.034(3) 0.037(3) -0.001(2) 0.007(2) -0.010(2)
O24A 0.034(3) 0.035(3) 0.037(3) -0.005(2) 0.002(2) 0.005(2)
O25A 0.070(4) 0.060(4) 0.041(3) -0.009(3) -0.024(3) 0.014(3)
O26A 0.046(3) 0.022(2) 0.029(2) -0.0013(18) 0.004(2) 0.004(2)
O27A 0.036(3) 0.067(4) 0.034(3) 0.006(2) 0.006(2) -0.004(3)
O28A 0.042(3) 0.045(3) 0.044(3) 0.004(2) -0.015(2) 0.006(2)
O29A 0.037(3) 0.027(2) 0.028(2) -0.0058(18) 0.0010(19) 0.007(2)
O30A 0.036(3) 0.037(3) 0.034(3) 0.002(2) -0.007(2) 0.006(2)
O31A 0.050(3) 0.024(2) 0.031(2) 0.0031(19) -0.003(2) 0.003(2)
O32A 0.051(3) 0.034(3) 0.025(2) 0.0049(19) 0.002(2) -0.003(2)
O33A 0.057(3) 0.028(3) 0.026(2) 0.0012(19) -0.003(2) 0.009(2)
O34A 0.042(3) 0.037(3) 0.041(3) 0.014(2) 0.007(2) 0.002(2)
O35A 0.058(4) 0.069(4) 0.061(4) 0.031(3) 0.022(3) 0.031(3)
O36A 0.050(3) 0.024(2) 0.033(2) 0.0083(19) -0.006(2) 0.006(2)
O37A 0.035(3) 0.027(2) 0.039(3) 0.0004(19) -0.001(2) -0.002(2)
O38A 0.039(3) 0.036(3) 0.035(3) 0.002(2) -0.001(2) 0.008(2)
O39A 0.036(3) 0.031(2) 0.027(2) 0.0072(18) 0.0034(19) 0.007(2)
O40A 0.055(3) 0.040(3) 0.040(3) 0.005(2) 0.003(2) 0.012(3)
C1A 0.042(4) 0.024(3) 0.028(3) 0.004(3) 0.000(3) -0.001(3)
C2A 0.047(4) 0.032(4) 0.030(3) -0.004(3) -0.006(3) 0.002(3)
C3A 0.066(5) 0.037(4) 0.012(3) 0.013(3) 0.001(3) 0.000(4)
C4A 0.055(5) 0.038(4) 0.024(3) 0.004(3) 0.008(3) 0.000(3)
C5A 0.038(4) 0.035(4) 0.033(4) 0.003(3) 0.006(3) -0.001(3)
C6A 0.049(5) 0.054(5) 0.049(5) -0.008(4) 0.022(4) 0.002(4)
C7A 0.045(4) 0.028(3) 0.018(3) -0.008(2) 0.004(3) -0.005(3)
C8A 0.029(4) 0.043(4) 0.025(3) 0.005(3) -0.001(3) 0.001(3)
C9A 0.046(4) 0.024(3) 0.027(3) 0.004(3) -0.002(3) 0.007(3)
C10A 0.040(4) 0.024(3) 0.022(3) 0.001(2) 0.005(3) -0.004(3)
C11A 0.038(4) 0.034(4) 0.022(3) -0.002(3) 0.002(3) -0.008(3)
C12A 0.034(4) 0.072(6) 0.046(4) -0.011(4) 0.005(3) -0.012(4)
C13A 0.034(4) 0.029(4) 0.031(3) 0.003(3) -0.002(3) -0.005(3)
C14A 0.026(3) 0.046(4) 0.021(3) -0.002(3) -0.001(3) 0.004(3)
C15A 0.045(4) 0.047(4) 0.025(3) 0.001(3) -0.011(3) -0.005(3)
C16A 0.036(4) 0.036(4) 0.025(3) 0.005(3) 0.004(3) -0.007(3)
C17A 0.039(4) 0.033(4) 0.038(4) 0.008(3) 0.001(3) -0.002(3)
C18A 0.037(4) 0.056(5) 0.067(5) 0.022(4) 0.014(4) 0.002(4)
C19A 0.040(4) 0.027(3) 0.024(3) 0.002(3) -0.004(3) 0.005(3)
C20A 0.022(3) 0.029(3) 0.028(3) -0.004(3) 0.000(2) 0.002(3)
C21A 0.027(3) 0.034(4) 0.023(3) -0.005(3) 0.001(2) 0.003(3)
C22A 0.030(3) 0.020(3) 0.023(3) 0.000(2) 0.002(2) 0.001(3)
C23A 0.038(4) 0.035(4) 0.026(3) 0.000(3) 0.008(3) 0.003(3)
C24A 0.028(4) 0.043(4) 0.027(3) -0.008(3) -0.003(3) -0.009(3)
C25A 0.038(4) 0.025(3) 0.020(3) -0.001(2) 0.001(3) 0.001(3)
C26A 0.030(4) 0.039(4) 0.029(3) 0.002(3) 0.001(3) 0.000(3)
C27A 0.047(4) 0.024(3) 0.020(3) 0.004(2) -0.009(3) 0.004(3)
C28A 0.052(5) 0.038(4) 0.023(3) -0.003(3) -0.010(3) 0.009(3)
C29A 0.040(4) 0.030(4) 0.032(3) 0.004(3) -0.004(3) 0.005(3)
C30A 0.041(4) 0.042(5) 0.050(4) -0.014(4) -0.004(3) 0.004(3)
C31A 0.037(4) 0.021(3) 0.018(3) -0.004(2) 0.001(3) 0.008(3)
C32A 0.035(4) 0.032(4) 0.030(3) -0.003(3) -0.004(3) 0.015(3)
C33A 0.043(4) 0.022(3) 0.032(3) 0.005(3) -0.011(3) 0.007(3)
C34A 0.039(4) 0.024(3) 0.035(4) 0.000(3) -0.002(3) 0.007(3)
C35A 0.031(3) 0.019(3) 0.028(3) 0.001(2) 0.002(3) 0.008(3)
C36A 0.040(4) 0.033(4) 0.027(3) 0.000(3) -0.007(3) 0.001(3)
C37A 0.047(4) 0.030(4) 0.031(4) 0.007(3) 0.005(3) 0.011(3)
C38A 0.040(4) 0.034(4) 0.027(3) 0.001(3) 0.004(3) 0.003(3)
C39A 0.061(5) 0.017(3) 0.032(3) 0.002(3) -0.011(3) 0.003(3)
C40A 0.034(4) 0.042(4) 0.034(4) 0.002(3) -0.004(3) 0.001(3)
C41A 0.039(4) 0.044(4) 0.038(4) 0.010(3) 0.003(3) 0.005(3)
C42A 0.048(5) 0.065(6) 0.061(5) 0.039(5) -0.004(4) 0.001(4)
C43A 0.036(4) 0.028(3) 0.020(3) 0.003(2) -0.003(3) -0.006(3)
C44A 0.045(4) 0.020(3) 0.024(3) 0.004(2) -0.009(3) -0.005(3)
C45A 0.045(4) 0.026(4) 0.032(4) 0.003(3) -0.001(3) 0.003(3)
C46A 0.036(4) 0.024(3) 0.028(3) 0.007(3) -0.001(3) 0.003(3)
C47A 0.037(4) 0.022(3) 0.026(3) 0.000(2) -0.003(3) -0.003(3)
C48A 0.033(4) 0.034(4) 0.047(4) 0.010(3) -0.017(3) 0.005(3)
O1B 0.026(2) 0.034(3) 0.048(3) -0.008(2) 0.006(2) 0.007(2)
O2B 0.035(3) 0.048(3) 0.036(3) -0.006(2) -0.013(2) 0.000(2)
O3B 0.036(3) 0.036(3) 0.042(3) -0.014(2) 0.000(2) 0.006(2)
O4B 0.040(3) 0.032(3) 0.040(3) -0.002(2) 0.010(2) 0.003(2)
O5B 0.052(4) 0.067(4) 0.065(4) -0.002(3) 0.029(3) 0.013(3)
O6B 0.023(2) 0.028(2) 0.045(3) -0.002(2) 0.0017(19) 0.0032(19)
O7B 0.036(3) 0.109(5) 0.046(3) -0.029(3) -0.010(3) 0.011(3)
O8B 0.040(3) 0.105(6) 0.059(4) -0.027(4) -0.006(3) 0.008(4)
O9B 0.040(3) 0.039(3) 0.059(3) 0.008(2) -0.010(3) 0.006(2)
O10B 0.075(5) 0.051(4) 0.099(5) 0.017(4) 0.032(4) 0.008(3)
O11B 0.027(2) 0.030(3) 0.053(3) -0.004(2) -0.010(2) 0.004(2)
O12B 0.109(7) 0.080(6) 0.179(9) -0.091(6) 0.063(6) -0.045(5)
O13B 0.064(5) 0.066(5) 0.112(6) -0.015(4) 0.018(4) -0.013(4)
O14B 0.050(4) 0.062(4) 0.095(5) 0.026(4) -0.031(4) -0.010(3)
O15B 0.085(6) 0.076(5) 0.137(8) 0.039(5) -0.042(6) -0.023(5)
O16B 0.035(3) 0.038(3) 0.092(4) -0.003(3) -0.022(3) -0.002(2)
O17B 0.098(6) 0.092(6) 0.069(4) -0.044(4) -0.022(4) -0.006(5)
O18B 0.050(4) 0.094(5) 0.033(3) 0.015(3) -0.004(2) 0.008(3)
O19B 0.034(3) 0.021(2) 0.034(2) 0.0003(18) -0.0031(19) -0.0038(19)
O20B 0.042(3) 0.036(3) 0.042(3) 0.007(2) 0.003(2) 0.000(2)
O21B 0.028(3) 0.044(3) 0.042(3) 0.017(2) -0.010(2) -0.003(2)
O22B 0.034(3) 0.057(3) 0.051(3) 0.017(3) 0.014(2) 0.005(2)
O23B 0.040(3) 0.043(3) 0.060(3) 0.021(3) 0.002(2) -0.002(2)
O24B 0.039(3) 0.046(3) 0.042(3) 0.003(2) -0.011(2) 0.011(2)
O25B 0.055(4) 0.057(4) 0.058(3) 0.010(3) -0.014(3) 0.015(3)
O26B 0.025(2) 0.027(2) 0.053(3) 0.016(2) -0.003(2) 0.0011(19)
O27B 0.044(3) 0.059(4) 0.042(3) 0.009(3) -0.004(2) -0.001(3)
O28B 0.041(3) 0.062(4) 0.059(4) 0.005(3) -0.015(3) 0.003(3)
O29B 0.024(2) 0.031(3) 0.060(3) -0.005(2) -0.012(2) -0.001(2)
O30B 0.055(4) 0.040(3) 0.053(3) 0.002(2) -0.016(3) -0.014(3)
O31B 0.031(3) 0.026(3) 0.054(3) -0.003(2) 0.000(2) -0.005(2)
O32B 0.038(3) 0.055(4) 0.075(4) 0.029(3) -0.006(3) -0.014(3)
O33B 0.026(3) 0.045(3) 0.070(4) 0.006(3) -0.017(2) -0.004(2)
O34B 0.031(3) 0.068(4) 0.043(3) -0.002(3) -0.001(2) -0.010(3)
O35B 0.127(10) 0.44(2) 0.183(12) -0.140(14) -0.071(9) 0.031(14)
O36B 0.031(3) 0.033(3) 0.052(3) -0.003(2) 0.013(2) -0.003(2)
O37B 0.061(4) 0.042(3) 0.036(3) -0.002(2) 0.006(2) -0.004(3)
O38B 0.046(3) 0.058(4) 0.038(3) -0.015(2) 0.003(2) -0.002(3)
O39B 0.032(2) 0.027(2) 0.034(2) -0.0034(19) 0.0070(19) -0.0014(19)
O40B 0.040(3) 0.032(3) 0.037(3) -0.004(2) 0.008(2) -0.001(2)
C1B 0.026(4) 0.043(4) 0.040(4) -0.004(3) 0.007(3) 0.006(3)
C2B 0.028(4) 0.029(4) 0.032(3) -0.005(3) 0.000(3) 0.012(3)
C3B 0.018(3) 0.050(5) 0.047(4) -0.010(3) 0.001(3) -0.001(3)
C4B 0.026(4) 0.035(4) 0.042(4) 0.005(3) 0.009(3) 0.008(3)
C5B 0.042(4) 0.030(4) 0.038(4) -0.008(3) 0.011(3) 0.002(3)
C6B 0.039(4) 0.044(4) 0.046(4) -0.007(3) 0.015(3) 0.005(3)
C7B 0.035(4) 0.026(4) 0.043(4) -0.002(3) 0.001(3) 0.006(3)
C8B 0.040(4) 0.062(5) 0.046(4) -0.021(4) -0.008(3) 0.018(4)
C9B 0.039(4) 0.037(4) 0.068(5) -0.024(4) 0.000(4) 0.007(3)
C10B 0.030(4) 0.023(3) 0.052(4) -0.010(3) -0.012(3) 0.002(3)
C11B 0.030(4) 0.044(4) 0.043(4) 0.000(3) -0.009(3) 0.001(3)
C12B 0.044(5) 0.093(7) 0.042(4) -0.006(5) -0.006(4) 0.025(5)
C13B 0.036(4) 0.032(4) 0.079(6) 0.015(4) -0.011(4) 0.004(3)
C14B 0.049(6) 0.059(6) 0.135(10) -0.057(7) 0.008(6) -0.022(5)
C15B 0.037(5) 0.054(6) 0.115(8) -0.004(6) 0.023(5) -0.004(4)
C16B 0.039(5) 0.045(5) 0.139(10) -0.008(6) -0.033(6) 0.015(4)
C17B 0.054(5) 0.047(5) 0.093(7) 0.003(5) -0.045(5) -0.015(4)
C18B 0.105(9) 0.068(7) 0.093(8) 0.039(6) -0.046(7) -0.042(7)
C19B 0.033(4) 0.036(4) 0.059(5) -0.008(3) -0.012(3) 0.007(3)
C20B 0.047(5) 0.064(6) 0.040(4) -0.015(4) -0.005(4) -0.011(4)
C21B 0.059(5) 0.065(6) 0.025(4) 0.001(3) -0.011(3) 0.019(4)
C22B 0.033(4) 0.036(4) 0.036(4) 0.005(3) 0.000(3) -0.005(3)
C23B 0.027(4) 0.032(4) 0.044(4) 0.003(3) 0.003(3) -0.003(3)
C24B 0.035(4) 0.042(4) 0.034(4) 0.004(3) 0.004(3) -0.005(3)
C25B 0.041(4) 0.036(4) 0.038(4) 0.010(3) -0.001(3) 0.003(3)
C26B 0.032(4) 0.041(4) 0.053(4) 0.007(3) 0.011(3) 0.004(3)
C27B 0.033(4) 0.042(4) 0.051(4) 0.016(3) -0.008(3) -0.001(3)
C28B 0.027(4) 0.040(4) 0.061(5) 0.019(4) -0.009(3) 0.001(3)
C29B 0.035(4) 0.036(4) 0.044(4) 0.007(3) 0.000(3) 0.006(3)
C30B 0.057(5) 0.062(6) 0.040(4) 0.020(4) -0.006(4) 0.014(4)
C31B 0.019(3) 0.032(4) 0.050(4) 0.012(3) -0.006(3) 0.000(3)
C32B 0.027(4) 0.035(4) 0.041(4) 0.006(3) -0.001(3) -0.003(3)
C33B 0.029(4) 0.025(4) 0.057(4) 0.013(3) -0.005(3) -0.001(3)
C34B 0.031(4) 0.027(4) 0.048(4) 0.002(3) -0.014(3) 0.000(3)
C35B 0.021(3) 0.024(3) 0.052(4) 0.008(3) 0.000(3) 0.004(3)
C36B 0.038(4) 0.040(4) 0.052(4) 0.015(3) -0.009(3) -0.002(3)
C37B 0.025(4) 0.040(4) 0.054(4) -0.002(3) 0.009(3) -0.010(3)
C38B 0.024(3) 0.033(4) 0.049(4) 0.000(3) -0.001(3) -0.010(3)
C39B 0.031(4) 0.037(4) 0.056(5) 0.000(3) -0.003(3) -0.007(3)
C40B 0.035(4) 0.029(4) 0.055(5) 0.001(3) 0.007(3) -0.004(3)
C41B 0.034(4) 0.072(6) 0.040(4) 0.005(4) 0.009(3) -0.002(4)
C42B 0.053(6) 0.227(17) 0.061(7) -0.059(9) -0.031(5) 0.025(8)
C43B 0.032(4) 0.029(4) 0.029(3) 0.001(3) 0.006(3) -0.009(3)
C44B 0.036(4) 0.050(5) 0.033(4) 0.000(3) 0.006(3) 0.005(3)
C45B 0.038(4) 0.045(4) 0.038(4) -0.008(3) 0.009(3) 0.005(3)
C46B 0.027(4) 0.030(4) 0.043(4) -0.012(3) 0.003(3) 0.010(3)
C47B 0.030(4) 0.031(4) 0.032(3) -0.002(3) 0.011(3) 0.001(3)
C48B 0.040(4) 0.031(4) 0.033(4) -0.002(3) 0.005(3) -0.011(3)
O1 0.042(3) 0.028(2) 0.028(2) 0.0062(19) -0.0016(19) 0.004(2)
O2 0.038(3) 0.035(3) 0.033(2) 0.004(2) 0.004(2) 0.006(2)
O3 0.058(3) 0.035(3) 0.024(2) 0.0051(19) 0.003(2) 0.013(2)
O4 0.048(3) 0.044(3) 0.038(3) 0.013(2) -0.001(2) 0.005(2)
O5 0.043(4) 0.079(5) 0.084(5) 0.040(4) -0.016(3) -0.012(3)
O6 0.059(3) 0.045(3) 0.021(2) 0.003(2) 0.003(2) 0.017(3)
O7 0.059(3) 0.055(3) 0.027(2) 0.003(2) 0.012(2) 0.021(3)
O8 0.042(3) 0.048(3) 0.035(3) 0.005(2) 0.002(2) 0.009(2)
O9 0.064(4) 0.036(3) 0.026(2) 0.000(2) 0.002(2) -0.004(2)
O10 0.059(4) 0.101(6) 0.092(5) 0.003(5) 0.009(4) -0.017(4)
O11 0.050(3) 0.027(2) 0.026(2) -0.0025(18) 0.007(2) -0.001(2)
O12 0.050(3) 0.036(3) 0.024(2) 0.0007(19) 0.007(2) 0.012(2)
O13 0.047(3) 0.033(3) 0.025(2) 0.0022(19) 0.006(2) 0.005(2)
O14 0.040(3) 0.049(3) 0.034(3) 0.002(2) 0.011(2) -0.010(2)
O15 0.203(13) 0.276(16) 0.106(8) -0.112(9) 0.089(8) -0.194(13)
O16 0.040(3) 0.030(2) 0.023(2) -0.0052(18) 0.0038(19) 0.003(2)
O17 0.025(2) 0.036(3) 0.038(3) 0.012(2) 0.0073(19) 0.006(2)
O18 0.036(3) 0.036(3) 0.027(2) -0.0018(19) -0.0002(19) 0.001(2)
O19 0.025(2) 0.029(2) 0.024(2) 0.0035(17) 0.0072(17) 0.0000(18)
O20 0.037(3) 0.044(3) 0.027(2) 0.003(2) 0.002(2) -0.008(2)
O21 0.029(2) 0.028(2) 0.024(2) 0.0085(18) 0.0040(17) 0.0051(19)
O22 0.036(3) 0.033(3) 0.037(3) -0.001(2) -0.005(2) 0.000(2)
O23 0.037(3) 0.031(3) 0.030(2) -0.0027(19) 0.002(2) -0.003(2)
O24 0.031(2) 0.028(2) 0.028(2) 0.0021(18) 0.0057(18) -0.0014(19)
O25 0.045(3) 0.063(4) 0.042(3) 0.015(3) 0.015(2) 0.004(3)
O26 0.043(3) 0.017(2) 0.025(2) 0.0047(17) 0.0086(19) 0.0008(19)
O27 0.020(2) 0.038(3) 0.034(2) -0.002(2) -0.0050(18) 0.0016(19)
O28 0.047(3) 0.039(3) 0.024(2) -0.001(2) 0.008(2) 0.002(2)
O29 0.041(3) 0.024(2) 0.021(2) 0.0059(17) 0.0015(18) 0.009(2)
O30 0.029(3) 0.034(3) 0.036(3) 0.002(2) -0.001(2) 0.010(2)
O31 0.037(3) 0.027(2) 0.017(2) 0.0012(17) -0.0008(17) 0.0007(19)
O32 0.048(3) 0.041(3) 0.025(2) -0.006(2) 0.008(2) -0.012(2)
O33 0.051(3) 0.030(2) 0.025(2) -0.0075(19) 0.006(2) -0.007(2)
O34 0.043(3) 0.034(3) 0.036(3) -0.010(2) -0.006(2) 0.015(2)
O35 0.076(5) 0.122(7) 0.077(5) -0.057(5) -0.039(4) 0.068(5)
O36 0.044(3) 0.030(3) 0.027(2) -0.0013(19) -0.002(2) 0.006(2)
O37 0.040(3) 0.027(2) 0.037(3) 0.003(2) -0.002(2) 0.000(2)
O38 0.034(3) 0.032(3) 0.039(3) -0.008(2) -0.002(2) 0.009(2)
O39 0.049(3) 0.026(2) 0.025(2) -0.0028(18) -0.009(2) 0.008(2)
O40 0.036(3) 0.062(4) 0.044(3) -0.014(3) 0.001(2) 0.006(3)
C1 0.042(4) 0.030(4) 0.041(4) 0.014(3) 0.001(3) 0.007(3)
C2 0.043(4) 0.028(3) 0.022(3) -0.001(3) -0.006(3) 0.006(3)
C3 0.052(5) 0.039(4) 0.023(3) 0.012(3) -0.003(3) 0.004(3)
C4 0.053(5) 0.038(4) 0.033(4) 0.006(3) -0.010(3) 0.015(4)
C5 0.045(4) 0.026(4) 0.054(4) 0.020(3) -0.002(4) 0.005(3)
C6 0.040(5) 0.050(5) 0.079(6) 0.026(5) 0.006(4) -0.001(4)
C7 0.054(5) 0.036(4) 0.024(3) -0.002(3) 0.002(3) 0.015(3)
C8 0.051(5) 0.045(4) 0.022(3) 0.012(3) 0.011(3) 0.012(4)
C9 0.044(4) 0.052(5) 0.030(4) -0.001(3) -0.002(3) 0.016(4)
C10 0.040(4) 0.034(4) 0.035(4) 0.000(3) 0.003(3) 0.001(3)
C11 0.056(5) 0.049(5) 0.035(4) 0.005(3) 0.003(3) 0.012(4)
C12 0.054(6) 0.075(7) 0.057(5) -0.006(5) -0.020(4) 0.003(5)
C13 0.045(4) 0.027(3) 0.020(3) 0.002(3) 0.004(3) -0.014(3)
C14 0.040(4) 0.026(3) 0.022(3) -0.003(2) 0.002(3) -0.001(3)
C15 0.043(4) 0.028(3) 0.015(3) 0.002(2) 0.012(3) 0.000(3)
C16 0.030(4) 0.043(4) 0.020(3) 0.005(3) 0.004(3) 0.006(3)
C17 0.045(5) 0.061(5) 0.033(4) 0.002(3) 0.005(3) -0.013(4)
C18 0.056(6) 0.151(12) 0.044(5) -0.023(6) 0.017(4) -0.020(7)
C19 0.026(3) 0.031(4) 0.026(3) -0.002(3) 0.006(2) -0.002(3)
C20 0.024(3) 0.033(4) 0.039(4) -0.001(3) 0.002(3) 0.008(3)
C21 0.028(4) 0.039(4) 0.026(3) 0.008(3) 0.013(3) 0.007(3)
C22 0.030(3) 0.029(3) 0.022(3) 0.005(2) 0.001(2) 0.004(3)
C23 0.038(4) 0.027(3) 0.024(3) 0.009(2) 0.005(3) 0.007(3)
C24 0.024(3) 0.042(4) 0.029(3) 0.004(3) 0.002(3) 0.002(3)
C25 0.031(4) 0.025(3) 0.025(3) 0.004(2) 0.008(3) 0.000(3)
C26 0.032(4) 0.037(4) 0.025(3) 0.006(3) 0.000(3) 0.002(3)
C27 0.040(4) 0.033(4) 0.026(3) 0.004(3) 0.015(3) 0.003(3)
C28 0.040(4) 0.032(4) 0.027(3) -0.005(3) 0.008(3) 0.002(3)
C29 0.031(4) 0.024(3) 0.031(3) 0.000(3) 0.007(3) 0.004(3)
C30 0.031(4) 0.046(4) 0.038(4) 0.018(3) 0.006(3) -0.002(3)
C31 0.031(4) 0.037(4) 0.024(3) 0.005(3) 0.002(3) 0.008(3)
C32 0.032(4) 0.028(4) 0.031(3) 0.000(3) -0.004(3) 0.008(3)
C33 0.040(4) 0.016(3) 0.021(3) 0.000(2) 0.008(3) 0.000(3)
C34 0.050(4) 0.028(4) 0.021(3) -0.008(3) -0.003(3) 0.003(3)
C35 0.037(4) 0.032(4) 0.028(3) -0.001(3) -0.001(3) -0.003(3)
C36 0.017(3) 0.043(4) 0.030(3) 0.000(3) -0.003(2) 0.007(3)
C37 0.048(4) 0.033(4) 0.018(3) -0.003(3) -0.008(3) 0.005(3)
C38 0.049(4) 0.025(3) 0.020(3) 0.002(2) 0.005(3) -0.003(3)
C39 0.043(4) 0.034(4) 0.022(3) 0.002(3) 0.000(3) 0.003(3)
C40 0.049(4) 0.028(3) 0.023(3) -0.003(3) -0.005(3) 0.013(3)
C41 0.044(4) 0.034(4) 0.032(4) -0.005(3) -0.006(3) 0.006(3)
C42 0.039(5) 0.082(7) 0.062(6) -0.044(5) 0.003(4) 0.007(5)
C43 0.025(3) 0.037(4) 0.029(3) -0.008(3) -0.007(3) 0.003(3)
C44 0.027(4) 0.037(4) 0.027(3) 0.002(3) -0.010(3) 0.004(3)
C45 0.038(4) 0.047(4) 0.035(4) 0.009(3) -0.007(3) -0.004(3)
C46 0.042(4) 0.019(3) 0.026(3) 0.004(2) -0.003(3) 0.008(3)
C47 0.049(4) 0.033(4) 0.022(3) -0.006(3) -0.005(3) 0.007(3)
C48 0.041(4) 0.039(4) 0.033(4) -0.008(3) -0.004(3) 0.006(3)
O5S 0.036(3) 0.042(3) 0.026(2) 0.002(2) 0.0000(19) -0.003(2)
O6S 0.036(3) 0.055(3) 0.032(3) -0.004(2) 0.006(2) -0.005(2)
O7S 0.039(3) 0.054(3) 0.034(3) -0.001(2) -0.003(2) -0.007(2)
O8S 0.051(3) 0.045(3) 0.027(2) 0.006(2) 0.010(2) -0.002(2)
C10S 0.025(3) 0.040(4) 0.031(3) -0.003(3) 0.004(3) 0.002(3)
C11S 0.030(4) 0.039(4) 0.021(3) -0.002(3) 0.001(3) -0.003(3)
C12S 0.042(4) 0.034(4) 0.030(4) 0.003(3) -0.001(3) 0.000(3)
C13S 0.050(5) 0.040(4) 0.030(4) 0.013(3) 0.017(3) 0.008(4)
C14S 0.044(4) 0.032(4) 0.023(3) 0.000(3) 0.000(3) 0.000(3)
C15S 0.042(4) 0.034(4) 0.034(4) -0.005(3) -0.006(3) 0.005(3)
C16S 0.027(4) 0.044(4) 0.024(3) -0.002(3) 0.001(3) 0.001(3)
C17S 0.075(6) 0.052(5) 0.033(4) 0.001(4) 0.017(4) 0.012(4)
O9S 0.076(4) 0.045(3) 0.043(3) 0.018(2) 0.009(3) 0.003(3)
O10S 0.063(4) 0.048(3) 0.034(3) -0.002(2) -0.006(2) 0.004(3)
O11S 0.062(4) 0.053(4) 0.028(2) 0.009(2) 0.008(2) 0.007(3)
O12S 0.048(3) 0.076(4) 0.044(3) 0.002(3) -0.001(3) 0.004(3)
C18S 0.054(5) 0.034(4) 0.050(5) 0.001(3) -0.008(4) 0.006(4)
C19S 0.046(5) 0.052(5) 0.030(4) 0.001(3) 0.003(3) -0.004(4)
C20S 0.052(5) 0.043(5) 0.047(4) -0.009(4) -0.007(4) 0.013(4)
C21S 0.057(5) 0.036(4) 0.028(4) -0.001(3) 0.002(3) 0.013(4)
C22S 0.053(5) 0.047(5) 0.044(4) 0.005(4) -0.004(4) 0.011(4)
C23S 0.055(5) 0.051(5) 0.030(4) -0.001(3) -0.008(3) 0.006(4)
C24S 0.049(5) 0.035(4) 0.054(5) 0.009(4) -0.007(4) 0.006(4)
C25S 0.083(7) 0.067(6) 0.055(5) -0.022(5) -0.001(5) -0.021(5)
O13S 0.075(4) 0.064(3) 0.060(4) 0.007(3) -0.020(3) -0.003(3)
O14S 0.086(5) 0.086(5) 0.105(6) -0.018(4) -0.028(4) 0.018(4)
O15S 0.095(6) 0.160(11) 0.211(11) -0.051(9) -0.028(6) 0.041(7)
O16S 0.157(9) 0.113(7) 0.159(9) -0.064(6) 0.028(7) -0.041(6)
C26S 0.078(5) 0.078(4) 0.070(5) -0.004(4) 0.004(4) -0.003(3)
C27S 0.079(5) 0.072(5) 0.062(5) 0.000(4) 0.006(4) -0.014(4)
C28S 0.118(8) 0.089(6) 0.077(7) -0.015(5) -0.003(6) -0.019(5)
C29S 0.129(7) 0.076(5) 0.103(8) -0.020(5) 0.023(6) -0.025(5)
C30S 0.142(9) 0.104(8) 0.186(15) -0.051(9) -0.011(9) 0.015(7)
C31S 0.095(6) 0.093(6) 0.155(11) -0.030(6) -0.010(6) 0.013(5)
C32S 0.075(4) 0.064(4) 0.058(5) 0.014(3) -0.005(3) -0.004(3)
C33S 0.213(18) 0.120(10) 0.35(3) -0.144(15) -0.05(2) -0.017(10)
O17S 0.160(13) 0.376(19) 0.384(17) -0.183(15) -0.026(13) 0.081(13)
O18S 0.135(9) 0.257(15) 0.388(19) -0.071(14) -0.098(12) 0.041(10)
O19S 0.157(9) 0.227(13) 0.131(7) -0.061(7) -0.023(6) 0.060(9)
O20S 0.092(4) 0.101(6) 0.162(7) -0.028(5) -0.017(4) 0.003(4)
C34S 0.114(5) 0.168(8) 0.161(7) -0.035(6) -0.039(5) 0.024(6)
C35S 0.114(5) 0.150(7) 0.126(6) -0.039(5) -0.019(4) 0.024(5)
C36S 0.108(5) 0.107(6) 0.111(6) -0.006(5) -0.027(5) 0.020(5)
C37S 0.091(4) 0.074(6) 0.110(5) 0.004(4) -0.023(4) 0.007(4)
C38S 0.110(5) 0.094(6) 0.129(6) -0.006(5) -0.038(5) 0.003(5)
C39S 0.107(4) 0.112(7) 0.136(6) -0.012(5) -0.046(5) 0.000(5)
C40S 0.116(6) 0.240(13) 0.260(12) -0.058(10) -0.030(7) 0.036(8)
C41S 0.088(6) 0.060(6) 0.160(9) -0.007(7) -0.019(6) 0.001(5)
O1S 0.040(3) 0.045(3) 0.034(3) -0.007(2) -0.001(2) 0.000(2)
O2S 0.058(3) 0.040(3) 0.031(3) -0.001(2) -0.009(2) -0.003(2)
O3S 0.057(4) 0.046(3) 0.041(3) -0.003(2) 0.002(3) 0.007(3)
O4S 0.084(5) 0.072(5) 0.071(4) 0.004(4) 0.008(4) -0.023(4)
C2S 0.029(4) 0.028(4) 0.042(4) -0.007(3) -0.002(3) 0.007(3)
C3S 0.044(5) 0.048(5) 0.051(5) 0.004(4) -0.007(4) 0.010(4)
C4S 0.074(7) 0.047(5) 0.056(5) -0.007(4) -0.004(5) 0.008(5)
C5S 0.055(6) 0.048(5) 0.086(7) -0.005(5) -0.002(5) -0.014(4)
C6S 0.061(6) 0.046(5) 0.059(5) -0.005(4) 0.002(4) 0.004(4)
C7S 0.064(6) 0.042(5) 0.044(4) -0.006(4) 0.004(4) 0.015(4)
C8S 0.043(4) 0.036(4) 0.038(4) 0.001(3) -0.013(3) 0.006(3)
C9S 0.099(10) 0.114(11) 0.086(8) 0.005(7) -0.032(7) -0.052(8)
O21S 0.057(4) 0.062(4) 0.055(3) 0.012(3) 0.016(3) 0.010(3)
C42S 0.040(5) 0.078(6) 0.041(4) 0.008(4) 0.001(3) 0.006(4)
O22S 0.036(3) 0.053(3) 0.061(3) -0.008(3) -0.006(3) 0.002(3)
C43S 0.086(7) 0.047(5) 0.040(4) -0.004(4) 0.011(4) -0.009(5)
K1 0.0307(7) 0.0372(8) 0.0271(7) -0.0018(6) -0.0001(5) -0.0005(6)
K2 0.0318(8) 0.0267(7) 0.0356(7) -0.0003(6) -0.0022(6) 0.0039(6)
K3 0.090(4) 0.078(3) 0.081(3) -0.014(3) 0.006(3) -0.005(3)
K4 0.0408(8) 0.0296(7) 0.0266(7) 0.0044(5) -0.0020(6) 0.0047(6)
K5 0.0382(8) 0.0359(8) 0.0274(7) -0.0003(6) 0.0002(6) 0.0001(6)
K6 0.058(2) 0.062(2) 0.058(2) 0.0221(19) -0.0190(18) -0.0137(19)
K7 0.0389(9) 0.0385(9) 0.0366(8) -0.0049(6) -0.0065(6) 0.0005(7)

loop_
_atom_type_symbol
_atom_type_description
_atom_type_scat_dispersion_real
_atom_type_scat_dispersion_imag
_atom_type_scat_source
C C 0.0181 0.0091 'International Tables Vol C Tables 4.2.6.8 and 6.1.1.4'
H H 0.0000 0.0000 'International Tables Vol C Tables 4.2.6.8 and 6.1.1.4'
K K 0.3868 1.0657 'International Tables Vol C Tables 4.2.6.8 and 6.1.1.4'
O O 0.0492 0.0322 'International Tables Vol C Tables 4.2.6.8 and 6.1.1.4'

loop_
_geom_angle_atom_site_label_1
_geom_angle_atom_site_label_2
_geom_angle_atom_site_label_3
_geom_angle
_geom_angle_site_symmetry_1
_geom_angle_site_symmetry_3
C46A O1A C1A 115.7(5) . .
C2A O2A H2A 109.5 . .
C2A O2A K1 116.2(4) . 3_654
K1 O2A H2A 128.7 3_654 .
C12A O2AA H2AA 109.5 . .
C3A O3A H3A 109.5 . .
C3A O3A K1 105.8(4) . 3_654
K1 O3A H3A 143.6 3_654 .
C4A O4A C5A 112.5(5) . .
C6A O5A H5A 109.5 . .
C4A O6A C7A 120.4(5) . .
C8A O7A H7A 109.5 . .
C8A O7A K3 118.8(4) . 8_675
K3 O7A H7A 94.0 8_675 .
C9A O8A H8A 109.5 . .
C10A O9A C11A 115.5(5) . .
C12A O10A H10A 109.5 . .
C13A O11A C10A 116.6(5) . .
C14A O12A H12A 109.5 . .
C15A O13A H13A 109.5 . .
C16A O14A C17A 113.6(5) . .
C18A O15A H15A 109.5 . .
C16A O16A C19A 115.0(5) . .
C20A O17A H17A 109.5 . .
C21A O18A H18A 109.5 . .
C22A O19A C23A 112.5(5) . .
C22A O19A K1 117.6(3) . .
C23A O19A K1 116.8(4) . .
C24A O20A H20A 109.5 . .
C24A O20A K1 113.2(4) . .
K1 O20A H20A 21.7 . .
C22A O21A C25A 115.4(4) . .
C26A O22A H22A 109.5 . .
C26A O22A K5 115.7(4) . .
K5 O22A H22A 127.8 . .
C27A O23A H23A 109.5 . .
C27A O23A K5 113.8(4) . .
K5 O23A H23A 105.5 . .
C28A O24A C29A 112.4(5) . .
C30A O25A H25A 109.5 . .
C28A O26A C31A 119.5(5) . .
C32A O27A H27A 109.5 . .
C33A O28A H28A 109.5 . .
C34A O29A C35A 113.5(5) . .
C34A O29A K2 112.7(4) . .
C35A O29A K2 114.7(3) . .
C36A O30A H30A 109.5 . .
C36A O30A K2 116.0(4) . .
K2 O30A H30A 134.5 . .
C34A O31A C37A 118.3(5) . .
C38A O32A H32A 109.5 . .
C38A O32A K4 115.8(3) . .
K4 O32A H32A 127.8 . .
C39A O33A H33A 109.5 . .
C39A O33A K4 110.7(4) . .
K4 O33A H33A 118.8 . .
C40A O34A C41A 113.5(5) . .
C42A O35A H35A 109.5 . .
C40A O36A C43A 114.7(5) . .
C44A O37A H37A 109.5 . .
C45A O38A H38A 109.5 . .
C46A O39A C47A 114.6(5) . .
C46A O39A K5 115.3(3) . 3_654
C47A O39A K5 118.1(3) . 3_654
C48A O40A H40A 109.5 . .
C48A O40A K5 112.8(4) . 3_654
K5 O40A H40A 88.2 3_654 .
O1A C1A H1A 110.0 . .
O1A C1A C2A 106.6(5) . .
O1A C1A C5A 111.1(5) . .
C2A C1A H1A 110.0 . .
C5A C1A H1A 110.0 . .
C5A C1A C2A 109.1(6) . .
O2A C2A C1A 110.1(5) . .
O2A C2A H2AB 109.3 . .
O2A C2A C3A 107.7(6) . .
C1A C2A H2AB 109.3 . .
C1A C2A C3A 111.0(6) . .
C3A C2A H2AB 109.3 . .
O3A C3A C2A 112.7(6) . .
O3A C3A H3AA 108.3 . .
O3A C3A C4A 112.1(6) . .
O3A C3A K1 50.8(3) . 3_654
C2A C3A H3AA 108.3 . .
C2A C3A K1 89.4(4) . 3_654
C4A C3A C2A 106.9(6) . .
C4A C3A H3AA 108.3 . .
C4A C3A K1 160.9(5) . 3_654
K1 C3A H3AA 74.5 3_654 .
O4A C4A O6A 108.1(6) . .
O4A C4A C3A 111.5(6) . .
O4A C4A H4A 108.7 . .
O6A C4A C3A 110.9(6) . .
O6A C4A H4A 108.7 . .
C3A C4A H4A 108.7 . .
O4A C5A C1A 110.4(6) . .
O4A C5A H5AA 109.1 . .
O4A C5A C6A 107.2(6) . .
C1A C5A H5AA 109.1 . .
C1A C5A C6A 111.8(6) . .
C6A C5A H5AA 109.1 . .
O5A C6A C5A 112.2(7) . .
O5A C6A H6AA 109.2 . .
O5A C6A H6AB 109.2 . .
C5A C6A H6AA 109.2 . .
C5A C6A H6AB 109.2 . .
H6AA C6A H6AB 107.9 . .
O6A C7A H7AA 110.2 . .
O6A C7A C8A 107.1(5) . .
O6A C7A C11A 109.2(6) . .
C8A C7A H7AA 110.2 . .
C8A C7A C11A 110.0(5) . .
C11A C7A H7AA 110.2 . .
O7A C8A C7A 109.8(5) . .
O7A C8A H8AA 109.0 . .
O7A C8A C9A 108.6(5) . .
C7A C8A H8AA 109.0 . .
C7A C8A C9A 111.4(6) . .
C9A C8A H8AA 109.0 . .
O8A C9A C8A 110.1(6) . .
O8A C9A H9A 107.9 . .
O8A C9A C10A 108.5(5) . .
O8A C9A K3 77.5(4) . 8_675
C8A C9A H9A 107.9 . .
C8A C9A K3 88.3(4) . 8_675
C10A C9A C8A 114.3(6) . .
C10A C9A H9A 107.9 . .
C10A C9A K3 151.2(4) . 8_675
K3 C9A H9A 45.3 8_675 .
O9A C10A O11A 110.1(5) . .
O9A C10A C9A 110.0(5) . .
O9A C10A H10B 108.6 . .
O11A C10A C9A 111.0(5) . .
O11A C10A H10B 108.6 . .
C9A C10A H10B 108.6 . .
O9A C11A C7A 108.8(5) . .
O9A C11A H11A 109.2 . .
O9A C11A C12A 106.1(6) . .
C7A C11A H11A 109.2 . .
C7A C11A C12A 114.3(6) . .
C12A C11A H11A 109.2 . .
O2AA C12A C11A 112.3(8) . .
O2AA C12A H12D 109.1 . .
O2AA C12A H12E 109.1 . .
O10A C12A C11A 112.8(8) . .
O10A C12A H12B 109.0 . .
O10A C12A H12C 109.0 . .
C11A C12A H12D 109.1 . .
C11A C12A H12E 109.1 . .
C11A C12A H12B 109.0 . .
C11A C12A H12C 109.0 . .
H12D C12A H12E 107.9 . .
H12B C12A H12C 107.8 . .
O11A C13A H13B 109.3 . .
O11A C13A C14A 111.6(5) . .
O11A C13A C17A 106.1(5) . .
C14A C13A H13B 109.3 . .
C14A C13A C17A 111.1(6) . .
C17A C13A H13B 109.3 . .
O12A C14A C13A 112.4(6) . .
O12A C14A H14A 108.8 . .
O12A C14A C15A 106.5(5) . .
C13A C14A H14A 108.8 . .
C13A C14A C15A 111.4(5) . .
C15A C14A H14A 108.8 . .
O13A C15A C14A 111.6(6) . .
O13A C15A H15B 107.8 . .
O13A C15A C16A 111.8(6) . .
C14A C15A H15B 107.8 . .
C16A C15A C14A 109.9(6) . .
C16A C15A H15B 107.8 . .
O14A C16A C15A 110.2(6) . .
O14A C16A H16A 109.6 . .
O16A C16A O14A 110.0(5) . .
O16A C16A C15A 107.7(6) . .
O16A C16A H16A 109.6 . .
C15A C16A H16A 109.6 . .
O14A C17A C13A 108.6(6) . .
O14A C17A H17B 109.1 . .
O14A C17A C18A 105.7(6) . .
C13A C17A H17B 109.1 . .
C13A C17A C18A 115.2(6) . .
C18A C17A H17B 109.1 . .
O15A C18A C17A 108.1(7) . .
O15A C18A H18B 110.1 . .
O15A C18A H18C 110.1 . .
C17A C18A H18B 110.1 . .
C17A C18A H18C 110.1 . .
H18B C18A H18C 108.4 . .
O16A C19A H19A 109.8 . .
O16A C19A C20A 107.1(5) . .
O16A C19A C23A 111.8(5) . .
C20A C19A H19A 109.8 . .
C23A C19A H19A 109.8 . .
C23A C19A C20A 108.4(5) . .
O17A C20A C19A 107.0(5) . .
O17A C20A H20B 109.5 . .
O17A C20A C21A 110.9(5) . .
C19A C20A H20B 109.5 . .
C21A C20A C19A 110.5(5) . .
C21A C20A H20B 109.5 . .
O18A C21A C20A 114.4(5) . .
O18A C21A H21A 107.4 . .
O18A C21A C22A 109.2(5) . .
C20A C21A H21A 107.4 . .
C20A C21A C22A 110.9(5) . .
C22A C21A H21A 107.4 . .
O19A C22A O21A 111.3(5) . .
O19A C22A C21A 110.7(5) . .
O19A C22A H22B 108.5 . .
O21A C22A C21A 109.2(5) . .
O21A C22A H22B 108.5 . .
C21A C22A H22B 108.5 . .
O19A C23A C19A 110.3(5) . .
O19A C23A H23B 109.5 . .
O19A C23A C24A 106.3(5) . .
C19A C23A H23B 109.5 . .
C19A C23A C24A 111.5(6) . .
C24A C23A H23B 109.5 . .
O20A C24A C23A 110.5(5) . .
O20A C24A H24A 109.6 . .
O20A C24A H24B 109.6 . .
C23A C24A H24A 109.6 . .
C23A C24A H24B 109.6 . .
H24A C24A H24B 108.1 . .
O21A C25A H25B 110.0 . .
O21A C25A C26A 108.7(5) . .
O21A C25A C29A 108.7(5) . .
C26A C25A H25B 110.0 . .
C26A C25A C29A 109.4(5) . .
C29A C25A H25B 110.0 . .
O22A C26A C25A 110.4(5) . .
O22A C26A H26A 109.2 . .
O22A C26A C27A 108.6(5) . .
C25A C26A H26A 109.2 . .
C27A C26A C25A 110.3(6) . .
C27A C26A H26A 109.2 . .
O23A C27A C26A 114.0(6) . .
O23A C27A H27B 107.7 . .
O23A C27A C28A 112.0(5) . .
O23A C27A K5 45.1(3) . .
C26A C27A H27B 107.7 . .
C26A C27A C28A 107.5(6) . .
C26A C27A K5 87.5(4) . .
C28A C27A H27B 107.7 . .
C28A C27A K5 157.1(4) . .
K5 C27A H27B 83.0 . .
O24A C28A O26A 110.8(6) . .
O24A C28A C27A 113.3(5) . .
O24A C28A H28B 108.0 . .
O26A C28A C27A 108.5(6) . .
O26A C28A H28B 108.0 . .
C27A C28A H28B 108.0 . .
O24A C29A C25A 108.5(5) . .
O24A C29A H29A 109.2 . .
O24A C29A C30A 106.8(6) . .
C25A C29A H29A 109.2 . .
C30A C29A C25A 113.9(6) . .
C30A C29A H29A 109.2 . .
O25A C30A C29A 111.1(7) . .
O25A C30A H30B 109.4 . .
O25A C30A H30C 109.4 . .
C29A C30A H30B 109.4 . .
C29A C30A H30C 109.4 . .
H30B C30A H30C 108.0 . .
O26A C31A H31A 110.6 . .
O26A C31A C32A 107.8(5) . .
O26A C31A C35A 107.5(5) . .
C32A C31A H31A 110.6 . .
C35A C31A H31A 110.6 . .
C35A C31A C32A 109.8(5) . .
O27A C32A C31A 108.3(5) . .
O27A C32A H32B 110.1 . .
O27A C32A C33A 109.2(6) . .
C31A C32A H32B 110.1 . .
C31A C32A C33A 109.1(5) . .
C33A C32A H32B 110.1 . .
O28A C33A C32A 108.9(5) . .
O28A C33A H33B 109.1 . .
O28A C33A C34A 110.0(5) . .
C32A C33A H33B 109.1 . .
C34A C33A C32A 110.7(6) . .
C34A C33A H33B 109.1 . .
O29A C34A C33A 110.3(5) . .
O29A C34A H34A 108.4 . .
O31A C34A O29A 112.1(6) . .
O31A C34A C33A 109.1(5) . .
O31A C34A H34A 108.4 . .
C33A C34A H34A 108.4 . .
O29A C35A C31A 109.9(5) . .
O29A C35A H35B 108.8 . .
O29A C35A C36A 106.3(5) . .
C31A C35A H35B 108.8 . .
C36A C35A C31A 114.1(5) . .
C36A C35A H35B 108.8 . .
O30A C36A C35A 108.9(6) . .
O30A C36A H36A 109.9 . .
O30A C36A H36B 109.9 . .
C35A C36A H36A 109.9 . .
C35A C36A H36B 109.9 . .
H36A C36A H36B 108.3 . .
O31A C37A H37B 108.9 . .
O31A C37A C38A 110.5(6) . .
O31A C37A C41A 108.6(6) . .
C38A C37A H37B 108.9 . .
C38A C37A C41A 110.9(6) . .
C41A C37A H37B 108.9 . .
O32A C38A C37A 111.1(6) . .
O32A C38A H38B 108.5 . .
O32A C38A C39A 109.4(5) . .
C37A C38A H38B 108.5 . .
C37A C38A C39A 110.8(6) . .
C39A C38A H38B 108.5 . .
O33A C39A C38A 113.8(6) . .
O33A C39A H39A 108.1 . .
O33A C39A C40A 109.7(5) . .
O33A C39A K4 47.1(3) . .
C38A C39A H39A 108.1 . .
C38A C39A C40A 108.9(6) . .
C38A C39A K4 86.5(4) . .
C40A C39A H39A 108.1 . .
C40A C39A K4 156.7(4) . .
K4 C39A H39A 82.2 . .
O34A C40A C39A 110.1(6) . .
O34A C40A H40B 109.5 . .
O36A C40A O34A 109.4(5) . .
O36A C40A C39A 108.9(6) . .
O36A C40A H40B 109.5 . .
C39A C40A H40B 109.5 . .
O34A C41A C37A 109.6(6) . .
O34A C41A H41A 108.9 . .
O34A C41A C42A 105.4(6) . .
C37A C41A H41A 108.9 . .
C42A C41A C37A 115.0(6) . .
C42A C41A H41A 108.9 . .
O35A C42A C41A 113.0(8) . .
O35A C42A H42A 109.0 . .
O35A C42A H42B 109.0 . .
C41A C42A H42A 109.0 . .
C41A C42A H42B 109.0 . .
H42A C42A H42B 107.8 . .
O36A C43A H43A 109.8 . .
O36A C43A C44A 109.2(5) . .
O36A C43A C47A 109.1(5) . .
C44A C43A H43A 109.8 . .
C44A C43A C47A 109.2(5) . .
C47A C43A H43A 109.8 . .
O37A C44A C43A 110.6(5) . .
O37A C44A H44A 110.4 . .
O37A C44A C45A 108.9(5) . .
C43A C44A H44A 110.4 . .
C43A C44A C45A 106.2(5) . .
C45A C44A H44A 110.4 . .
O38A C45A C44A 110.9(6) . .
O38A C45A H45A 108.6 . .
O38A C45A C46A 110.6(5) . .
C44A C45A H45A 108.6 . .
C46A C45A C44A 109.5(6) . .
C46A C45A H45A 108.6 . .
O1A C46A O39A 112.0(5) . .
O1A C46A C45A 108.5(5) . .
O1A C46A H46A 108.4 . .
O39A C46A C45A 111.1(5) . .
O39A C46A H46A 108.4 . .
C45A C46A H46A 108.4 . .
O39A C47A C43A 107.7(5) . .
O39A C47A H47A 109.0 . .
O39A C47A C48A 106.1(5) . .
C43A C47A H47A 109.0 . .
C48A C47A C43A 115.8(6) . .
C48A C47A H47A 109.0 . .
O40A C48A C47A 109.8(5) . .
O40A C48A H48A 109.7 . .
O40A C48A H48B 109.7 . .
C47A C48A H48A 109.7 . .
C47A C48A H48B 109.7 . .
H48A C48A H48B 108.2 . .
C46B O1B C1B 115.5(5) . .
C2B O2B H2B 109.5 . .
C2B O2B K2 113.0(4) . 8_665
K2 O2B H2B 15.2 8_665 .
C3B O3B H3B 109.5 . .
C3B O3B K2 109.5(4) . 8_665
K2 O3B H3B 99.8 8_665 .
C4B O4B C5B 112.8(5) . .
C6B O5B H5B 109.5 . .
C7B O6B C4B 114.3(5) . .
C8B O7B H7B 109.5 . .
C8B O7B K3 111.4(4) . 8_665
K3 O7B H7B 81.3 8_665 .
C9B O8B H8B 109.5 . .
C9B O8B K3 124.5(5) . 8_665
K3 O8B H8B 69.1 8_665 .
C10B O9B C11B 114.3(6) . .
C10B O9B K7 115.7(4) . 4_455
C11B O9B K7 111.0(4) . 4_455
C12B O10B H10C 109.5 . .
C12B O10B K7 119.8(5) . 4_455
K7 O10B H10C 22.5 4_455 .
C13B O11B C10B 118.0(5) . .
C14B O12B H12F 109.5 . .
C15B O13B H13C 109.5 . .
C17B O14B C16B 110.9(7) . .
C18B O15B H15C 109.5 . .
C19B O16B C16B 118.3(6) . .
C20B O17B H17C 109.5 . .
C21B O18B H18D 109.5 . .
C21B O18B K3 94.8(5) . .
K3 O18B H18D 23.3 . .
C22B O19B C23B 113.2(5) . .
C22B O19B K1 116.2(4) . 5_645
C23B O19B K1 119.0(4) . 5_645
C24B O20B H20C 109.5 . .
C24B O20B K1 113.6(4) . 5_645
K1 O20B H20C 134.5 5_645 .
C22B O21B C25B 114.3(5) . .
C26B O22B H22C 109.5 . .
C26B O22B K2 114.9(4) . .
K2 O22B H22C 134.6 . .
C27B O23B H23C 112(2) . .
C27B O23B K2 112.1(4) . .
K2 O23B H23C 131(3) . .
C28B O24B C29B 114.8(6) . .
C30B O25B H25C 109.5 . .
C28B O26B C31B 115.5(5) . .
C32B O27B H27C 109.5 . .
C33B O28B H28C 109.5 . .
C34B O29B C35B 115.5(5) . .
C34B O29B K5 120.2(4) . .
C35B O29B K5 113.0(4) . .
C36B O30B H30D 109.5 . .
C36B O30B K5 118.7(4) . .
K5 O30B H30D 50.6 . .
C34B O31B C37B 116.3(5) . .
C38B O32B H32C 109.5 . .
C38B O32B K6 122.7(4) . .
K6 O32B H32C 90.9 . .
C39B O33B H33C 109.5 . .
C39B O33B K6 101.5(4) . .
K6 O33B H33C 93.6 . .
C40B O34B C41B 112.9(6) . .
C42B O35B H35C 109.5 . .
C40B O36B C43B 117.6(5) . .
C44B O37B H37C 109.5 . .
C45B O38B H38C 109.5 . .
C46B O39B C47B 114.7(5) . .
C46B O39B K4 114.8(4) . 8_665
C47B O39B K4 120.4(3) . 8_665
C48B O40B H40C 109.5 . .
C48B O40B K4 108.8(4) . 8_665
K4 O40B H40C 122.1 8_665 .
O1B C1B H1B 110.6 . .
O1B C1B C2B 104.9(5) . .
O1B C1B C5B 109.4(6) . .
C2B C1B H1B 110.6 . .
C5B C1B H1B 110.6 . .
C5B C1B C2B 110.7(5) . .
O2B C2B C1B 111.5(5) . .
O2B C2B H2BA 109.6 . .
O2B C2B C3B 110.1(6) . .
C1B C2B H2BA 109.6 . .
C3B C2B C1B 106.3(6) . .
C3B C2B H2BA 109.6 . .
O3B C3B C2B 110.6(6) . .
O3B C3B H3BA 107.5 . .
O3B C3B C4B 111.4(6) . .
O3B C3B K2 47.7(3) . 8_665
C2B C3B H3BA 107.5 . .
C2B C3B K2 90.5(4) . 8_665
C4B C3B C2B 112.0(6) . .
C4B C3B H3BA 107.5 . .
C4B C3B K2 155.1(5) . 8_665
K2 C3B H3BA 73.5 8_665 .
O4B C4B O6B 108.6(6) . .
O4B C4B C3B 111.4(5) . .
O4B C4B H4B 109.6 . .
O6B C4B C3B 108.0(5) . .
O6B C4B H4B 109.6 . .
C3B C4B H4B 109.6 . .
O4B C5B C1B 108.5(6) . .
O4B C5B H5BA 110.3 . .
O4B C5B C6B 104.2(6) . .
C1B C5B H5BA 110.3 . .
C1B C5B C6B 113.1(6) . .
C6B C5B H5BA 110.3 . .
O5B C6B C5B 114.4(7) . .
O5B C6B H6BA 108.7 . .
O5B C6B H6BB 108.7 . .
C5B C6B H6BA 108.7 . .
C5B C6B H6BB 108.7 . .
H6BA C6B H6BB 107.6 . .
O6B C7B H7BA 109.4 . .
O6B C7B C8B 108.6(6) . .
O6B C7B C11B 110.9(6) . .
C8B C7B H7BA 109.4 . .
C8B C7B C11B 109.0(6) . .
C11B C7B H7BA 109.4 . .
O7B C8B C7B 111.8(7) . .
O7B C8B H8BA 108.3 . .
O7B C8B C9B 111.3(6) . .
C7B C8B H8BA 108.3 . .
C7B C8B C9B 108.6(7) . .
C9B C8B H8BA 108.3 . .
O8B C9B C8B 112.0(7) . .
O8B C9B H9B 106.0 . .
O8B C9B C10B 113.4(7) . .
C8B C9B H9B 106.0 . .
C10B C9B C8B 112.8(6) . .
C10B C9B H9B 106.0 . .
O9B C10B O11B 110.8(5) . .
O9B C10B C9B 113.3(6) . .
O9B C10B H10D 109.1 . .
O11B C10B C9B 105.2(6) . .
O11B C10B H10D 109.1 . .
C9B C10B H10D 109.1 . .
O9B C11B C7B 108.7(6) . .
O9B C11B H11B 108.8 . .
O9B C11B C12B 107.7(6) . .
C7B C11B H11B 108.8 . .
C12B C11B C7B 114.0(6) . .
C12B C11B H11B 108.8 . .
O10B C12B C11B 110.0(8) . .
O10B C12B H12G 109.7 . .
O10B C12B H12H 109.7 . .
C11B C12B H12G 109.7 . .
C11B C12B H12H 109.7 . .
H12G C12B H12H 108.2 . .
O11B C13B H13D 109.7 . .
O11B C13B C14B 107.1(7) . .
O11B C13B C17B 108.5(7) . .
C14B C13B H13D 109.7 . .
C17B C13B H13D 109.7 . .
C17B C13B C14B 112.2(7) . .
O12B C14B C13B 110.3(8) . .
O12B C14B H14B 109.2 . .
O12B C14B C15B 111.5(9) . .
C13B C14B H14B 109.2 . .
C13B C14B C15B 107.5(10) . .
C15B C14B H14B 109.2 . .
O13B C15B C14B 113.2(10) . .
O13B C15B H15D 108.4 . .
O13B C15B C16B 108.8(9) . .
C14B C15B H15D 108.4 . .
C16B C15B C14B 109.4(8) . .
C16B C15B H15D 108.4 . .
O14B C16B O16B 106.4(8) . .
O14B C16B C15B 111.5(8) . .
O14B C16B H16B 109.8 . .
O16B C16B C15B 109.6(9) . .
O16B C16B H16B 109.8 . .
C15B C16B H16B 109.8 . .
O14B C17B C13B 113.3(9) . .
O14B C17B H17D 107.7 . .
O14B C17B C18B 104.9(7) . .
C13B C17B H17D 107.7 . .
C13B C17B C18B 115.2(8) . .
C18B C17B H17D 107.7 . .
O15B C18B C17B 114.6(12) . .
O15B C18B H18E 108.6 . .
O15B C18B H18F 108.6 . .
C17B C18B H18E 108.6 . .
C17B C18B H18F 108.6 . .
H18E C18B H18F 107.6 . .
O16B C19B H19B 110.3 . .
O16B C19B C20B 109.2(6) . .
O16B C19B C23B 107.3(6) . .
C20B C19B H19B 110.3 . .
C23B C19B H19B 110.3 . .
C23B C19B C20B 109.3(6) . .
O17B C20B C19B 107.1(7) . .
O17B C20B H20D 110.7 . .
O17B C20B C21B 109.2(7) . .
C19B C20B H20D 110.7 . .
C21B C20B C19B 108.5(6) . .
C21B C20B H20D 110.7 . .
O18B C21B C20B 111.5(7) . .
O18B C21B H21B 108.0 . .
O18B C21B C22B 109.5(7) . .
O18B C21B K3 58.5(4) . .
C20B C21B H21B 108.0 . .
C20B C21B C22B 111.5(6) . .
C20B C21B K3 110.7(5) . .
C22B C21B H21B 108.0 . .
C22B C21B K3 137.3(6) . .
K3 C21B H21B 52.1 . .
O19B C22B O21B 111.4(5) . .
O19B C22B C21B 111.4(6) . .
O19B C22B H22D 108.6 . .
O21B C22B C21B 108.2(6) . .
O21B C22B H22D 108.6 . .
C21B C22B H22D 108.6 . .
O19B C23B C19B 108.8(6) . .
O19B C23B H23D 109.0 . .
O19B C23B C24B 105.6(5) . .
C19B C23B H23D 109.0 . .
C19B C23B C24B 115.3(6) . .
C24B C23B H23D 109.0 . .
O20B C24B C23B 107.9(5) . .
O20B C24B H24C 110.1 . .
O20B C24B H24D 110.1 . .
C23B C24B H24C 110.1 . .
C23B C24B H24D 110.1 . .
H24C C24B H24D 108.4 . .
O21B C25B H25D 110.3 . .
O21B C25B C26B 106.3(6) . .
O21B C25B C29B 107.8(6) . .
C26B C25B H25D 110.3 . .
C26B C25B C29B 111.8(6) . .
C29B C25B H25D 110.3 . .
O22B C26B C25B 112.7(6) . .
O22B C26B H26B 108.8 . .
O22B C26B C27B 108.6(6) . .
C25B C26B H26B 108.8 . .
C27B C26B C25B 109.1(6) . .
C27B C26B H26B 108.8 . .
O23B C27B C26B 113.1(7) . .
O23B C27B H27D 107.5 . .
O23B C27B C28B 110.3(6) . .
C26B C27B H27D 107.5 . .
C26B C27B C28B 110.6(6) . .
C28B C27B H27D 107.5 . .
O24B C28B O26B 109.5(6) . .
O24B C28B C27B 110.9(6) . .
O24B C28B H28D 110.5 . .
O26B C28B C27B 104.8(6) . .
O26B C28B H28D 110.5 . .
C27B C28B H28D 110.5 . .
O24B C29B C25B 107.9(6) . .
O24B C29B H29B 108.4 . .
O24B C29B C30B 108.9(7) . .
C25B C29B H29B 108.4 . .
C30B C29B C25B 114.5(6) . .
C30B C29B H29B 108.4 . .
O25B C30B C29B 110.7(7) . .
O25B C30B H30E 109.5 . .
O25B C30B H30F 109.5 . .
C29B C30B H30E 109.5 . .
C29B C30B H30F 109.5 . .
H30E C30B H30F 108.1 . .
O26B C31B H31B 110.2 . .
O26B C31B C32B 106.1(6) . .
O26B C31B C35B 109.4(5) . .
C32B C31B H31B 110.2 . .
C32B C31B C35B 110.6(5) . .
C35B C31B H31B 110.2 . .
O27B C32B C31B 108.7(5) . .
O27B C32B H32D 109.9 . .
O27B C32B C33B 110.9(6) . .
C31B C32B H32D 109.9 . .
C33B C32B C31B 107.6(6) . .
C33B C32B H32D 109.9 . .
O28B C33B C32B 110.5(6) . .
O28B C33B H33D 109.1 . .
O28B C33B C34B 107.5(6) . .
C32B C33B H33D 109.1 . .
C34B C33B C32B 111.7(6) . .
C34B C33B H33D 109.1 . .
O29B C34B C33B 110.1(6) . .
O29B C34B H34B 108.9 . .
O31B C34B O29B 109.3(5) . .
O31B C34B C33B 110.8(6) . .
O31B C34B H34B 108.9 . .
C33B C34B H34B 108.9 . .
O29B C35B C31B 107.7(5) . .
O29B C35B H35D 107.6 . .
O29B C35B C36B 110.9(6) . .
C31B C35B H35D 107.6 . .
C36B C35B C31B 115.3(6) . .
C36B C35B H35D 107.6 . .
O30B C36B C35B 109.0(6) . .
O30B C36B H36C 109.9 . .
O30B C36B H36D 109.9 . .
C35B C36B H36C 109.9 . .
C35B C36B H36D 109.9 . .
H36C C36B H36D 108.3 . .
O31B C37B H37D 109.9 . .
O31B C37B C38B 109.2(6) . .
O31B C37B C41B 106.6(6) . .
C38B C37B H37D 109.9 . .
C38B C37B C41B 111.2(6) . .
C41B C37B H37D 109.9 . .
O32B C38B C37B 110.6(6) . .
O32B C38B H38D 108.3 . .
O32B C38B C39B 109.6(6) . .
C37B C38B H38D 108.3 . .
C39B C38B C37B 111.7(6) . .
C39B C38B H38D 108.3 . .
O33B C39B C38B 114.8(6) . .
O33B C39B H39B 108.1 . .
O33B C39B C40B 109.9(6) . .
O33B C39B K6 55.4(4) . .
C38B C39B H39B 108.1 . .
C38B C39B C40B 107.5(6) . .
C38B C39B K6 82.6(4) . .
C40B C39B H39B 108.1 . .
C40B C39B K6 165.3(5) . .
K6 C39B H39B 77.7 . .
O34B C40B O36B 110.2(6) . .
O34B C40B C39B 111.5(6) . .
O34B C40B H40D 109.1 . .
O36B C40B C39B 107.7(6) . .
O36B C40B H40D 109.1 . .
C39B C40B H40D 109.1 . .
O34B C41B C37B 110.4(6) . .
O34B C41B H41B 107.6 . .
O34B C41B C42B 106.8(7) . .
C37B C41B H41B 107.6 . .
C37B C41B C42B 116.5(10) . .
C42B C41B H41B 107.6 . .
O35B C42B C41B 107.4(12) . .
O35B C42B H42C 110.2 . .
O35B C42B H42D 110.2 . .
C41B C42B H42C 110.2 . .
C41B C42B H42D 110.2 . .
H42C C42B H42D 108.5 . .
O36B C43B H43B 109.7 . .
O36B C43B C44B 108.0(5) . .
O36B C43B C47B 108.2(5) . .
C44B C43B H43B 109.7 . .
C44B C43B C47B 111.5(6) . .
C47B C43B H43B 109.7 . .
O37B C44B C43B 109.4(6) . .
O37B C44B H44B 109.4 . .
O37B C44B C45B 110.1(6) . .
C43B C44B H44B 109.4 . .
C43B C44B C45B 109.2(6) . .
C45B C44B H44B 109.4 . .
O38B C45B C44B 111.4(6) . .
O38B C45B H45B 108.2 . .
O38B C45B C46B 109.9(6) . .
C44B C45B H45B 108.2 . .
C46B C45B C44B 111.0(6) . .
C46B C45B H45B 108.2 . .
O1B C46B C45B 110.0(6) . .
O1B C46B H46B 108.6 . .
O39B C46B O1B 108.8(5) . .
O39B C46B C45B 112.2(5) . .
O39B C46B H46B 108.6 . .
C45B C46B H46B 108.6 . .
O39B C47B C43B 108.6(5) . .
O39B C47B H47B 108.6 . .
O39B C47B C48B 108.0(5) . .
C43B C47B H47B 108.6 . .
C48B C47B C43B 114.4(6) . .
C48B C47B H47B 108.6 . .
O40B C48B C47B 109.1(6) . .
O40B C48B H48C 109.9 . .
O40B C48B H48D 109.9 . .
C47B C48B H48C 109.9 . .
C47B C48B H48D 109.9 . .
H48C C48B H48D 108.3 . .
C46 O1 C1 115.6(5) . .
C2 O2 H2 109.5 . .
C2 O2 K4 114.3(4) . .
K4 O2 H2 110.8 . .
C3 O3 H3 109.5 . .
C3 O3 K4 109.5(4) . .
K4 O3 H3 98.0 . .
C4 O4 C5 115.2(6) . .
C6 O5 H5 109.5 . .
C6 O5 K7 120.7(5) . .
K7 O5 H5 116.2 . .
C7 O6 C4 117.4(5) . .
C8 O7 H7 109.5 . .
C9 O8 H8 109.5 . .
C10 O9 C11 114.5(6) . .
C10 O9 K6 119.3(4) . .
C11 O9 K6 114.8(5) . .
C12 O10 H10 109.5 . .
C12 O10 K6 114.7(6) . .
C12 O10 K6 83.4(6) . 8_665
K6 O10 H10 66.4 8_665 .
K6 O10 H10 122.3 . .
K6 O10 K6 83.7(3) . 8_665
C10 O11 C13 116.2(5) . .
C14 O12 H12 109.5 . .
C14 O12 K5 117.9(3) . .
K5 O12 H12 118.0 . .
C15 O13 H13 109.5 . .
C15 O13 K5 103.9(4) . .
K5 O13 H13 126.7 . .
C16 O14 C17 114.1(5) . .
C18 O15 H15 109.5 . .
C18 O15 K6 109.3(7) . .
K6 O15 H15 83.8 . .
C16 O16 C19 116.6(5) . .
C20 O17 H17 109.5 . .
C21 O18 H18 109.5 . .
C22 O19 C23 111.2(4) . .
C22 O19 K4 119.5(3) . 4_465
C23 O19 K4 114.5(3) . 4_465
C24 O20 H20 109.5 . .
C24 O20 K4 114.9(4) . 4_465
K4 O20 H20 85.8 4_465 .
C22 O21 C25 116.1(5) . .
C26 O22 H22 109.5 . .
C26 O22 K7 117.6(4) . 4_465
K7 O22 H22 102.1 4_465 .
C27 O23 H23 109.5 . .
C27 O23 K7 101.5(4) . 4_465
K7 O23 H23 72.4 4_465 .
C28 O24 C29 114.2(5) . .
C30 O25 H25 109.5 . .
C28 O26 C31 118.8(5) . .
C32 O27 H27 109.5 . .
C33 O28 H28 109.5 . .
C33 O28 K3 111.9(4) . 8_675
K3 O28 H28 137.4 8_675 .
C34 O29 C35 112.6(5) . .
C34 O29 K2 113.0(4) . 8_675
C35 O29 K2 122.9(4) . 8_675
C36 O30 H30 95(2) . .
C36 O30 K2 108.0(4) . 8_675
K2 O30 H30 118(5) 8_675 .
C34 O31 C37 117.0(5) . .
C38 O32 H32 109.5 . .
C38 O32 K1 115.2(3) . 3_654
K1 O32 H32 122.9 3_654 .
C39 O33 H33 109.5 . .
C39 O33 K1 112.3(4) . 3_654
K1 O33 H33 127.2 3_654 .
C40 O34 C41 114.1(5) . .
C42 O35 H35 109.5 . .
C43 O36 C40 115.5(5) . .
C44 O37 H37 109.5 . .
C45 O38 H38 109.5 . .
C46 O39 K7 123.2(4) . .
C47 O39 C46 113.9(5) . .
C47 O39 K7 116.9(4) . .
C48 O40 H40 109.5 . .
C48 O40 K7 107.1(4) . .
K7 O40 H40 134.9 . .
O1 C1 H1 110.5 . .
O1 C1 C2 106.4(6) . .
O1 C1 C5 107.1(6) . .
C2 C1 H1 110.5 . .
C2 C1 C5 111.5(5) . .
C5 C1 H1 110.5 . .
O2 C2 C1 111.0(5) . .
O2 C2 H2C 110.0 . .
O2 C2 C3 109.0(5) . .
C1 C2 H2C 110.0 . .
C3 C2 C1 106.8(6) . .
C3 C2 H2C 110.0 . .
O3 C3 C2 111.0(6) . .
O3 C3 H3C 108.3 . .
O3 C3 C4 110.3(5) . .
O3 C3 K4 47.3(3) . .
C2 C3 H3C 108.3 . .
C2 C3 C4 110.4(6) . .
C2 C3 K4 87.2(4) . .
C4 C3 H3C 108.3 . .
C4 C3 K4 156.7(4) . .
K4 C3 H3C 78.8 . .
O4 C4 O6 109.8(6) . .
O4 C4 C3 109.7(6) . .
O4 C4 H4 109.7 . .
O6 C4 C3 108.1(6) . .
O6 C4 H4 109.7 . .
C3 C4 H4 109.7 . .
O4 C5 C1 107.3(6) . .
O4 C5 H5C 110.8 . .
O4 C5 C6 105.2(7) . .
C1 C5 H5C 110.8 . .
C6 C5 C1 111.8(6) . .
C6 C5 H5C 110.8 . .
O5 C6 H6A 109.0 . .
O5 C6 H6B 109.0 . .
C5 C6 O5 112.8(7) . .
C5 C6 H6A 109.0 . .
C5 C6 H6B 109.0 . .
H6A C6 H6B 107.8 . .
O6 C7 H7C 109.4 . .
O6 C7 C8 108.2(6) . .
O6 C7 C11 108.9(6) . .
C8 C7 H7C 109.4 . .
C8 C7 C11 111.6(6) . .
C11 C7 H7C 109.4 . .
O7 C8 C7 110.4(6) . .
O7 C8 H8C 109.3 . .
O7 C8 C9 110.7(6) . .
C7 C8 H8C 109.3 . .
C7 C8 C9 107.9(6) . .
C9 C8 H8C 109.3 . .
O8 C9 C8 111.3(7) . .
O8 C9 H9 107.7 . .
O8 C9 C10 109.4(6) . .
C8 C9 H9 107.7 . .
C10 C9 C8 112.9(6) . .
C10 C9 H9 107.7 . .
O9 C10 C9 110.4(6) . .
O9 C10 H10E 109.7 . .
O11 C10 O9 108.4(6) . .
O11 C10 C9 109.0(6) . .
O11 C10 H10E 109.7 . .
C9 C10 H10E 109.7 . .
O9 C11 C7 108.4(6) . .
O9 C11 H11 109.4 . .
O9 C11 C12 109.1(7) . .
C7 C11 H11 109.4 . .
C12 C11 C7 110.9(7) . .
C12 C11 H11 109.4 . .
O10 C12 C11 108.8(7) . .
O10 C12 H12I 109.9 . .
O10 C12 H12J 109.9 . .
O10 C12 K6 70.2(6) . 8_665
O10 C12 K6 43.8(5) . .
C11 C12 H12I 109.9 . .
C11 C12 H12J 109.9 . .
C11 C12 K6 83.7(5) . .
C11 C12 K6 140.8(7) . 8_665
H12I C12 H12J 108.3 . .
K6 C12 H12I 153.8 . .
K6 C12 H12I 106.7 8_665 .
K6 C12 H12J 86.5 . .
K6 C12 H12J 43.5 8_665 .
K6 C12 K6 69.0(2) 8_665 .
O11 C13 H13E 109.4 . .
O11 C13 C14 106.9(5) . .
O11 C13 C17 107.8(6) . .
C14 C13 H13E 109.4 . .
C17 C13 H13E 109.4 . .
C17 C13 C14 113.7(6) . .
O12 C14 C13 110.3(5) . .
O12 C14 H14 109.5 . .
O12 C14 C15 107.7(5) . .
C13 C14 H14 109.5 . .
C13 C14 C15 110.4(5) . .
C15 C14 H14 109.5 . .
O13 C15 C14 111.4(5) . .
O13 C15 H15E 109.0 . .
O13 C15 C16 111.3(5) . .
O13 C15 K5 52.3(3) . .
C14 C15 H15E 109.0 . .
C14 C15 C16 107.2(5) . .
C14 C15 K5 85.5(4) . .
C16 C15 H15E 109.0 . .
C16 C15 K5 163.0(4) . .
K5 C15 H15E 76.3 . .
O14 C16 O16 109.8(5) . .
O14 C16 C15 110.0(6) . .
O14 C16 H16 109.6 . .
O16 C16 C15 108.2(5) . .
O16 C16 H16 109.6 . .
C15 C16 H16 109.6 . .
O14 C17 C13 108.7(6) . .
O14 C17 H17E 108.9 . .
O14 C17 C18 106.7(6) . .
C13 C17 H17E 108.9 . .
C13 C17 C18 114.6(8) . .
C18 C17 H17E 108.9 . .
O15 C18 C17 115.0(11) . .
O15 C18 H18G 108.5 . .
O15 C18 H18H 108.5 . .
O15 C18 K6 47.9(6) . .
C17 C18 H18G 108.5 . .
C17 C18 H18H 108.5 . .
C17 C18 K6 124.4(7) . .
H18G C18 H18H 107.5 . .
K6 C18 H18G 127.0 . .
K6 C18 H18H 60.9 . .
O16 C19 H19 110.5 . .
O16 C19 C20 108.8(5) . .
O16 C19 C23 109.6(5) . .
C20 C19 H19 110.5 . .
C20 C19 C23 107.0(5) . .
C23 C19 H19 110.5 . .
O17 C20 C19 109.5(5) . .
O17 C20 H20E 110.0 . .
O17 C20 C21 108.5(5) . .
C19 C20 H20E 110.0 . .
C19 C20 C21 109.0(5) . .
C21 C20 H20E 110.0 . .
O18 C21 C20 113.3(5) . .
O18 C21 H21 108.7 . .
O18 C21 C22 108.2(5) . .
C20 C21 H21 108.7 . .
C20 C21 C22 109.0(6) . .
C22 C21 H21 108.7 . .
O19 C22 C21 111.8(5) . .
O19 C22 H22E 108.5 . .
O21 C22 O19 110.2(5) . .
O21 C22 C21 109.2(5) . .
O21 C22 H22E 108.5 . .
C21 C22 H22E 108.5 . .
O19 C23 C19 109.6(5) . .
O19 C23 H23E 108.6 . .
O19 C23 C24 105.9(5) . .
C19 C23 H23E 108.6 . .
C19 C23 C24 115.4(5) . .
C24 C23 H23E 108.6 . .
O20 C24 C23 108.5(5) . .
O20 C24 H24E 110.0 . .
O20 C24 H24F 110.0 . .
C23 C24 H24E 110.0 . .
C23 C24 H24F 110.0 . .
H24E C24 H24F 108.4 . .
O21 C25 H25E 110.3 . .
O21 C25 C26 107.9(5) . .
O21 C25 C29 107.2(5) . .
C26 C25 H25E 110.3 . .
C29 C25 H25E 110.3 . .
C29 C25 C26 110.8(5) . .
O22 C26 C25 108.4(5) . .
O22 C26 H26 110.1 . .
O22 C26 C27 108.6(6) . .
C25 C26 H26 110.1 . .
C27 C26 C25 109.4(6) . .
C27 C26 H26 110.1 . .
O23 C27 C26 112.2(6) . .
O23 C27 H27E 108.3 . .
O23 C27 C28 109.8(5) . .
O23 C27 K7 55.0(3) . 4_465
C26 C27 H27E 108.3 . .
C26 C27 C28 109.9(6) . .
C26 C27 K7 87.6(4) . 4_465
C28 C27 H27E 108.3 . .
C28 C27 K7 161.2(5) . 4_465
K7 C27 H27E 71.0 4_465 .
O24 C28 O26 109.7(5) . .
O24 C28 C27 111.4(5) . .
O24 C28 H28E 109.4 . .
O26 C28 C27 107.6(5) . .
O26 C28 H28E 109.4 . .
C27 C28 H28E 109.4 . .
O24 C29 C25 107.6(5) . .
O24 C29 H29 109.0 . .
O24 C29 C30 107.9(5) . .
C25 C29 H29 109.0 . .
C30 C29 C25 114.2(5) . .
C30 C29 H29 109.0 . .
O25 C30 C29 111.3(6) . .
O25 C30 H30G 109.4 . .
O25 C30 H30H 109.4 . .
C29 C30 H30G 109.4 . .
C29 C30 H30H 109.4 . .
H30G C30 H30H 108.0 . .
O26 C31 H31 109.8 . .
O26 C31 C32 105.8(5) . .
O26 C31 C35 110.7(6) . .
C32 C31 H31 109.8 . .
C35 C31 H31 109.8 . .
C35 C31 C32 110.9(5) . .
O27 C32 C31 110.0(5) . .
O27 C32 H32E 109.0 . .
O27 C32 C33 110.3(6) . .
C31 C32 H32E 109.0 . .
C33 C32 C31 109.6(5) . .
C33 C32 H32E 109.0 . .
O28 C33 C32 110.5(5) . .
O28 C33 H33E 109.6 . .
O28 C33 C34 109.0(5) . .
O28 C33 K3 45.8(3) . 8_675
C32 C33 H33E 109.6 . .
C32 C33 K3 107.8(4) . 8_675
C34 C33 C32 108.6(5) . .
C34 C33 H33E 109.6 . .
C34 C33 K3 141.8(4) . 8_675
K3 C33 H33E 67.9 8_675 .
O29 C34 C33 111.5(5) . .
O29 C34 H34 108.3 . .
O29 C34 K2 45.2(3) . 8_675
O31 C34 O29 110.3(6) . .
O31 C34 C33 110.0(5) . .
O31 C34 H34 108.3 . .
O31 C34 K2 146.6(4) . 8_675
C33 C34 H34 108.3 . .
C33 C34 K2 101.5(4) . 8_675
K2 C34 H34 70.4 8_675 .
O29 C35 C31 110.9(6) . .
O29 C35 H35E 108.1 . .
O29 C35 C36 106.0(5) . .
C31 C35 H35E 108.1 . .
C31 C35 C36 115.4(5) . .
C36 C35 H35E 108.1 . .
O30 C36 C35 108.2(5) . .
O30 C36 H36E 110.1 . .
O30 C36 H36F 110.1 . .
C35 C36 H36E 110.1 . .
C35 C36 H36F 110.1 . .
H36E C36 H36F 108.4 . .
O31 C37 H37E 109.6 . .
O31 C37 C38 108.9(5) . .
O31 C37 C41 106.9(5) . .
C38 C37 H37E 109.6 . .
C38 C37 C41 112.1(6) . .
C41 C37 H37E 109.6 . .
O32 C38 C37 111.9(5) . .
O32 C38 H38E 109.1 . .
O32 C38 C39 108.3(5) . .
C37 C38 H38E 109.1 . .
C39 C38 C37 109.2(6) . .
C39 C38 H38E 109.1 . .
O33 C39 C38 111.8(6) . .
O33 C39 H39 108.5 . .
O33 C39 C40 110.2(5) . .
O33 C39 K1 45.6(3) . 3_654
C38 C39 H39 108.5 . .
C38 C39 C40 109.2(5) . .
C38 C39 K1 85.7(4) . 3_654
C40 C39 H39 108.5 . .
C40 C39 K1 155.7(4) . 3_654
K1 C39 H39 83.3 3_654 .
O34 C40 O36 107.7(5) . .
O34 C40 C39 111.9(5) . .
O34 C40 H40E 109.7 . .
O36 C40 C39 108.2(5) . .
O36 C40 H40E 109.7 . .
C39 C40 H40E 109.7 . .
O34 C41 C37 108.8(6) . .
O34 C41 H41 110.2 . .
O34 C41 C42 105.4(6) . .
C37 C41 H41 110.2 . .
C42 C41 C37 112.1(6) . .
C42 C41 H41 110.2 . .
O35 C42 C41 117.5(9) . .
O35 C42 H42E 107.9 . .
O35 C42 H42F 107.9 . .
C41 C42 H42E 107.9 . .
C41 C42 H42F 107.9 . .
H42E C42 H42F 107.2 . .
O36 C43 H43 110.3 . .
O36 C43 C44 107.9(5) . .
O36 C43 C47 108.7(5) . .
C44 C43 H43 110.3 . .
C47 C43 H43 110.3 . .
C47 C43 C44 109.3(6) . .
O37 C44 C43 110.9(5) . .
O37 C44 H44 109.6 . .
O37 C44 C45 109.8(6) . .
C43 C44 H44 109.6 . .
C45 C44 C43 107.4(5) . .
C45 C44 H44 109.6 . .
O38 C45 C44 112.1(6) . .
O38 C45 H45 108.9 . .
O38 C45 C46 107.3(6) . .
C44 C45 H45 108.9 . .
C44 C45 C46 110.7(6) . .
C46 C45 H45 108.9 . .
O1 C46 O39 109.5(5) . .
O1 C46 C45 107.8(5) . .
O1 C46 H46 109.4 . .
O39 C46 C45 111.3(5) . .
O39 C46 H46 109.4 . .
C45 C46 H46 109.4 . .
O39 C47 C43 109.0(6) . .
O39 C47 H47 109.7 . .
O39 C47 C48 107.6(5) . .
C43 C47 H47 109.7 . .
C48 C47 C43 111.0(6) . .
C48 C47 H47 109.7 . .
O40 C48 C47 111.5(6) . .
O40 C48 H48E 109.3 . .
O40 C48 H48F 109.3 . .
O40 C48 K7 50.4(3) . .
C47 C48 H48E 109.3 . .
C47 C48 H48F 109.3 . .
C47 C48 K7 86.3(4) . .
H48E C48 H48F 108.0 . .
K7 C48 H48E 159.0 . .
K7 C48 H48F 78.4 . .
C15S O7S H7S 109.5 . .
C13S O8S C17S 116.9(6) . .
C11S C10S C16S 120.9(6) . .
C15S C10S C11S 115.8(6) . .
C15S C10S C16S 123.2(7) . .
C10S C11S H11S 119.4 . .
C12S C11S C10S 121.3(6) . .
C12S C11S H11S 119.4 . .
C11S C12S H12S 119.8 . .
C11S C12S C13S 120.3(7) . .
C13S C12S H12S 119.8 . .
C12S C13S O8S 117.7(7) . .
C14S C13S O8S 121.7(7) . .
C14S C13S C12S 120.5(6) . .
C13S C14S H14S 120.3 . .
C15S C14S C13S 119.4(6) . .
C15S C14S H14S 120.3 . .
O7S C15S C10S 120.5(7) . .
O7S C15S C14S 116.9(6) . .
C14S C15S C10S 122.6(7) . .
O5S C16S C10S 121.8(6) . .
O6S C16S O5S 121.0(6) . .
O6S C16S C10S 117.0(6) . .
O8S C17S H17F 109.5 . .
O8S C17S H17G 109.5 . .
O8S C17S H17H 109.5 . .
H17F C17S H17G 109.5 . .
H17F C17S H17H 109.5 . .
H17G C17S H17H 109.5 . .
C22S O11S H11C 109.5 . .
C25S O12S C18S 115.0(7) . .
C19S C18S O12S 115.2(7) . .
C23S C18S O12S 123.6(7) . .
C23S C18S C19S 121.0(8) . .
C18S C19S H19S 120.5 . .
C18S C19S C20S 119.1(7) . .
C20S C19S H19S 120.5 . .
C19S C20S H20S 119.6 . .
C21S C20S C19S 120.9(7) . .
C21S C20S H20S 119.6 . .
C20S C21S C22S 118.9(8) . .
C20S C21S C24S 119.9(7) . .
C22S C21S C24S 121.1(7) . .
O11S C22S C21S 121.7(8) . .
O11S C22S C23S 118.1(7) . .
C23S C22S C21S 120.1(8) . .
C18S C23S C22S 119.8(7) . .
C18S C23S H23S 120.1 . .
C22S C23S H23S 120.1 . .
O9S C24S C21S 116.7(7) . .
O10S C24S O9S 123.6(8) . .
O10S C24S C21S 119.7(7) . .
O12S C25S H25F 109.5 . .
O12S C25S H25G 109.5 . .
O12S C25S H25H 109.5 . .
H25F C25S H25G 109.5 . .
H25F C25S H25H 109.5 . .
H25G C25S H25H 109.5 . .
C31S O15S H15S 109.5 . .
C29S O16S C33S 111.7(14) . .
C27S C26S C31S 114.6(11) . .
C32S C26S C27S 120.4(11) . .
C32S C26S C31S 124.6(12) . .
C26S C27S H27S 119.1 . .
C28S C27S C26S 121.8(12) . .
C28S C27S H27S 119.1 . .
C27S C28S H28S 119.1 . .
C27S C28S C29S 121.8(14) . .
C29S C28S H28S 119.1 . .
O16S C29S C28S 114.0(15) . .
O16S C29S C30S 126.4(15) . .
C30S C29S C28S 118.7(13) . .
C29S C30S H30S 122.5 . .
C31S C30S C29S 114.9(15) . .
C31S C30S H30S 122.5 . .
O15S C31S C26S 117.4(13) . .
C30S C31S O15S 115.3(14) . .
C30S C31S C26S 127.3(16) . .
O13S C32S O14S 121.7(10) . .
O13S C32S C26S 121.7(10) . .
O14S C32S C26S 116.6(10) . .
O16S C33S H33F 109.5 . .
O16S C33S H33G 109.5 . .
O16S C33S H33H 109.5 . .
H33F C33S H33G 109.5 . .
H33F C33S H33H 109.5 . .
H33G C33S H33H 109.5 . .
C35S O19S H19C 109.5 . .
C37S O20S C41S 115.8(11) . .
C35S C34S C39S 110.9(15) . .
C35S C34S C40S 129(2) . .
C39S C34S C40S 117.7(17) . .
O19S C35S C34S 115.4(18) . .
O19S C35S C36S 119.6(16) . .
C36S C35S C34S 123.9(17) . .
C35S C36S H36S 119.1 . .
C35S C36S C37S 121.8(15) . .
C37S C36S H36S 119.1 . .
O20S C37S C36S 124.4(13) . .
O20S C37S C38S 114.4(14) . .
C38S C37S C36S 121.1(14) . .
C37S C38S H38S 122.4 . .
C39S C38S C37S 115.3(15) . .
C39S C38S H38S 122.4 . .
C34S C39S H39S 116.9 . .
C38S C39S C34S 126.2(14) . .
C38S C39S H39S 116.9 . .
O17S C40S C34S 99(2) . .
O18S C40S O17S 141(2) . .
O18S C40S C34S 119(2) . .
O20S C41S H41C 109.5 . .
O20S C41S H41D 109.5 . .
O20S C41S H41E 109.5 . .
H41C C41S H41D 109.5 . .
H41C C41S H41E 109.5 . .
H41D C41S H41E 109.5 . .
C3S O3S H3S 109.5 . .
C5S O4S C9S 118.5(8) . .
C3S C2S C8S 119.0(7) . .
C7S C2S C3S 118.6(7) . .
C7S C2S C8S 122.3(7) . .
O3S C3S C2S 122.4(8) . .
O3S C3S C4S 116.5(7) . .
C4S C3S C2S 121.0(8) . .
C3S C4S H4S 120.9 . .
C5S C4S C3S 118.2(8) . .
C5S C4S H4S 120.9 . .
O4S C5S C4S 123.1(9) . .
O4S C5S C6S 117.2(9) . .
C4S C5S C6S 119.7(9) . .
C5S C6S H6S 119.2 . .
C7S C6S C5S 121.5(9) . .
C7S C6S H6S 119.2 . .
C2S C7S H7SA 119.6 . .
C6S C7S C2S 120.7(8) . .
C6S C7S H7SA 119.6 . .
O1S C8S O2S 122.4(7) . .
O1S C8S C2S 117.5(6) . .
O2S C8S C2S 119.9(7) . .
O4S C9S H9SA 109.5 . .
O4S C9S H9SB 109.5 . .
O4S C9S H9SC 109.5 . .
H9SA C9S H9SB 109.5 . .
H9SA C9S H9SC 109.5 . .
H9SB C9S H9SC 109.5 . .
C42S O21S H21S 109.5 . .
O21S C42S H42G 109.5 . .
O21S C42S H42H 109.5 . .
O21S C42S H42I 109.5 . .
H42G C42S H42H 109.5 . .
H42G C42S H42I 109.5 . .
H42H C42S H42I 109.5 . .
C43S O22S H22S 109.5 . .
C43S O22S K7 114.3(5) . .
K7 O22S H22S 135.6 . .
O22S C43S H43C 109.5 . .
O22S C43S H43D 109.5 . .
O22S C43S H43E 109.5 . .
H43C C43S H43D 109.5 . .
H43C C43S H43E 109.5 . .
H43D C43S H43E 109.5 . .
O2A K1 C3A 44.03(16) 4_465 4_465
O2A K1 O32 110.84(15) 4_465 4_465
O2A K1 C39 107.80(16) 4_465 4_465
O3A K1 O2A 61.20(14) 4_465 4_465
O3A K1 O19A 117.27(14) 4_465 .
O3A K1 O20A 151.17(16) 4_465 .
O3A K1 C3A 23.46(15) 4_465 4_465
O3A K1 O20B 71.86(16) 4_465 5_655
O3A K1 O32 96.95(15) 4_465 4_465
O3A K1 C39 134.34(15) 4_465 4_465
O19A K1 O2A 77.71(13) . 4_465
O19A K1 C3A 94.89(15) . 4_465
O19A K1 O32 143.25(14) . 4_465
O19A K1 C39 100.94(14) . 4_465
O20A K1 O2A 135.46(14) . 4_465
O20A K1 O19A 60.29(13) . .
O20A K1 C3A 145.47(16) . 4_465
O20A K1 O32 96.19(15) . 4_465
O20A K1 C39 69.48(15) . 4_465
C3A K1 C39 143.40(16) 4_465 4_465
O19B K1 O2A 146.58(14) 5_655 4_465
O19B K1 O3A 86.43(14) 5_655 4_465
O19B K1 O19A 113.92(14) 5_655 .
O19B K1 O20A 71.00(14) 5_655 .
O19B K1 C3A 102.61(16) 5_655 4_465
O19B K1 O20B 60.49(14) 5_655 5_655
O19B K1 O32 79.24(14) 5_655 4_465
O19B K1 O33 120.79(15) 5_655 4_465
O19B K1 C39 100.72(15) 5_655 4_465
O20B K1 O2A 98.73(16) 5_655 4_465
O20B K1 O19A 70.07(14) 5_655 .
O20B K1 O20A 81.29(16) 5_655 .
O20B K1 C3A 66.98(16) 5_655 4_465
O20B K1 O32 138.33(15) 5_655 4_465
O20B K1 C39 149.59(16) 5_655 4_465
O32 K1 C3A 116.36(15) 4_465 4_465
O32 K1 C39 42.36(14) 4_465 4_465
O33 K1 O2A 90.74(15) 4_465 4_465
O33 K1 O3A 136.93(16) 4_465 4_465
O33 K1 O19A 83.66(13) 4_465 .
O33 K1 O20A 71.66(15) 4_465 .
O33 K1 C3A 133.16(17) 4_465 4_465
O33 K1 O20B 149.22(15) 4_465 5_655
O33 K1 O32 61.17(13) 4_465 4_465
O33 K1 C39 22.14(15) 4_465 4_465
O29A K2 O30A 60.36(13) . .
O29A K2 O2B 80.03(14) . 8_665
O29A K2 H2B 75.71(16) . 8_665
O29A K2 O22B 149.81(15) . .
O29A K2 C3B 94.28(15) . 8_665
O29A K2 O30 67.40(13) . 8_765
O29A K2 C34 129.30(16) . 8_765
O30A K2 O2B 136.88(14) . 8_665
O30A K2 H2B 134.07(16) . 8_665
O30A K2 O22B 97.73(15) . .
O30A K2 C3B 146.66(16) . 8_665
O30A K2 O30 85.72(14) . 8_765
O30A K2 C34 81.54(15) . 8_765
O2B K2 H2B 5.70(4) 8_665 8_665
O2B K2 C3B 42.84(16) 8_665 8_665
O2B K2 C34 140.84(15) 8_665 8_765
O3B K2 O29A 115.78(14) 8_665 .
O3B K2 O30A 152.62(16) 8_665 .
O3B K2 O2B 59.09(14) 8_665 8_665
O3B K2 H2B 59.06(16) 8_665 8_665
O3B K2 O22B 93.25(15) 8_665 .
O3B K2 O23B 135.39(17) 8_665 .
O3B K2 C3B 22.77(15) 8_665 8_665
O3B K2 O29 84.73(14) 8_665 8_765
O3B K2 O30 69.15(15) 8_665 8_765
O3B K2 C34 82.83(15) 8_665 8_765
O22B K2 O2B 110.75(15) . 8_665
O22B K2 H2B 116.35(18) . 8_665
O22B K2 C3B 112.94(16) . 8_665
O22B K2 O30 135.88(14) . 8_765
O22B K2 C34 58.97(15) . 8_765
O23B K2 O29A 91.52(15) . .
O23B K2 O30A 71.14(16) . .
O23B K2 O2B 95.29(15) . 8_665
O23B K2 H2B 99.00(18) . 8_665
O23B K2 O22B 60.18(15) . .
O23B K2 C3B 135.31(18) . 8_665
O23B K2 O30 154.65(15) . 8_765
O23B K2 C34 107.35(16) . 8_765
C3B K2 H2B 40.91(18) 8_665 8_665
C3B K2 C34 102.74(16) 8_665 8_765
O29 K2 O29A 108.94(15) 8_765 .
O29 K2 O30A 72.58(14) 8_765 .
O29 K2 O2B 141.94(13) 8_765 8_665
O29 K2 H2B 139.49(16) 8_765 8_665
O29 K2 O22B 80.41(14) 8_765 .
O29 K2 O23B 120.60(15) 8_765 .
O29 K2 C3B 99.10(16) 8_765 8_665
O29 K2 O30 58.60(13) 8_765 8_765
O29 K2 C34 21.84(15) 8_765 8_765
O30 K2 O2B 94.70(14) 8_765 8_665
O30 K2 H2B 89.57(17) 8_765 8_665
O30 K2 C3B 63.41(16) 8_765 8_665
O30 K2 C34 78.36(15) 8_765 8_765
C34 K2 H2B 141.79(17) 8_765 8_665
O7A K3 C9A 43.65(16) 8_765 8_765
O7A K3 O7B 152.6(3) 8_765 8_665
O7A K3 C21B 90.4(2) 8_765 .
O7A K3 C33 111.4(2) 8_765 8_765
O7B K3 C9A 120.9(2) 8_665 8_765
O7B K3 C21B 114.7(3) 8_665 .
O7B K3 C33 61.16(17) 8_665 8_765
O8B K3 O7A 106.9(2) 8_665 8_765
O8B K3 C9A 65.22(19) 8_665 8_765
O8B K3 O7B 56.69(19) 8_665 8_665
O8B K3 C21B 149.3(3) 8_665 .
O8B K3 C33 107.4(2) 8_665 8_765
O18B K3 O7A 117.1(2) . 8_765
O18B K3 C9A 142.5(3) . 8_765
O18B K3 O7B 88.1(2) . 8_665
O18B K3 O8B 130.5(3) . 8_665
O18B K3 C21B 26.80(19) . .
O18B K3 C33 77.3(2) . 8_765
C21B K3 C9A 120.5(3) . 8_765
C21B K3 C33 88.6(2) . 8_765
O28 K3 O7A 90.6(2) 8_765 8_765
O28 K3 C9A 123.9(2) 8_765 8_765
O28 K3 O7B 83.3(2) 8_765 8_665
O28 K3 O8B 123.3(3) 8_765 8_665
O28 K3 O18B 79.2(2) 8_765 .
O28 K3 C21B 80.5(2) 8_765 .
O28 K3 C33 22.30(15) 8_765 8_765
C33 K3 C9A 135.7(2) 8_765 8_765
O32A K4 C39A 43.02(14) . .
O32A K4 O40B 135.12(14) . 8_665
O32A K4 C3 106.71(16) . .
O33A K4 O32A 61.50(13) . .
O33A K4 C39A 22.24(14) . .
O33A K4 O39B 124.67(14) . 8_665
O33A K4 O40B 156.16(14) . 8_665
O33A K4 O2 89.68(15) . .
O33A K4 O19 94.81(13) . 3_654
O33A K4 C3 128.60(17) . .
O39B K4 O32A 77.93(14) 8_665 .
O39B K4 C39A 103.41(15) 8_665 .
O39B K4 O40B 59.29(13) 8_665 8_665
O39B K4 O2 140.63(15) 8_665 .
O39B K4 C3 96.83(16) 8_665 .
O40B K4 C39A 154.18(16) 8_665 .
O40B K4 C3 68.65(16) 8_665 .
O2 K4 O32A 108.28(15) . .
O2 K4 C39A 106.70(16) . .
O2 K4 O40B 97.82(15) . 8_665
O2 K4 C3 43.82(15) . .
O3 K4 O32A 87.77(15) . .
O3 K4 O33A 130.03(16) . .
O3 K4 C39A 126.03(17) . .
O3 K4 O39B 79.77(14) . 8_665
O3 K4 O40B 72.79(15) . 8_665
O3 K4 O2 62.13(14) . .
O3 K4 O19 115.44(15) . 3_654
O3 K4 O20 157.32(17) . 3_654
O3 K4 C3 23.21(15) . .
O19 K4 O32A 155.01(14) 3_654 .
O19 K4 C39A 112.04(15) 3_654 .
O19 K4 O39B 113.70(14) 3_654 8_665
O19 K4 O40B 65.18(13) 3_654 8_665
O19 K4 O2 77.37(13) 3_654 .
O19 K4 C3 94.17(15) 3_654 .
O20 K4 O32A 100.15(15) 3_654 .
O20 K4 O33A 71.61(15) 3_654 .
O20 K4 C39A 70.59(16) 3_654 .
O20 K4 O39B 81.17(14) 3_654 8_665
O20 K4 O40B 86.94(15) 3_654 8_665
O20 K4 O2 132.76(14) 3_654 .
O20 K4 O19 62.15(13) 3_654 3_654
O20 K4 C3 152.05(17) 3_654 .
C3 K4 C39A 136.00(18) . .
O22A K5 C27A 42.21(14) . .
O22A K5 O29B 147.69(14) . .
O22A K5 C15 113.01(15) . .
O23A K5 O22A 59.98(13) . .
O23A K5 O39A 115.13(15) . 4_465
O23A K5 O40A 149.60(17) . 4_465
O23A K5 C27A 21.10(14) . .
O23A K5 O29B 88.16(15) . .
O23A K5 O30B 65.69(17) . .
O23A K5 O12 93.36(15) . .
O23A K5 O13 137.63(15) . .
O23A K5 C15 134.75(15) . .
O39A K5 O22A 76.65(13) 4_465 .
O39A K5 O40A 60.52(14) 4_465 4_465
O39A K5 C27A 96.08(14) 4_465 .
O39A K5 O29B 116.75(15) 4_465 .
O39A K5 O13 86.73(14) 4_465 .
O39A K5 C15 104.66(14) 4_465 .
O40A K5 O22A 135.31(15) 4_465 .
O40A K5 C27A 147.12(16) 4_465 .
O40A K5 O29B 70.65(16) 4_465 .
O40A K5 C15 69.80(15) 4_465 .
O29B K5 C27A 105.54(15) . .
O29B K5 C15 92.72(15) . .
O30B K5 O22A 99.16(15) . .
O30B K5 O39A 77.73(16) . 4_465
O30B K5 O40A 84.50(17) . 4_465
O30B K5 C27A 67.08(16) . .
O30B K5 O29B 59.23(14) . .
O30B K5 O13 156.56(16) . .
O30B K5 C15 147.53(17) . .
O12 K5 O22A 109.42(15) . .
O12 K5 O39A 148.48(15) . 4_465
O12 K5 O40A 101.59(16) . 4_465
O12 K5 C27A 109.03(15) . .
O12 K5 O29B 75.22(14) . .
O12 K5 O30B 129.18(16) . .
O12 K5 O13 62.31(14) . .
O12 K5 C15 43.99(13) . .
O13 K5 O22A 94.12(15) . .
O13 K5 O40A 72.52(16) . 4_465
O13 K5 C27A 132.84(15) . .
O13 K5 O29B 114.99(15) . .
O13 K5 C15 23.71(15) . .
C15 K5 C27A 142.44(15) . .
O32B K6 O33B 60.51(16) . .
O32B K6 C39B 41.99(17) . .
O32B K6 O9 78.55(19) . .
O32B K6 O10 152.7(2) . 8_665
O32B K6 C12 120.1(2) . .
O32B K6 C12 128.3(3) . 8_665
O32B K6 H12J 112.4(3) . 8_665
O32B K6 C18 95.4(3) . .
O32B K6 K6 127.38(18) . 8_665
O33B K6 C39B 23.08(15) . .
O33B K6 C12 68.7(2) . 8_665
O33B K6 C12 156.0(3) . .
O33B K6 H12J 53.6(3) . 8_665
O33B K6 C18 120.4(3) . .
O33B K6 K6 107.62(18) . 8_665
C39B K6 H12J 76.1(3) . 8_665
C39B K6 K6 128.14(18) . 8_665
O9 K6 O33B 136.6(2) . .
O9 K6 C39B 120.5(2) . .
O9 K6 O10 120.3(2) . 8_665
O9 K6 C12 144.2(2) . 8_665
O9 K6 C12 43.40(19) . .
O9 K6 H12J 150.3(3) . 8_665
O9 K6 C18 74.2(2) . .
O9 K6 K6 85.27(17) . 8_665
O10 K6 O32B 140.1(3) . .
O10 K6 O33B 155.6(3) . .
O10 K6 O33B 94.9(2) 8_665 .
O10 K6 C39B 116.6(2) 8_665 .
O10 K6 C39B 177.9(3) . .
O10 K6 O9 61.6(2) . .
O10 K6 O10 61.6(3) . 8_665
O10 K6 C12 77.0(2) 8_665 .
O10 K6 C12 26.4(2) 8_665 8_665
O10 K6 C12 21.4(2) . .
O10 K6 C12 88.0(3) . 8_665
O10 K6 H12J 102.4(3) . 8_665
O10 K6 H12J 41.4(3) 8_665 8_665
O10 K6 C18 108.4(3) 8_665 .
O10 K6 C18 76.4(3) . .
O10 K6 K6 44.64(19) 8_665 8_665
O10 K6 K6 51.7(2) . 8_665
O15 K6 O32B 86.2(4) . .
O15 K6 O33B 97.8(4) . .
O15 K6 C39B 82.7(4) . .
O15 K6 O9 92.8(3) . .
O15 K6 O10 96.8(4) . .
O15 K6 O10 110.5(4) . 8_665
O15 K6 C12 106.2(4) . .
O15 K6 C12 110.3(3) . 8_665
O15 K6 H12J 114.9(3) . 8_665
O15 K6 C18 22.8(3) . .
O15 K6 K6 144.8(4) . 8_665
C12 K6 C39B 160.6(3) . .
C12 K6 C39B 90.3(2) 8_665 .
C12 K6 C12 102.3(3) 8_665 .
C12 K6 H12J 16.00(8) 8_665 8_665
C12 K6 H12J 113.8(3) . 8_665
C12 K6 C18 119.0(3) 8_665 .
C12 K6 K6 59.9(2) 8_665 8_665
C12 K6 K6 51.09(19) . 8_665
C18 K6 C39B 103.5(3) . .
C18 K6 C12 83.5(3) . .
C18 K6 H12J 129.1(3) . 8_665
C18 K6 K6 127.7(2) . 8_665
K6 K6 H12J 66.0(2) 8_665 8_665
O9B K7 H10C 58(2) 3_554 3_554
O9B K7 C27 110.42(15) 3_554 3_654
O9B K7 C48 83.89(16) 3_554 .
O10B K7 O9B 59.41(18) 3_554 3_554
O10B K7 H10C 9.4(12) 3_554 3_554
O10B K7 O5 67.41(19) 3_554 .
O10B K7 O22 124.6(2) 3_554 3_654
O10B K7 O23 80.2(2) 3_554 3_654
O10B K7 O39 139.8(2) 3_554 .
O10B K7 O40 91.5(2) 3_554 .
O10B K7 C27 86.0(2) 3_554 3_654
O10B K7 C48 114.0(2) 3_554 .
O10B K7 O22S 132.59(19) 3_554 .
O5 K7 O9B 121.50(18) . 3_554
O5 K7 H10C 65(3) . 3_554
O5 K7 O22 86.85(19) . 3_654
O5 K7 O23 105.9(2) . 3_654
O5 K7 O39 81.79(17) . .
O5 K7 C27 87.4(2) . 3_654
O5 K7 C48 97.3(2) . .
O22 K7 O9B 143.41(15) 3_654 3_554
O22 K7 H10C 132.0(6) 3_654 3_554
O22 K7 O23 60.22(13) 3_654 3_654
O22 K7 C27 42.91(15) 3_654 3_654
O22 K7 C48 117.44(16) 3_654 .
O23 K7 O9B 88.04(14) 3_654 3_554
O23 K7 H10C 89.5(16) 3_654 3_554
O23 K7 C27 23.57(14) 3_654 3_654
O23 K7 C48 156.31(16) 3_654 .
O39 K7 O9B 126.44(14) . 3_554
O39 K7 H10C 132(2) . 3_554
O39 K7 O22 76.30(14) . 3_654
O39 K7 O23 134.85(14) . 3_654
O39 K7 C27 118.78(15) . 3_654
O39 K7 C48 43.42(15) . .
O40 K7 O9B 71.58(15) . 3_554
O40 K7 H10C 82.4(8) . 3_554
O40 K7 O5 87.9(2) . .
O40 K7 O22 137.43(16) . 3_654
O40 K7 O23 159.41(16) . 3_654
O40 K7 O39 61.15(15) . .
O40 K7 C27 175.25(17) . 3_654
O40 K7 C48 22.50(17) . .
C27 K7 H10C 95.0(6) 3_654 3_554
C48 K7 H10C 104.9(8) . 3_554
C48 K7 C27 159.76(18) . 3_654
O22S K7 O9B 74.87(16) . 3_554
O22S K7 H10C 133(2) . 3_554
O22S K7 O5 158.87(19) . .
O22S K7 O22 84.93(16) . 3_654
O22S K7 O23 86.79(16) . 3_654
O22S K7 O39 77.37(15) . .
O22S K7 O40 85.10(18) . .
O22S K7 C27 99.56(16) . 3_654
O22S K7 C48 69.62(17) . .

loop_
_geom_bond_atom_site_label_1
_geom_bond_atom_site_label_2
_geom_bond_distance
_geom_bond_site_symmetry_2
O1A C1A 1.418(8) .
O1A C46A 1.414(8) .
O2A H2A 0.8400 .
O2A C2A 1.462(8) .
O2A K1 2.848(5) 3_654
O2AA H2AA 0.8400 .
O2AA C12A 1.432(12) .
O3A H3A 0.8400 .
O3A C3A 1.416(9) .
O3A K1 2.755(5) 3_654
O4A C4A 1.390(9) .
O4A C5A 1.437(9) .
O5A H5A 0.8400 .
O5A C6A 1.389(10) .
O6A C4A 1.414(8) .
O6A C7A 1.426(7) .
O7A H7A 0.8400 .
O7A C8A 1.445(8) .
O7A K3 2.823(8) 8_675
O8A H8A 0.8400 .
O8A C9A 1.453(9) .
O9A C10A 1.374(8) .
O9A C11A 1.465(7) .
O10A H10A 0.8400 .
O10A C12A 1.430(11) .
O11A C10A 1.439(8) .
O11A C13A 1.413(8) .
O12A H12A 0.8400 .
O12A C14A 1.453(9) .
O13A H13A 0.8400 .
O13A C15A 1.433(9) .
O14A C16A 1.427(8) .
O14A C17A 1.475(8) .
O15A H15A 0.8400 .
O15A C18A 1.444(12) .
O16A C16A 1.425(8) .
O16A C19A 1.431(8) .
O17A H17A 0.8400 .
O17A C20A 1.464(8) .
O18A H18A 0.8400 .
O18A C21A 1.432(8) .
O19A C22A 1.400(8) .
O19A C23A 1.417(8) .
O19A K1 2.826(4) .
O20A H20A 0.8400 .
O20A C24A 1.422(8) .
O20A K1 2.782(5) .
O21A C22A 1.421(7) .
O21A C25A 1.445(8) .
O22A H22A 0.8400 .
O22A C26A 1.440(8) .
O22A K5 2.912(5) .
O23A H23A 0.8400 .
O23A C27A 1.385(8) .
O23A K5 2.727(5) .
O24A C28A 1.390(9) .
O24A C29A 1.456(8) .
O25A H25A 0.8400 .
O25A C30A 1.477(9) .
O26A C28A 1.395(8) .
O26A C31A 1.423(7) .
O27A H27A 0.8400 .
O27A C32A 1.427(8) .
O28A H28A 0.8400 .
O28A C33A 1.444(8) .
O29A C34A 1.412(8) .
O29A C35A 1.469(7) .
O29A K2 2.781(5) .
O30A H30A 0.8400 .
O30A C36A 1.428(8) .
O30A K2 2.789(5) .
O31A C34A 1.402(8) .
O31A C37A 1.421(8) .
O32A H32A 0.8400 .
O32A C38A 1.462(9) .
O32A K4 2.864(5) .
O33A H33A 0.8400 .
O33A C39A 1.423(9) .
O33A K4 2.753(5) .
O34A C40A 1.421(9) .
O34A C41A 1.438(8) .
O35A H35A 0.8400 .
O35A C42A 1.439(12) .
O36A C40A 1.415(9) .
O36A C43A 1.431(7) .
O37A H37A 0.8400 .
O37A C44A 1.442(8) .
O38A H38A 0.8400 .
O38A C45A 1.406(9) .
O39A C46A 1.415(8) .
O39A C47A 1.446(7) .
O39A K5 2.758(4) 3_654
O40A H40A 0.8400 .
O40A C48A 1.412(9) .
O40A K5 2.796(5) 3_654
C1A H1A 1.0000 .
C1A C2A 1.515(10) .
C1A C5A 1.500(10) .
C2A H2AB 1.0000 .
C2A C3A 1.523(10) .
C3A H3AA 1.0000 .
C3A C4A 1.490(11) .
C3A K1 3.423(8) 3_654
C4A H4A 1.0000 .
C5A H5AA 1.0000 .
C5A C6A 1.558(10) .
C6A H6AA 0.9900 .
C6A H6AB 0.9900 .
C7A H7AA 1.0000 .
C7A C8A 1.489(9) .
C7A C11A 1.498(10) .
C8A H8AA 1.0000 .
C8A C9A 1.523(9) .
C9A H9A 1.0000 .
C9A C10A 1.487(10) .
C9A K3 3.461(9) 8_675
C10A H10B 1.0000 .
C11A H11A 1.0000 .
C11A C12A 1.522(10) .
C12A H12D 0.9900 .
C12A H12E 0.9900 .
C12A H12B 0.9900 .
C12A H12C 0.9900 .
C13A H13B 1.0000 .
C13A C14A 1.513(9) .
C13A C17A 1.518(10) .
C14A H14A 1.0000 .
C14A C15A 1.544(9) .
C15A H15B 1.0000 .
C15A C16A 1.503(11) .
C16A H16A 1.0000 .
C17A H17B 1.0000 .
C17A C18A 1.532(10) .
C18A H18B 0.9900 .
C18A H18C 0.9900 .
C19A H19A 1.0000 .
C19A C20A 1.527(9) .
C19A C23A 1.502(9) .
C20A H20B 1.0000 .
C20A C21A 1.467(9) .
C21A H21A 1.0000 .
C21A C22A 1.525(9) .
C22A H22B 1.0000 .
C23A H23B 1.0000 .
C23A C24A 1.521(10) .
C24A H24A 0.9900 .
C24A H24B 0.9900 .
C25A H25B 1.0000 .
C25A C26A 1.508(10) .
C25A C29A 1.550(9) .
C26A H26A 1.0000 .
C26A C27A 1.496(10) .
C27A H27B 1.0000 .
C27A C28A 1.523(10) .
C27A K5 3.521(7) .
C28A H28B 1.0000 .
C29A H29A 1.0000 .
C29A C30A 1.508(11) .
C30A H30B 0.9900 .
C30A H30C 0.9900 .
C31A H31A 1.0000 .
C31A C32A 1.527(9) .
C31A C35A 1.506(9) .
C32A H32B 1.0000 .
C32A C33A 1.529(9) .
C33A H33B 1.0000 .
C33A C34A 1.503(10) .
C34A H34A 1.0000 .
C35A H35B 1.0000 .
C35A C36A 1.499(9) .
C36A H36A 0.9900 .
C36A H36B 0.9900 .
C37A H37B 1.0000 .
C37A C38A 1.470(10) .
C37A C41A 1.514(11) .
C38A H38B 1.0000 .
C38A C39A 1.500(9) .
C39A H39A 1.0000 .
C39A C40A 1.518(11) .
C39A K4 3.517(8) .
C40A H40B 1.0000 .
C41A H41A 1.0000 .
C41A C42A 1.491(11) .
C42A H42A 0.9900 .
C42A H42B 0.9900 .
C43A H43A 1.0000 .
C43A C44A 1.523(10) .
C43A C47A 1.534(9) .
C44A H44A 1.0000 .
C44A C45A 1.530(9) .
C45A H45A 1.0000 .
C45A C46A 1.528(10) .
C46A H46A 1.0000 .
C47A H47A 1.0000 .
C47A C48A 1.518(10) .
C48A H48A 0.9900 .
C48A H48B 0.9900 .
O1B C1B 1.454(9) .
O1B C46B 1.422(8) .
O2B H2B 0.8400 .
O2B C2B 1.383(8) .
O2B K2 3.014(5) 8_665
O3B H3B 0.8400 .
O3B C3B 1.412(8) .
O3B K2 2.697(5) 8_665
O4B C4B 1.440(8) .
O4B C5B 1.444(9) .
O5B H5B 0.8400 .
O5B C6B 1.407(10) .
O6B C4B 1.443(8) .
O6B C7B 1.422(8) .
O7B H7B 0.8400 .
O7B C8B 1.404(9) .
O7B K3 3.160(8) 8_665
O8B H8B 0.8400 .
O8B C9B 1.390(10) .
O8B K3 2.788(8) 8_665
O9B C10B 1.381(9) .
O9B C11B 1.422(9) .
O9B K7 2.945(6) 4_455
O10B H10C 0.8400 .
O10B C12B 1.435(12) .
O10B K7 2.725(7) 4_455
O11B C10B 1.446(9) .
O11B C13B 1.423(9) .
O12B H12F 0.8400 .
O12B C14B 1.475(11) .
O13B H13C 0.8400 .
O13B C15B 1.364(12) .
O14B C16B 1.449(14) .
O14B C17B 1.432(10) .
O15B H15C 0.8400 .
O15B C18B 1.387(13) .
O16B C16B 1.462(11) .
O16B C19B 1.430(10) .
O17B H17C 0.8400 .
O17B C20B 1.478(10) .
O18B H18D 0.8400 .
O18B C21B 1.431(9) .
O18B K3 2.705(8) .
O19B C22B 1.406(8) .
O19B C23B 1.462(8) .
O19B K1 2.716(5) 5_645
O20B H20C 0.8400 .
O20B C24B 1.420(9) .
O20B K1 2.777(5) 5_645
O21B C22B 1.410(9) .
O21B C25B 1.454(9) .
O22B H22C 0.8400 .
O22B C26B 1.446(8) .
O22B K2 2.970(5) .
O23B H23C 0.878(13) .
O23B C27B 1.437(9) .
O23B K2 2.750(6) .
O24B C28B 1.395(8) .
O24B C29B 1.447(9) .
O25B H25C 0.8400 .
O25B C30B 1.463(11) .
O26B C28B 1.425(9) .
O26B C31B 1.448(8) .
O27B H27C 0.8400 .
O27B C32B 1.451(9) .
O28B H28C 0.8400 .
O28B C33B 1.445(9) .
O29B C34B 1.416(8) .
O29B C35B 1.420(8) .
O29B K5 2.916(5) .
O30B H30D 0.8400 .
O30B C36B 1.407(9) .
O30B K5 2.749(6) .
O31B C34B 1.401(8) .
O31B C37B 1.446(8) .
O32B H32C 0.8400 .
O32B C38B 1.406(9) .
O32B K6 2.697(7) .
O33B H33C 0.8400 .
O33B C39B 1.414(9) .
O33B K6 2.969(7) .
O34B C40B 1.402(9) .
O34B C41B 1.439(9) .
O35B H35C 0.8400 .
O35B C42B 1.49(2) .
O36B C40B 1.430(9) .
O36B C43B 1.440(8) .
O37B H37C 0.8400 .
O37B C44B 1.468(9) .
O38B H38C 0.8400 .
O38B C45B 1.434(8) .
O39B C46B 1.409(8) .
O39B C47B 1.443(8) .
O39B K4 2.766(5) 8_665
O40B H40C 0.8400 .
O40B C48B 1.416(9) .
O40B K4 2.938(5) 8_665
C1B H1B 1.0000 .
C1B C2B 1.561(9) .
C1B C5B 1.491(10) .
C2B H2BA 1.0000 .
C2B C3B 1.528(10) .
C3B H3BA 1.0000 .
C3B C4B 1.499(10) .
C3B K2 3.437(7) 8_665
C4B H4B 1.0000 .
C5B H5BA 1.0000 .
C5B C6B 1.519(9) .
C6B H6BA 0.9900 .
C6B H6BB 0.9900 .
C7B H7BA 1.0000 .
C7B C8B 1.513(11) .
C7B C11B 1.525(10) .
C8B H8BA 1.0000 .
C8B C9B 1.527(11) .
C9B H9B 1.0000 .
C9B C10B 1.467(10) .
C10B H10D 1.0000 .
C11B H11B 1.0000 .
C11B C12B 1.498(11) .
C12B H12G 0.9900 .
C12B H12H 0.9900 .
C13B H13D 1.0000 .
C13B C14B 1.503(15) .
C13B C17B 1.447(13) .
C14B H14B 1.0000 .
C14B C15B 1.503(14) .
C15B H15D 1.0000 .
C15B C16B 1.472(15) .
C16B H16B 1.0000 .
C17B H17D 1.0000 .
C17B C18B 1.576(15) .
C18B H18E 0.9900 .
C18B H18F 0.9900 .
C19B H19B 1.0000 .
C19B C20B 1.518(11) .
C19B C23B 1.503(10) .
C20B H20D 1.0000 .
C20B C21B 1.489(13) .
C21B H21B 1.0000 .
C21B C22B 1.537(10) .
C21B K3 3.163(9) .
C22B H22D 1.0000 .
C23B H23D 1.0000 .
C23B C24B 1.525(10) .
C24B H24C 0.9900 .
C24B H24D 0.9900 .
C25B H25D 1.0000 .
C25B C26B 1.533(10) .
C25B C29B 1.542(10) .
C26B H26B 1.0000 .
C26B C27B 1.509(11) .
C27B H27D 1.0000 .
C27B C28B 1.560(11) .
C28B H28D 1.0000 .
C29B H29B 1.0000 .
C29B C30B 1.481(10) .
C30B H30E 0.9900 .
C30B H30F 0.9900 .
C31B H31B 1.0000 .
C31B C32B 1.530(10) .
C31B C35B 1.549(10) .
C32B H32D 1.0000 .
C32B C33B 1.524(10) .
C33B H33D 1.0000 .
C33B C34B 1.490(11) .
C34B H34B 1.0000 .
C35B H35D 1.0000 .
C35B C36B 1.484(10) .
C36B H36C 0.9900 .
C36B H36D 0.9900 .
C37B H37D 1.0000 .
C37B C38B 1.495(10) .
C37B C41B 1.531(11) .
C38B H38D 1.0000 .
C38B C39B 1.488(10) .
C39B H39B 1.0000 .
C39B C40B 1.570(10) .
C39B K6 3.534(8) .
C40B H40D 1.0000 .
C41B H41B 1.0000 .
C41B C42B 1.534(12) .
C42B H42C 0.9900 .
C42B H42D 0.9900 .
C43B H43B 1.0000 .
C43B C44B 1.508(9) .
C43B C47B 1.510(9) .
C44B H44B 1.0000 .
C44B C45B 1.521(11) .
C45B H45B 1.0000 .
C45B C46B 1.461(10) .
C46B H46B 1.0000 .
C47B H47B 1.0000 .
C47B C48B 1.507(9) .
C48B H48C 0.9900 .
C48B H48D 0.9900 .
O1 C1 1.462(9) .
O1 C46 1.411(7) .
O2 H2 0.8400 .
O2 C2 1.412(8) .
O2 K4 2.850(5) .
O3 H3 0.8400 .
O3 C3 1.425(9) .
O3 K4 2.656(5) .
O4 C4 1.398(9) .
O4 C5 1.441(9) .
O5 H5 0.8400 .
O5 C6 1.493(12) .
O5 K7 2.787(6) .
O6 C4 1.437(8) .
O6 C7 1.428(8) .
O7 H7 0.8400 .
O7 C8 1.434(8) .
O8 H8 0.8400 .
O8 C9 1.431(9) .
O9 C10 1.417(9) .
O9 C11 1.435(9) .
O9 K6 2.747(7) .
O10 H10 0.8400 .
O10 C12 1.385(12) .
O10 K6 2.623(9) .
O10 K6 2.929(10) 8_665
O11 C10 1.404(8) .
O11 C13 1.475(7) .
O12 H12 0.8400 .
O12 C14 1.421(8) .
O12 K5 2.741(5) .
O13 H13 0.8400 .
O13 C15 1.414(8) .
O13 K5 2.784(5) .
O14 C16 1.391(9) .
O14 C17 1.453(8) .
O15 H15 0.8400 .
O15 C18 1.333(18) .
O15 K6 2.551(12) .
O16 C16 1.423(8) .
O16 C19 1.435(8) .
O17 H17 0.8400 .
O17 C20 1.445(8) .
O18 H18 0.8400 .
O18 C21 1.383(8) .
O19 C22 1.417(8) .
O19 C23 1.430(8) .
O19 K4 2.764(4) 4_465
O20 H20 0.8400 .
O20 C24 1.435(8) .
O20 K4 2.707(5) 4_465
O21 C22 1.416(7) .
O21 C25 1.448(8) .
O22 H22 0.8400 .
O22 C26 1.455(8) .
O22 K7 2.814(5) 4_465
O23 H23 0.8400 .
O23 C27 1.418(8) .
O23 K7 2.904(5) 4_465
O24 C28 1.408(8) .
O24 C29 1.454(8) .
O25 H25 0.8400 .
O25 C30 1.464(9) .
O26 C28 1.428(7) .
O26 C31 1.443(8) .
O27 H27 0.8400 .
O27 C32 1.431(8) .
O28 H28 0.8400 .
O28 C33 1.409(8) .
O28 K3 2.662(7) 8_675
O29 C34 1.429(8) .
O29 C35 1.444(8) .
O29 K2 2.727(4) 8_675
O30 H30 0.909(14) .
O30 C36 1.446(8) .
O30 K2 3.005(5) 8_675
O31 C34 1.400(8) .
O31 C37 1.457(7) .
O32 H32 0.8400 .
O32 C38 1.439(8) .
O32 K1 2.879(5) 3_654
O33 H33 0.8400 .
O33 C39 1.434(8) .
O33 K1 2.719(5) 3_654
O34 C40 1.402(8) .
O34 C41 1.447(8) .
O35 H35 0.8400 .
O35 C42 1.349(13) .
O36 C40 1.445(8) .
O36 C43 1.407(8) .
O37 H37 0.8400 .
O37 C44 1.401(8) .
O38 H38 0.8400 .
O38 C45 1.396(9) .
O39 C46 1.444(8) .
O39 C47 1.441(8) .
O39 K7 2.788(5) .
O40 H40 0.8400 .
O40 C48 1.379(9) .
O40 K7 2.778(5) .
C1 H1 1.0000 .
C1 C2 1.539(10) .
C1 C5 1.543(10) .
C2 H2C 1.0000 .
C2 C3 1.525(10) .
C3 H3C 1.0000 .
C3 C4 1.547(11) .
C3 K4 3.407(8) .
C4 H4 1.0000 .
C5 H5C 1.0000 .
C5 C6 1.489(11) .
C6 H6A 0.9900 .
C6 H6B 0.9900 .
C7 H7C 1.0000 .
C7 C8 1.522(11) .
C7 C11 1.535(11) .
C8 H8C 1.0000 .
C8 C9 1.557(10) .
C9 H9 1.0000 .
C9 C10 1.496(10) .
C10 H10E 1.0000 .
C11 H11 1.0000 .
C11 C12 1.482(12) .
C12 H12I 0.9900 .
C12 H12J 0.9900 .
C12 K6 3.093(11) 8_665
C12 K6 3.440(11) .
C13 H13E 1.0000 .
C13 C14 1.495(9) .
C13 C17 1.492(11) .
C14 H14 1.0000 .
C14 C15 1.534(8) .
C15 H15E 1.0000 .
C15 C16 1.551(9) .
C15 K5 3.412(7) .
C16 H16 1.0000 .
C17 H17E 1.0000 .
C17 C18 1.518(13) .
C18 H18G 0.9900 .
C18 H18H 0.9900 .
C18 K6 3.245(14) .
C19 H19 1.0000 .
C19 C20 1.495(9) .
C19 C23 1.506(9) .
C20 H20E 1.0000 .
C20 C21 1.517(10) .
C21 H21 1.0000 .
C21 C22 1.529(9) .
C22 H22E 1.0000 .
C23 H23E 1.0000 .
C23 C24 1.558(9) .
C24 H24E 0.9900 .
C24 H24F 0.9900 .
C25 H25E 1.0000 .
C25 C26 1.539(9) .
C25 C29 1.509(9) .
C26 H26 1.0000 .
C26 C27 1.478(10) .
C27 H27E 1.0000 .
C27 C28 1.525(10) .
C27 K7 3.476(7) 4_465
C28 H28E 1.0000 .
C29 H29 1.0000 .
C29 C30 1.494(10) .
C30 H30G 0.9900 .
C30 H30H 0.9900 .
C31 H31 1.0000 .
C31 C32 1.544(9) .
C31 C35 1.466(9) .
C32 H32E 1.0000 .
C32 C33 1.525(9) .
C33 H33E 1.0000 .
C33 C34 1.521(9) .
C33 K3 3.445(9) 8_675
C34 H34 1.0000 .
C34 K2 3.538(7) 8_675
C35 H35E 1.0000 .
C35 C36 1.516(9) .
C36 H36E 0.9900 .
C36 H36F 0.9900 .
C37 H37E 1.0000 .
C37 C38 1.516(10) .
C37 C41 1.521(10) .
C38 H38E 1.0000 .
C38 C39 1.508(9) .
C39 H39 1.0000 .
C39 C40 1.538(10) .
C39 K1 3.522(7) 3_654
C40 H40E 1.0000 .
C41 H41 1.0000 .
C41 C42 1.513(11) .
C42 H42E 0.9900 .
C42 H42F 0.9900 .
C43 H43 1.0000 .
C43 C44 1.554(9) .
C43 C47 1.540(10) .
C44 H44 1.0000 .
C44 C45 1.511(10) .
C45 H45 1.0000 .
C45 C46 1.516(10) .
C46 H46 1.0000 .
C47 H47 1.0000 .
C47 C48 1.514(10) .
C48 H48E 0.9900 .
C48 H48F 0.9900 .
C48 K7 3.444(7) .
O5S C16S 1.276(8) .
O6S C16S 1.259(9) .
O7S H7S 0.8400 .
O7S C15S 1.343(9) .
O8S C13S 1.386(8) .
O8S C17S 1.430(9) .
C10S C11S 1.436(10) .
C10S C15S 1.396(10) .
C10S C16S 1.471(9) .
C11S H11S 0.9500 .
C11S C12S 1.353(9) .
C12S H12S 0.9500 .
C12S C13S 1.382(10) .
C13S C14S 1.372(11) .
C14S H14S 0.9500 .
C14S C15S 1.371(10) .
C17S H17F 0.9800 .
C17S H17G 0.9800 .
C17S H17H 0.9800 .
O9S C24S 1.291(10) .
O10S C24S 1.228(9) .
O11S H11C 0.8400 .
O11S C22S 1.358(10) .
O12S C18S 1.413(10) .
O12S C25S 1.407(10) .
C18S C19S 1.385(11) .
C18S C23S 1.370(11) .
C19S H19S 0.9500 .
C19S C20S 1.396(12) .
C20S H20S 0.9500 .
C20S C21S 1.372(11) .
C21S C22S 1.413(11) .
C21S C24S 1.529(12) .
C22S C23S 1.384(12) .
C23S H23S 0.9500 .
C25S H25F 0.9800 .
C25S H25G 0.9800 .
C25S H25H 0.9800 .
O13S C32S 1.265(12) .
O14S C32S 1.282(12) .
O15S H15S 0.8400 .
O15S C31S 1.408(18) .
O16S C29S 1.310(16) .
O16S C33S 1.55(2) .
C26S C27S 1.452(16) .
C26S C31S 1.459(18) .
C26S C32S 1.430(15) .
C27S H27S 0.9500 .
C27S C28S 1.349(15) .
C28S H28S 0.9500 .
C28S C29S 1.48(2) .
C29S C30S 1.48(2) .
C30S H30S 0.9500 .
C30S C31S 1.39(2) .
C33S H33F 0.9800 .
C33S H33G 0.9800 .
C33S H33H 0.9800 .
O17S C40S 1.37(3) .
O18S C40S 1.34(3) .
O19S H19C 0.8400 .
O19S C35S 1.293(18) .
O20S C37S 1.302(16) .
O20S C41S 1.481(16) .
C34S C35S 1.44(2) .
C34S C39S 1.54(2) .
C34S C40S 1.56(2) .
C35S C36S 1.34(2) .
C36S H36S 0.9500 .
C36S C37S 1.441(19) .
C37S C38S 1.433(18) .
C38S H38S 0.9500 .
C38S C39S 1.38(2) .
C39S H39S 0.9500 .
C41S H41C 0.9800 .
C41S H41D 0.9800 .
C41S H41E 0.9800 .
O1S C8S 1.287(9) .
O2S C8S 1.294(8) .
O3S H3S 0.8400 .
O3S C3S 1.351(10) .
O4S C5S 1.313(11) .
O4S C9S 1.479(12) .
C2S C3S 1.416(11) .
C2S C7S 1.372(11) .
C2S C8S 1.477(11) .
C3S C4S 1.415(13) .
C4S H4S 0.9500 .
C4S C5S 1.378(14) .
C5S C6S 1.414(13) .
C6S H6S 0.9500 .
C6S C7S 1.357(13) .
C7S H7SA 0.9500 .
C9S H9SA 0.9800 .
C9S H9SB 0.9800 .
C9S H9SC 0.9800 .
O21S H21S 0.8400 .
O21S C42S 1.444(10) .
C42S H42G 0.9800 .
C42S H42H 0.9800 .
C42S H42I 0.9800 .
O22S H22S 0.8400 .
O22S C43S 1.456(10) .
O22S K7 2.730(6) .
C43S H43C 0.9800 .
C43S H43D 0.9800 .
C43S H43E 0.9800 .
K6 K6 3.710(8) 8_665

loop_
_geom_torsion_atom_site_label_1
_geom_torsion_atom_site_label_2
_geom_torsion_atom_site_label_3
_geom_torsion_atom_site_label_4
_geom_torsion
_geom_torsion_site_symmetry_1
_geom_torsion_site_symmetry_4
O1A C1A C2A O2A -66.1(7) . .
O1A C1A C2A C3A 174.8(5) . .
O1A C1A C5A O4A -171.8(5) . .
O1A C1A C5A C6A 69.0(7) . .
O2A C2A C3A O3A 59.8(7) . .
O2A C2A C3A C4A -176.5(5) . .
O2A C2A C3A K1 13.5(5) . 3_654
O3A C3A C4A O4A -176.3(5) . .
O3A C3A C4A O6A 63.1(7) . .
O4A C5A C6A O5A -65.1(8) . .
O6A C7A C8A O7A -70.4(7) . .
O6A C7A C8A C9A 169.3(5) . .
O6A C7A C11A O9A -173.8(5) . .
O6A C7A C11A C12A 67.8(7) . .
O7A C8A C9A O8A 69.5(7) . .
O7A C8A C9A C10A -168.2(5) . .
O7A C8A C9A K3 -6.6(5) . 8_675
O8A C9A C10A O9A 171.8(5) . .
O8A C9A C10A O11A 49.8(7) . .
O9A C11A C12A O2AA -61.1(9) . .
O9A C11A C12A O10A 80.0(8) . .
O11A C13A C14A O12A -69.8(7) . .
O11A C13A C14A C15A 170.7(6) . .
O11A C13A C17A O14A -176.2(5) . .
O11A C13A C17A C18A 65.6(8) . .
O12A C14A C15A O13A 60.1(8) . .
O12A C14A C15A C16A -175.2(6) . .
O13A C15A C16A O14A -179.5(5) . .
O13A C15A C16A O16A 60.5(7) . .
O14A C17A C18A O15A -54.4(8) . .
O16A C19A C20A O17A -63.2(6) . .
O16A C19A C20A C21A 175.9(5) . .
O16A C19A C23A O19A -176.4(5) . .
O16A C19A C23A C24A 65.7(7) . .
O17A C20A C21A O18A 64.5(7) . .
O17A C20A C21A C22A -171.5(5) . .
O18A C21A C22A O19A -178.5(4) . .
O18A C21A C22A O21A 58.7(6) . .
O19A C23A C24A O20A -65.0(7) . .
O21A C25A C26A O22A -63.0(6) . .
O21A C25A C26A C27A 176.9(5) . .
O21A C25A C29A O24A -175.6(5) . .
O21A C25A C29A C30A 65.6(7) . .
O22A C26A C27A O23A 57.7(7) . .
O22A C26A C27A C28A -177.5(5) . .
O22A C26A C27A K5 20.1(5) . .
O23A C27A C28A O24A -176.0(5) . .
O23A C27A C28A O26A 60.4(7) . .
O24A C29A C30A O25A -63.3(7) . .
O26A C31A C32A O27A -68.9(7) . .
O26A C31A C32A C33A 172.4(5) . .
O26A C31A C35A O29A -173.6(4) . .
O26A C31A C35A C36A 67.1(7) . .
O27A C32A C33A O28A 65.4(7) . .
O27A C32A C33A C34A -173.6(5) . .
O28A C33A C34A O29A 177.4(5) . .
O28A C33A C34A O31A 53.9(7) . .
O29A C35A C36A O30A -65.0(6) . .
O31A C37A C38A O32A -61.8(7) . .
O31A C37A C38A C39A 176.5(6) . .
O31A C37A C41A O34A -176.8(5) . .
O31A C37A C41A C42A 64.7(9) . .
O32A C38A C39A O33A 58.3(7) . .
O32A C38A C39A C40A -179.0(5) . .
O32A C38A C39A K4 18.9(5) . .
O33A C39A C40A O34A -177.8(5) . .
O33A C39A C40A O36A 62.2(7) . .
O34A C41A C42A O35A -65.5(8) . .
O36A C43A C44A O37A -60.3(6) . .
O36A C43A C44A C45A -178.3(5) . .
O36A C43A C47A O39A 179.2(5) . .
O36A C43A C47A C48A 60.6(7) . .
O37A C44A C45A O38A 59.7(7) . .
O37A C44A C45A C46A -178.0(5) . .
O38A C45A C46A O1A 55.1(7) . .
O38A C45A C46A O39A 178.7(5) . .
O39A C47A C48A O40A -64.1(7) . .
C1A O1A C46A O39A 101.4(6) . .
C1A O1A C46A C45A -135.6(6) . .
C1A C2A C3A O3A -179.6(5) . .
C1A C2A C3A C4A -55.9(7) . .
C1A C2A C3A K1 134.1(5) . 3_654
C1A C5A C6A O5A 56.1(9) . .
C2A C1A C5A O4A -54.6(7) . .
C2A C1A C5A C6A -173.8(6) . .
C2A C3A C4A O4A 59.6(7) . .
C2A C3A C4A O6A -61.0(7) . .
C4A O4A C5A C1A 59.9(7) . .
C4A O4A C5A C6A -178.1(6) . .
C4A O6A C7A C8A 130.6(6) . .
C4A O6A C7A C11A -110.3(7) . .
C5A O4A C4A O6A 58.9(7) . .
C5A O4A C4A C3A -63.3(7) . .
C5A C1A C2A O2A 173.8(5) . .
C5A C1A C2A C3A 54.7(7) . .
C7A O6A C4A O4A 130.1(6) . .
C7A O6A C4A C3A -107.4(7) . .
C7A C8A C9A O8A -169.5(6) . .
C7A C8A C9A C10A -47.1(8) . .
C7A C8A C9A K3 114.5(5) . 8_675
C7A C11A C12A O2AA 58.8(9) . .
C7A C11A C12A O10A -160.1(7) . .
C8A C7A C11A O9A -56.6(7) . .
C8A C7A C11A C12A -174.9(6) . .
C8A C9A C10A O9A 48.6(7) . .
C8A C9A C10A O11A -73.4(7) . .
C10A O9A C11A C7A 62.6(7) . .
C10A O9A C11A C12A -174.0(6) . .
C10A O11A C13A C14A 88.4(7) . .
C10A O11A C13A C17A -150.4(5) . .
C11A O9A C10A O11A 65.4(7) . .
C11A O9A C10A C9A -57.2(7) . .
C11A C7A C8A O7A 171.1(6) . .
C11A C7A C8A C9A 50.7(7) . .
C13A O11A C10A O9A 113.2(6) . .
C13A O11A C10A C9A -124.9(6) . .
C13A C14A C15A O13A -177.0(6) . .
C13A C14A C15A C16A -52.4(8) . .
C13A C17A C18A O15A 65.5(9) . .
C14A C13A C17A O14A -54.7(7) . .
C14A C13A C17A C18A -173.0(6) . .
C14A C15A C16A O14A 56.0(7) . .
C14A C15A C16A O16A -64.0(7) . .
C16A O14A C17A C13A 60.8(7) . .
C16A O14A C17A C18A -175.0(6) . .
C16A O16A C19A C20A 138.8(5) . .
C16A O16A C19A C23A -102.6(6) . .
C17A O14A C16A O16A 56.4(7) . .
C17A O14A C16A C15A -62.3(7) . .
C17A C13A C14A O12A 172.0(6) . .
C17A C13A C14A C15A 52.6(8) . .
C19A O16A C16A O14A 129.1(5) . .
C19A O16A C16A C15A -110.7(6) . .
C19A C20A C21A O18A -177.0(5) . .
C19A C20A C21A C22A -53.0(7) . .
C19A C23A C24A O20A 55.3(7) . .
C20A C19A C23A O19A -58.5(7) . .
C20A C19A C23A C24A -176.4(5) . .
C20A C21A C22A O19A 54.6(7) . .
C20A C21A C22A O21A -68.3(6) . .
C22A O19A C23A C19A 62.7(7) . .
C22A O19A C23A C24A -176.2(5) . .
C22A O21A C25A C26A 116.1(6) . .
C22A O21A C25A C29A -124.8(5) . .
C23A O19A C22A O21A 62.3(6) . .
C23A O19A C22A C21A -59.3(6) . .
C23A C19A C20A O17A 175.9(5) . .
C23A C19A C20A C21A 55.1(7) . .
C25A O21A C22A O19A 99.2(6) . .
C25A O21A C22A C21A -138.3(5) . .
C25A C26A C27A O23A 178.8(5) . .
C25A C26A C27A C28A -56.4(7) . .
C25A C26A C27A K5 141.2(5) . .
C25A C29A C30A O25A 56.4(8) . .
C26A C25A C29A O24A -57.0(7) . .
C26A C25A C29A C30A -175.7(6) . .
C26A C27A C28A O24A 58.0(7) . .
C26A C27A C28A O26A -65.6(7) . .
C28A O24A C29A C25A 58.5(7) . .
C28A O24A C29A C30A -178.3(5) . .
C28A O26A C31A C32A 130.7(6) . .
C28A O26A C31A C35A -111.0(6) . .
C29A O24A C28A O26A 61.7(7) . .
C29A O24A C28A C27A -60.5(7) . .
C29A C25A C26A O22A 178.3(5) . .
C29A C25A C26A C27A 58.3(7) . .
C31A O26A C28A O24A 124.3(6) . .
C31A O26A C28A C27A -110.6(6) . .
C31A C32A C33A O28A -176.5(5) . .
C31A C32A C33A C34A -55.5(7) . .
C31A C35A C36A O30A 56.2(7) . .
C32A C31A C35A O29A -56.6(6) . .
C32A C31A C35A C36A -175.8(6) . .
C32A C33A C34A O29A 57.0(7) . .
C32A C33A C34A O31A -66.5(7) . .
C34A O29A C35A C31A 59.8(6) . .
C34A O29A C35A C36A -176.3(5) . .
C34A O31A C37A C38A 116.1(7) . .
C34A O31A C37A C41A -122.0(6) . .
C35A O29A C34A O31A 62.3(7) . .
C35A O29A C34A C33A -59.5(7) . .
C35A C31A C32A O27A 174.3(5) . .
C35A C31A C32A C33A 55.5(7) . .
C37A O31A C34A O29A 102.1(7) . .
C37A O31A C34A C33A -135.5(6) . .
C37A C38A C39A O33A -178.9(6) . .
C37A C38A C39A C40A -56.2(8) . .
C37A C38A C39A K4 141.6(5) . .
C37A C41A C42A O35A 55.3(9) . .
C38A C37A C41A O34A -55.1(8) . .
C38A C37A C41A C42A -173.6(7) . .
C38A C39A C40A O34A 57.0(8) . .
C38A C39A C40A O36A -63.0(7) . .
C40A O34A C41A C37A 57.9(8) . .
C40A O34A C41A C42A -177.8(6) . .
C40A O36A C43A C44A 132.8(6) . .
C40A O36A C43A C47A -108.0(6) . .
C41A O34A C40A O36A 60.0(7) . .
C41A O34A C40A C39A -59.7(8) . .
C41A C37A C38A O32A 177.7(5) . .
C41A C37A C38A C39A 56.0(8) . .
C43A O36A C40A O34A 134.4(6) . .
C43A O36A C40A C39A -105.2(6) . .
C43A C44A C45A O38A 178.8(5) . .
C43A C44A C45A C46A -58.9(7) . .
C43A C47A C48A O40A 55.4(7) . .
C44A C43A C47A O39A -61.6(6) . .
C44A C43A C47A C48A 179.8(5) . .
C44A C45A C46A O1A -67.4(7) . .
C44A C45A C46A O39A 56.2(7) . .
C46A O1A C1A C2A 125.7(6) . .
C46A O1A C1A C5A -115.6(6) . .
C46A O39A C47A C43A 59.1(7) . .
C46A O39A C47A C48A -176.2(5) . .
C47A O39A C46A O1A 64.3(7) . .
C47A O39A C46A C45A -57.2(7) . .
C47A C43A C44A O37A -179.4(5) . .
C47A C43A C44A C45A 62.6(6) . .
O1B C1B C2B O2B -64.4(7) . .
O1B C1B C2B C3B 175.6(5) . .
O1B C1B C5B O4B -176.8(5) . .
O1B C1B C5B C6B 68.1(8) . .
O2B C2B C3B O3B 60.6(7) . .
O2B C2B C3B C4B -174.4(5) . .
O2B C2B C3B K2 16.3(5) . 8_665
O3B C3B C4B O4B 179.3(5) . .
O3B C3B C4B O6B 60.1(7) . .
O4B C5B C6B O5B -63.5(8) . .
O6B C7B C8B O7B -60.7(9) . .
O6B C7B C8B C9B 176.1(6) . .
O6B C7B C11B O9B -179.9(6) . .
O6B C7B C11B C12B 59.9(9) . .
O7B C8B C9B O8B 57.0(10) . .
O7B C8B C9B C10B -173.7(7) . .
O8B C9B C10B O9B 178.5(7) . .
O8B C9B C10B O11B 57.3(8) . .
O9B C11B C12B O10B -64.2(8) . .
O11B C13B C14B O12B -64.0(11) . .
O11B C13B C14B C15B 174.3(7) . .
O11B C13B C17B O14B -172.5(7) . .
O11B C13B C17B C18B 66.8(10) . .
O12B C14B C15B O13B 59.7(13) . .
O12B C14B C15B C16B -178.8(10) . .
O13B C15B C16B O14B -175.4(8) . .
O13B C15B C16B O16B 67.1(11) . .
O14B C17B C18B O15B -77.4(10) . .
O16B C19B C20B O17B -65.8(8) . .
O16B C19B C20B C21B 176.5(7) . .
O16B C19B C23B O19B -179.6(5) . .
O16B C19B C23B C24B 62.0(8) . .
O17B C20B C21B O18B 66.4(9) . .
O17B C20B C21B C22B -170.8(7) . .
O17B C20B C21B K3 3.3(8) . .
O18B C21B C22B O19B 177.0(6) . .
O18B C21B C22B O21B 54.2(8) . .
O19B C23B C24B O20B -63.6(7) . .
O21B C25B C26B O22B -67.2(8) . .
O21B C25B C26B C27B 172.1(6) . .
O21B C25B C29B O24B -172.8(5) . .
O21B C25B C29B C30B 65.7(8) . .
O22B C26B C27B O23B 60.4(8) . .
O22B C26B C27B C28B -175.3(6) . .
O23B C27B C28B O24B -179.2(6) . .
O23B C27B C28B O26B 62.8(7) . .
O24B C29B C30B O25B -63.4(8) . .
O26B C31B C32B O27B -65.7(7) . .
O26B C31B C32B C33B 174.2(5) . .
O26B C31B C35B O29B -173.7(5) . .
O26B C31B C35B C36B 61.9(8) . .
O27B C32B C33B O28B 66.7(7) . .
O27B C32B C33B C34B -173.8(6) . .
O28B C33B C34B O29B 177.4(5) . .
O28B C33B C34B O31B 56.4(7) . .
O29B C35B C36B O30B -61.8(8) . .
O31B C37B C38B O32B -65.8(8) . .
O31B C37B C38B C39B 171.8(6) . .
O31B C37B C41B O34B -172.3(6) . .
O31B C37B C41B C42B 65.8(9) . .
O32B C38B C39B O33B 59.9(8) . .
O32B C38B C39B C40B -177.4(6) . .
O32B C38B C39B K6 13.5(5) . .
O33B C39B C40B O34B -176.8(6) . .
O33B C39B C40B O36B 62.2(8) . .
O34B C41B C42B O35B -74.1(14) . .
O36B C43B C44B O37B -66.2(7) . .
O36B C43B C44B C45B 173.2(6) . .
O36B C43B C47B O39B -174.0(5) . .
O36B C43B C47B C48B 65.3(7) . .
O37B C44B C45B O38B 63.9(8) . .
O37B C44B C45B C46B -173.4(5) . .
O38B C45B C46B O1B 57.1(8) . .
O38B C45B C46B O39B 178.4(6) . .
O39B C47B C48B O40B -65.3(7) . .
C1B O1B C46B O39B 98.7(6) . .
C1B O1B C46B C45B -138.0(6) . .
C1B C2B C3B O3B -178.4(5) . .
C1B C2B C3B C4B -53.5(7) . .
C1B C2B C3B K2 137.3(4) . 8_665
C1B C5B C6B O5B 54.2(9) . .
C2B C1B C5B O4B -61.7(7) . .
C2B C1B C5B C6B -176.8(6) . .
C2B C3B C4B O4B 54.8(8) . .
C2B C3B C4B O6B -64.4(7) . .
C4B O4B C5B C1B 61.5(7) . .
C4B O4B C5B C6B -177.7(6) . .
C4B O6B C7B C8B 122.7(6) . .
C4B O6B C7B C11B -117.5(6) . .
C5B O4B C4B O6B 60.7(7) . .
C5B O4B C4B C3B -58.1(8) . .
C5B C1B C2B O2B 177.7(6) . .
C5B C1B C2B C3B 57.7(7) . .
C7B O6B C4B O4B 112.7(6) . .
C7B O6B C4B C3B -126.3(6) . .
C7B C8B C9B O8B -179.4(7) . .
C7B C8B C9B C10B -50.2(9) . .
C7B C11B C12B O10B 56.5(9) . .
C8B C7B C11B O9B -60.4(8) . .
C8B C7B C11B C12B 179.4(7) . .
C8B C9B C10B O9B 49.9(9) . .
C8B C9B C10B O11B -71.3(8) . .
C10B O9B C11B C7B 61.1(8) . .
C10B O9B C11B C12B -174.9(6) . .
C10B O11B C13B C14B 126.5(7) . .
C10B O11B C13B C17B -112.2(7) . .
C11B O9B C10B O11B 61.8(7) . .
C11B O9B C10B C9B -56.2(8) . .
C11B C7B C8B O7B 178.4(7) . .
C11B C7B C8B C9B 55.2(8) . .
C13B O11B C10B O9B 109.4(7) . .
C13B O11B C10B C9B -127.8(7) . .
C13B C14B C15B O13B -179.3(8) . .
C13B C14B C15B C16B -57.8(11) . .
C13B C17B C18B O15B 47.7(12) . .
C14B C13B C17B O14B -54.4(10) . .
C14B C13B C17B C18B -175.1(9) . .
C14B C15B C16B O14B 60.4(11) . .
C14B C15B C16B O16B -57.1(12) . .
C16B O14B C17B C13B 53.9(10) . .
C16B O14B C17B C18B -179.7(8) . .
C16B O16B C19B C20B 134.3(8) . .
C16B O16B C19B C23B -107.3(8) . .
C17B O14B C16B O16B 62.2(9) . .
C17B O14B C16B C15B -57.2(10) . .
C17B C13B C14B O12B 177.0(9) . .
C17B C13B C14B C15B 55.3(10) . .
C19B O16B C16B O14B 138.5(7) . .
C19B O16B C16B C15B -100.9(8) . .
C19B C20B C21B O18B -177.2(6) . .
C19B C20B C21B C22B -54.4(9) . .
C19B C20B C21B K3 119.7(6) . .
C19B C23B C24B O20B 56.6(8) . .
C20B C19B C23B O19B -61.3(8) . .
C20B C19B C23B C24B -179.7(6) . .
C20B C21B C22B O19B 53.1(9) . .
C20B C21B C22B O21B -69.7(8) . .
C22B O19B C23B C19B 60.6(7) . .
C22B O19B C23B C24B -175.0(5) . .
C22B O21B C25B C26B 109.9(6) . .
C22B O21B C25B C29B -130.0(6) . .
C23B O19B C22B O21B 65.2(7) . .
C23B O19B C22B C21B -55.8(8) . .
C23B C19B C20B O17B 177.1(7) . .
C23B C19B C20B C21B 59.4(9) . .
C25B O21B C22B O19B 100.0(6) . .
C25B O21B C22B C21B -137.3(6) . .
C25B C26B C27B O23B -176.4(6) . .
C25B C26B C27B C28B -52.1(8) . .
C25B C29B C30B O25B 57.5(10) . .
C26B C25B C29B O24B -56.3(8) . .
C26B C25B C29B C30B -177.8(7) . .
C26B C27B C28B O24B 54.9(8) . .
C26B C27B C28B O26B -63.1(7) . .
C28B O24B C29B C25B 60.2(8) . .
C28B O24B C29B C30B -174.9(6) . .
C28B O26B C31B C32B 137.4(6) . .
C28B O26B C31B C35B -103.3(7) . .
C29B O24B C28B O26B 55.1(8) . .
C29B O24B C28B C27B -60.1(8) . .
C29B C25B C26B O22B 175.4(6) . .
C29B C25B C26B C27B 54.7(8) . .
C31B O26B C28B O24B 129.2(6) . .
C31B O26B C28B C27B -111.8(6) . .
C31B C32B C33B O28B -174.6(5) . .
C31B C32B C33B C34B -55.1(7) . .
C31B C35B C36B O30B 60.9(8) . .
C32B C31B C35B O29B -57.2(7) . .
C32B C31B C35B C36B 178.4(6) . .
C32B C33B C34B O29B 56.0(8) . .
C32B C33B C34B O31B -64.9(7) . .
C34B O29B C35B C31B 60.0(7) . .
C34B O29B C35B C36B -173.0(6) . .
C34B O31B C37B C38B 98.0(7) . .
C34B O31B C37B C41B -141.8(6) . .
C35B O29B C34B O31B 61.7(7) . .
C35B O29B C34B C33B -60.2(7) . .
C35B C31B C32B O27B 175.8(5) . .
C35B C31B C32B C33B 55.6(7) . .
C37B O31B C34B O29B 103.5(7) . .
C37B O31B C34B C33B -135.1(6) . .
C37B C38B C39B O33B -177.2(6) . .
C37B C38B C39B C40B -54.5(8) . .
C37B C38B C39B K6 136.4(6) . .
C37B C41B C42B O35B 49.7(14) . .
C38B C37B C41B O34B -53.4(9) . .
C38B C37B C41B C42B -175.3(8) . .
C38B C39B C40B O34B 57.6(8) . .
C38B C39B C40B O36B -63.4(7) . .
C40B O34B C41B C37B 57.6(9) . .
C40B O34B C41B C42B -175.0(9) . .
C40B O36B C43B C44B 137.4(6) . .
C40B O36B C43B C47B -101.8(7) . .
C41B O34B C40B O36B 59.1(8) . .
C41B O34B C40B C39B -60.4(8) . .
C41B C37B C38B O32B 176.9(6) . .
C41B C37B C38B C39B 54.5(8) . .
C43B O36B C40B O34B 134.0(6) . .
C43B O36B C40B C39B -104.2(6) . .
C43B C44B C45B O38B -176.0(6) . .
C43B C44B C45B C46B -53.2(8) . .
C43B C47B C48B O40B 55.7(7) . .
C44B C43B C47B O39B -55.3(7) . .
C44B C43B C47B C48B -176.0(6) . .
C44B C45B C46B O1B -66.5(7) . .
C44B C45B C46B O39B 54.8(8) . .
C46B O1B C1B C2B 119.2(6) . .
C46B O1B C1B C5B -122.1(6) . .
C46B O39B C47B C43B 57.2(7) . .
C46B O39B C47B C48B -178.2(5) . .
C47B O39B C46B O1B 63.7(7) . .
C47B O39B C46B C45B -58.2(7) . .
C47B C43B C44B O37B 175.0(6) . .
C47B C43B C44B C45B 54.4(8) . .
O1 C1 C2 O2 -67.7(7) . .
O1 C1 C2 C3 173.6(5) . .
O1 C1 C5 O4 -173.8(5) . .
O1 C1 C5 C6 71.4(8) . .
O2 C2 C3 O3 61.7(7) . .
O2 C2 C3 C4 -175.6(5) . .
O2 C2 C3 K4 20.0(4) . .
O3 C3 C4 O4 -179.2(6) . .
O3 C3 C4 O6 61.1(7) . .
O4 C5 C6 O5 -64.0(8) . .
O6 C7 C8 O7 -66.3(7) . .
O6 C7 C8 C9 172.6(5) . .
O6 C7 C11 O9 -177.2(6) . .
O6 C7 C11 C12 63.0(9) . .
O7 C8 C9 O8 64.6(8) . .
O7 C8 C9 C10 -171.9(6) . .
O8 C9 C10 O9 178.2(6) . .
O8 C9 C10 O11 59.1(7) . .
O9 C11 C12 O10 60.6(10) . .
O9 C11 C12 K6 -20.8(12) . 8_665
O9 C11 C12 K6 24.1(5) . .
O11 C13 C14 O12 -69.1(6) . .
O11 C13 C14 C15 172.0(5) . .
O11 C13 C17 O14 -171.0(5) . .
O11 C13 C17 C18 69.7(8) . .
O12 C14 C15 O13 64.1(7) . .
O12 C14 C15 C16 -173.9(5) . .
O12 C14 C15 K5 17.6(5) . .
O13 C15 C16 O14 -179.1(5) . .
O13 C15 C16 O16 61.1(6) . .
O14 C17 C18 O15 -59.0(12) . .
O14 C17 C18 K6 -113.8(7) . .
O16 C19 C20 O17 -61.9(7) . .
O16 C19 C20 C21 179.6(5) . .
O16 C19 C23 O19 177.7(4) . .
O16 C19 C23 C24 58.4(7) . .
O17 C20 C21 O18 64.1(7) . .
O17 C20 C21 C22 -175.2(5) . .
O18 C21 C22 O19 177.7(5) . .
O18 C21 C22 O21 55.5(7) . .
O19 C23 C24 O20 -65.5(6) . .
O21 C25 C26 O22 -67.2(6) . .
O21 C25 C26 C27 174.5(5) . .
O21 C25 C29 O24 -174.8(4) . .
O21 C25 C29 C30 65.5(7) . .
O22 C26 C27 O23 65.0(7) . .
O22 C26 C27 C28 -172.5(5) . .
O22 C26 C27 K7 14.7(4) . 4_465
O23 C27 C28 O24 179.5(5) . .
O23 C27 C28 O26 59.2(7) . .
O24 C29 C30 O25 -68.5(7) . .
O26 C31 C32 O27 -63.4(7) . .
O26 C31 C32 C33 175.2(5) . .
O26 C31 C35 O29 -173.6(5) . .
O26 C31 C35 C36 65.9(7) . .
O27 C32 C33 O28 65.5(7) . .
O27 C32 C33 C34 -175.0(5) . .
O27 C32 C33 K3 16.9(6) . 8_675
O28 C33 C34 O29 177.2(5) . .
O28 C33 C34 O31 54.5(7) . .
O28 C33 C34 K2 -136.7(4) . 8_675
O29 C35 C36 O30 -67.2(6) . .
O31 C37 C38 O32 -66.3(7) . .
O31 C37 C38 C39 173.8(5) . .
O31 C37 C41 O34 -174.7(5) . .
O31 C37 C41 C42 69.2(8) . .
O32 C38 C39 O33 61.8(7) . .
O32 C38 C39 C40 -176.0(5) . .
O32 C38 C39 K1 23.5(5) . 3_654
O33 C39 C40 O34 179.5(5) . .
O33 C39 C40 O36 61.0(6) . .
O34 C41 C42 O35 -66.6(9) . .
O36 C43 C44 O37 -62.9(7) . .
O36 C43 C44 C45 177.1(6) . .
O36 C43 C47 O39 -176.6(5) . .
O36 C43 C47 C48 65.1(7) . .
O37 C44 C45 O38 62.2(7) . .
O37 C44 C45 C46 -178.0(5) . .
O38 C45 C46 O1 58.8(7) . .
O38 C45 C46 O39 178.9(5) . .
O39 C47 C48 O40 64.0(7) . .
O39 C47 C48 K7 19.4(5) . .
C1 O1 C46 O39 101.5(6) . .
C1 O1 C46 C45 -137.4(6) . .
C1 C2 C3 O3 -178.3(5) . .
C1 C2 C3 C4 -55.6(7) . .
C1 C2 C3 K4 140.0(4) . .
C1 C5 C6 O5 52.1(9) . .
C2 C1 C5 O4 -57.7(8) . .
C2 C1 C5 C6 -172.6(7) . .
C2 C3 C4 O4 57.7(8) . .
C2 C3 C4 O6 -62.0(7) . .
C4 O4 C5 C1 60.6(8) . .
C4 O4 C5 C6 179.7(6) . .
C4 O6 C7 C8 134.0(6) . .
C4 O6 C7 C11 -104.5(7) . .
C5 O4 C4 O6 57.6(8) . .
C5 O4 C4 C3 -61.2(8) . .
C5 C1 C2 O2 175.8(6) . .
C5 C1 C2 C3 57.2(8) . .
C7 O6 C4 O4 140.1(6) . .
C7 O6 C4 C3 -100.2(7) . .
C7 C8 C9 O8 -174.5(6) . .
C7 C8 C9 C10 -51.1(8) . .
C7 C11 C12 O10 -180.0(7) . .
C7 C11 C12 K6 143.5(6) . .
C7 C11 C12 K6 98.6(10) . 8_665
C8 C7 C11 O9 -57.8(8) . .
C8 C7 C11 C12 -177.7(7) . .
C8 C9 C10 O9 53.7(8) . .
C8 C9 C10 O11 -65.4(8) . .
C10 O9 C11 C7 61.4(8) . .
C10 O9 C11 C12 -177.7(7) . .
C10 O11 C13 C14 105.6(6) . .
C10 O11 C13 C17 -131.8(6) . .
C11 O9 C10 O11 59.5(7) . .
C11 O9 C10 C9 -59.9(8) . .
C11 C7 C8 O7 173.9(6) . .
C11 C7 C8 C9 52.9(8) . .
C13 O11 C10 O9 105.6(6) . .
C13 O11 C10 C9 -134.2(6) . .
C13 C14 C15 O13 -175.4(5) . .
C13 C14 C15 C16 -53.4(7) . .
C13 C14 C15 K5 138.2(5) . .
C13 C17 C18 O15 61.3(11) . .
C13 C17 C18 K6 6.6(10) . .
C14 C13 C17 O14 -52.6(8) . .
C14 C13 C17 C18 -171.9(7) . .
C14 C15 C16 O14 58.9(7) . .
C14 C15 C16 O16 -61.0(7) . .
C16 O14 C17 C13 58.9(8) . .
C16 O14 C17 C18 -177.0(8) . .
C16 O16 C19 C20 135.0(6) . .
C16 O16 C19 C23 -108.3(6) . .
C17 O14 C16 O16 55.2(7) . .
C17 O14 C16 C15 -63.7(7) . .
C17 C13 C14 O12 172.1(5) . .
C17 C13 C14 C15 53.2(8) . .
C19 O16 C16 O14 134.1(5) . .
C19 O16 C16 C15 -105.9(6) . .
C19 C20 C21 O18 -176.7(5) . .
C19 C20 C21 C22 -56.1(7) . .
C19 C23 C24 O20 55.8(7) . .
C20 C19 C23 O19 -64.5(6) . .
C20 C19 C23 C24 176.2(5) . .
C20 C21 C22 O19 54.0(7) . .
C20 C21 C22 O21 -68.2(7) . .
C22 O19 C23 C19 63.3(6) . .
C22 O19 C23 C24 -171.7(5) . .
C22 O21 C25 C26 102.8(6) . .
C22 O21 C25 C29 -137.9(5) . .
C23 O19 C22 O21 63.7(6) . .
C23 O19 C22 C21 -57.9(6) . .
C23 C19 C20 O17 179.8(5) . .
C23 C19 C20 C21 61.3(7) . .
C25 O21 C22 O19 103.5(6) . .
C25 O21 C22 C21 -133.4(6) . .
C25 C26 C27 O23 -176.8(5) . .
C25 C26 C27 C28 -54.4(7) . .
C25 C26 C27 K7 132.8(4) . 4_465
C25 C29 C30 O25 51.0(8) . .
C26 C25 C29 O24 -57.3(6) . .
C26 C25 C29 C30 -177.0(6) . .
C26 C27 C28 O24 55.7(7) . .
C26 C27 C28 O26 -64.6(7) . .
C28 O24 C29 C25 59.7(6) . .
C28 O24 C29 C30 -176.7(5) . .
C28 O26 C31 C32 138.3(6) . .
C28 O26 C31 C35 -101.5(7) . .
C29 O24 C28 O26 59.7(7) . .
C29 O24 C28 C27 -59.3(7) . .
C29 C25 C26 O22 175.8(5) . .
C29 C25 C26 C27 57.5(7) . .
C31 O26 C28 O24 129.8(6) . .
C31 O26 C28 C27 -108.9(6) . .
C31 C32 C33 O28 -173.3(5) . .
C31 C32 C33 C34 -53.8(7) . .
C31 C32 C33 K3 138.2(4) . 8_675
C31 C35 C36 O30 56.0(8) . .
C32 C31 C35 O29 -56.5(7) . .
C32 C31 C35 C36 -177.0(6) . .
C32 C33 C34 O29 56.7(7) . .
C32 C33 C34 O31 -65.9(7) . .
C32 C33 C34 K2 102.9(4) . 8_675
C34 O29 C35 C31 59.5(7) . .
C34 O29 C35 C36 -174.5(5) . .
C34 O31 C37 C38 108.2(6) . .
C34 O31 C37 C41 -130.5(6) . .
C35 O29 C34 O31 62.7(6) . .
C35 O29 C34 C33 -59.8(7) . .
C35 O29 C34 K2 -144.7(5) . 8_675
C35 C31 C32 O27 176.6(5) . .
C35 C31 C32 C33 55.1(7) . .
C37 O31 C34 O29 105.6(6) . .
C37 O31 C34 C33 -131.0(6) . .
C37 O31 C34 K2 69.2(9) . 8_675
C37 C38 C39 O33 -176.1(5) . .
C37 C38 C39 C40 -53.9(7) . .
C37 C38 C39 K1 145.7(5) . 3_654
C37 C41 C42 O35 51.5(9) . .
C38 C37 C41 O34 -55.5(7) . .
C38 C37 C41 C42 -171.6(6) . .
C38 C39 C40 O34 56.3(7) . .
C38 C39 C40 O36 -62.2(7) . .
C40 O34 C41 C37 57.6(7) . .
C40 O34 C41 C42 177.9(6) . .
C40 O36 C43 C44 135.1(6) . .
C40 O36 C43 C47 -106.5(6) . .
C41 O34 C40 O36 59.6(7) . .
C41 O34 C40 C39 -59.2(7) . .
C41 C37 C38 O32 175.7(5) . .
C41 C37 C38 C39 55.8(7) . .
C43 O36 C40 O34 136.6(5) . .
C43 O36 C40 C39 -102.3(6) . .
C43 C44 C45 O38 -177.1(6) . .
C43 C44 C45 C46 -57.3(7) . .
C43 C47 C48 O40 -176.8(5) . .
C43 C47 C48 K7 138.5(5) . .
C44 C43 C47 O39 -59.1(7) . .
C44 C43 C47 C48 -177.4(5) . .
C44 C45 C46 O1 -63.8(7) . .
C44 C45 C46 O39 56.3(7) . .
C46 O1 C1 C2 105.2(6) . .
C46 O1 C1 C5 -135.4(6) . .
C46 O39 C47 C43 58.6(7) . .
C46 O39 C47 C48 179.1(6) . .
C47 O39 C46 O1 61.7(7) . .
C47 O39 C46 C45 -57.3(7) . .
C47 C43 C44 O37 179.0(5) . .
C47 C43 C44 C45 59.1(7) . .
O8S C13S C14S C15S 178.3(6) . .
C10S C11S C12S C13S 1.7(11) . .
C11S C10S C15S O7S -177.6(6) . .
C11S C10S C15S C14S 1.1(11) . .
C11S C10S C16S O5S 3.5(11) . .
C11S C10S C16S O6S 178.1(6) . .
C11S C12S C13S O8S 179.8(6) . .
C11S C12S C13S C14S 1.8(11) . .
C12S C13S C14S C15S -3.8(11) . .
C13S C14S C15S O7S -179.0(7) . .
C13S C14S C15S C10S 2.3(11) . .
C15S C10S C11S C12S -3.1(10) . .
C15S C10S C16S O5S 178.7(7) . .
C15S C10S C16S O6S -6.7(11) . .
C16S C10S C11S C12S 172.5(7) . .
C16S C10S C15S O7S 6.9(11) . .
C16S C10S C15S C14S -174.4(7) . .
C17S O8S C13S C12S 177.9(7) . .
C17S O8S C13S C14S -4.1(10) . .
O11S C22S C23S C18S -178.2(7) . .
O12S C18S C19S C20S -179.2(7) . .
O12S C18S C23S C22S -178.2(7) . .
C18S C19S C20S C21S -2.8(12) . .
C19S C18S C23S C22S -3.5(12) . .
C19S C20S C21S C22S -2.1(12) . .
C19S C20S C21S C24S -178.6(7) . .
C20S C21S C22S O11S -179.1(7) . .
C20S C21S C22S C23S 4.3(12) . .
C20S C21S C24S O9S 172.8(7) . .
C20S C21S C24S O10S -6.1(11) . .
C21S C22S C23S C18S -1.6(12) . .
C22S C21S C24S O9S -3.5(11) . .
C22S C21S C24S O10S 177.6(7) . .
C23S C18S C19S C20S 5.7(12) . .
C24S C21S C22S O11S -2.7(11) . .
C24S C21S C22S C23S -179.2(7) . .
C25S O12S C18S C19S 179.0(8) . .
C25S O12S C18S C23S -6.0(12) . .
O16S C29S C30S C31S 175.9(17) . .
C26S C27S C28S C29S 8.2(19) . .
C27S C26S C31S O15S -173.0(14) . .
C27S C26S C31S C30S 6(3) . .
C27S C26S C32S O13S -4.9(16) . .
C27S C26S C32S O14S 172.9(10) . .
C27S C28S C29S O16S -178.6(12) . .
C27S C28S C29S C30S -9(2) . .
C28S C29S C30S C31S 7(3) . .
C29S C30S C31S O15S 172.3(17) . .
C29S C30S C31S C26S -7(3) . .
C31S C26S C27S C28S -6.4(17) . .
C31S C26S C32S O13S -177.5(12) . .
C31S C26S C32S O14S 0.4(18) . .
C32S C26S C27S C28S -179.7(11) . .
C32S C26S C31S O15S 0(2) . .
C32S C26S C31S C30S 179.0(18) . .
C33S O16S C29S C28S 179.8(15) . .
C33S O16S C29S C30S 11(3) . .
O19S C35S C36S C37S 170.7(16) . .
O20S C37S C38S C39S 177.2(14) . .
C34S C35S C36S C37S 3(3) . .
C35S C34S C39S C38S 11(3) . .
C35S C34S C40S O17S -3(4) . .
C35S C34S C40S O18S -175(3) . .
C35S C36S C37S O20S -175.4(16) . .
C35S C36S C37S C38S 2(2) . .
C36S C37S C38S C39S -1(2) . .
C37S C38S C39S C34S -6(3) . .
C39S C34S C35S O19S -176.6(17) . .
C39S C34S C35S C36S -9(3) . .
C39S C34S C40S O17S -165(2) . .
C39S C34S C40S O18S 24(4) . .
C40S C34S C35S O19S 21(4) . .
C40S C34S C35S C36S -172(2) . .
C40S C34S C39S C38S 176(2) . .
C41S O20S C37S C36S -1(2) . .
C41S O20S C37S C38S -179.0(12) . .
O3S C3S C4S C5S 177.6(8) . .
O4S C5S C6S C7S -178.9(9) . .
C2S C3S C4S C5S -5.0(13) . .
C3S C2S C7S C6S -4.0(12) . .
C3S C2S C8S O1S -11.9(10) . .
C3S C2S C8S O2S 163.2(7) . .
C3S C4S C5S O4S -179.8(9) . .
C3S C4S C5S C6S 2.8(14) . .
C4S C5S C6S C7S -1.4(15) . .
C5S C6S C7S C2S 2.0(13) . .
C7S C2S C3S O3S -177.1(7) . .
C7S C2S C3S C4S 5.6(11) . .
C7S C2S C8S O1S 172.0(7) . .
C7S C2S C8S O2S -12.9(11) . .
C8S C2S C3S O3S 6.7(11) . .
C8S C2S C3S C4S -170.6(7) . .
C8S C2S C7S C6S 172.0(7) . .
C9S O4S C5S C4S 0.3(15) . .
C9S O4S C5S C6S 177.8(10) . .
K1 O2A C2A C1A -139.4(4) 3_654 .
K1 O2A C2A C3A -18.2(7) 3_654 .
K1 O3A C3A C2A -69.1(5) 3_654 .
K1 O3A C3A C4A 170.2(4) 3_654 .
K1 O19A C22A O21A -157.6(3) . .
K1 O19A C22A C21A 80.8(5) . .
K1 O19A C23A C19A -77.7(6) . .
K1 O19A C23A C24A 43.4(6) . .
K1 O20A C24A C23A 54.3(6) . .
K1 C3A C4A O4A -152.4(11) 3_654 .
K1 C3A C4A O6A 87.0(14) 3_654 .
K1 O19B C22B O21B -151.8(4) 5_645 .
K1 O19B C22B C21B 87.2(6) 5_645 .
K1 O19B C23B C19B -81.2(6) 5_645 .
K1 O19B C23B C24B 43.1(6) 5_645 .
K1 O20B C24B C23B 55.3(6) 5_645 .
K1 O32 C38 C37 -153.1(4) 3_654 .
K1 O32 C38 C39 -32.6(7) 3_654 .
K1 O33 C39 C38 -59.7(6) 3_654 .
K1 O33 C39 C40 178.6(4) 3_654 .
K1 C39 C40 O34 -178.1(8) 3_654 .
K1 C39 C40 O36 63.4(12) 3_654 .
K2 O29A C34A O31A -165.2(4) . .
K2 O29A C34A C33A 73.1(5) . .
K2 O29A C35A C31A -71.8(5) . .
K2 O29A C35A C36A 52.1(5) . .
K2 O30A C36A C35A 47.3(6) . .
K2 O2B C2B C1B -138.2(5) 8_665 .
K2 O2B C2B C3B -20.4(6) 8_665 .
K2 O3B C3B C2B -70.8(6) 8_665 .
K2 O3B C3B C4B 163.9(5) 8_665 .
K2 O22B C26B C25B -148.9(5) . .
K2 O22B C26B C27B -27.9(7) . .
K2 O23B C27B C26B -62.5(7) . .
K2 O23B C27B C28B 173.0(5) . .
K2 C3B C4B O4B -151.6(8) 8_665 .
K2 C3B C4B O6B 89.2(12) 8_665 .
K2 O29 C34 O31 -152.6(4) 8_675 .
K2 O29 C34 C33 84.9(5) 8_675 .
K2 O29 C35 C31 -81.2(6) 8_675 .
K2 O29 C35 C36 44.8(6) 8_675 .
K2 O30 C36 C35 56.4(5) 8_675 .
K3 O7A C8A C7A -112.9(5) 8_675 .
K3 O7A C8A C9A 9.2(7) 8_675 .
K3 C9A C10A O9A -90.5(9) 8_675 .
K3 C9A C10A O11A 147.5(7) 8_675 .
K3 O7B C8B C7B -163.2(5) 8_665 .
K3 O7B C8B C9B -41.5(9) 8_665 .
K3 O8B C9B C8B -44.5(9) 8_665 .
K3 O8B C9B C10B -173.5(5) 8_665 .
K3 O18B C21B C20B -101.8(6) . .
K3 O18B C21B C22B 134.3(6) . .
K3 C21B C22B O19B -118.7(7) . .
K3 C21B C22B O21B 118.5(7) . .
K3 O28 C33 C32 -95.3(5) 8_675 .
K3 O28 C33 C34 145.5(4) 8_675 .
K3 C33 C34 O29 -141.8(5) 8_675 .
K3 C33 C34 O31 95.6(7) 8_675 .
K3 C33 C34 K2 -95.6(6) 8_675 8_675
K4 O32A C38A C37A -148.7(4) . .
K4 O32A C38A C39A -26.1(7) . .
K4 O33A C39A C38A -60.0(6) . .
K4 O33A C39A C40A 177.7(4) . .
K4 C39A C40A O34A -173.7(9) . .
K4 C39A C40A O36A 66.3(13) . .
K4 O39B C46B O1B -150.6(4) 8_665 .
K4 O39B C46B C45B 87.5(6) 8_665 .
K4 O39B C47B C43B -86.5(5) 8_665 .
K4 O39B C47B C48B 38.1(6) 8_665 .
K4 O40B C48B C47B 58.4(6) 8_665 .
K4 O2 C2 C1 -144.0(4) . .
K4 O2 C2 C3 -26.7(6) . .
K4 O3 C3 C2 -64.7(6) . .
K4 O3 C3 C4 172.6(5) . .
K4 O19 C22 O21 -159.2(3) 4_465 .
K4 O19 C22 C21 79.2(5) 4_465 .
K4 O19 C23 C19 -76.0(5) 4_465 .
K4 O19 C23 C24 49.0(5) 4_465 .
K4 O20 C24 C23 50.0(6) 4_465 .
K4 C3 C4 O4 -165.3(10) . .
K4 C3 C4 O6 74.9(14) . .
K5 O22A C26A C25A -148.5(4) . .
K5 O22A C26A C27A -27.4(6) . .
K5 O23A C27A C26A -59.3(6) . .
K5 O23A C27A C28A 178.3(4) . .
K5 O39A C46A O1A -153.6(4) 3_654 .
K5 O39A C46A C45A 84.8(5) 3_654 .
K5 O39A C47A C43A -81.8(5) 3_654 .
K5 O39A C47A C48A 42.9(6) 3_654 .
K5 O40A C48A C47A 54.4(6) 3_654 .
K5 C27A C28A O24A -173.0(8) . .
K5 C27A C28A O26A 63.5(13) . .
K5 O29B C34B O31B -157.2(4) . .
K5 O29B C34B C33B 80.9(6) . .
K5 O29B C35B C31B -83.8(5) . .
K5 O29B C35B C36B 43.2(6) . .
K5 O30B C36B C35B 50.2(8) . .
K5 O12 C14 C13 -145.7(4) . .
K5 O12 C14 C15 -25.2(6) . .
K5 O13 C15 C14 -65.9(5) . .
K5 O13 C15 C16 174.6(4) . .
K5 C15 C16 O14 -164.2(11) . .
K5 C15 C16 O16 75.9(15) . .
K6 O32B C38B C37B -144.8(5) . .
K6 O32B C38B C39B -21.2(8) . .
K6 O33B C39B C38B -60.7(7) . .
K6 O33B C39B C40B 178.0(5) . .
K6 C39B C40B O34B -170.3(17) . .
K6 C39B C40B O36B 69(2) . .
K6 O9 C10 O11 -82.3(6) . .
K6 O9 C10 C9 158.4(5) . .
K6 O9 C11 C7 -155.1(5) . .
K6 O9 C11 C12 -34.1(8) . .
K6 O10 C12 C11 -138.4(7) 8_665 .
K6 O10 C12 C11 -58.5(9) . .
K6 O10 C12 K6 -79.9(5) 8_665 .
K6 O10 C12 K6 79.9(5) . 8_665
K6 O15 C18 C17 -114.8(8) . .
K7 O9B C10B O11B -167.4(4) 4_455 .
K7 O9B C10B C9B 74.6(6) 4_455 .
K7 O9B C11B C7B -72.0(6) 4_455 .
K7 O9B C11B C12B 52.0(7) 4_455 .
K7 O10B C12B C11B 44.1(8) 4_455 .
K7 O5 C6 C5 -113.0(6) . .
K7 O22 C26 C25 -139.4(4) 4_465 .
K7 O22 C26 C27 -20.6(6) 4_465 .
K7 O23 C27 C26 -70.0(5) 4_465 .
K7 O23 C27 C28 167.4(4) 4_465 .
K7 O39 C46 O1 -90.0(5) . .
K7 O39 C46 C45 150.9(4) . .
K7 O39 C47 C43 -147.7(4) . .
K7 O39 C47 C48 -27.3(6) . .
K7 O40 C48 C47 -65.5(6) . .
K7 C27 C28 O24 -147.0(10) 4_465 .
K7 C27 C28 O26 92.7(13) 4_465 .

loop_
_smtbx_masks_void_nr
_smtbx_masks_void_average_x
_smtbx_masks_void_average_y
_smtbx_masks_void_average_z
_smtbx_masks_void_volume
_smtbx_masks_void_count_electrons
1 -0.172 -0.100 -0.216 19631.2 4784.4
2 0.136 0.136 0.500 13.7 6.6
3 0.364 0.636 0.250 13.7 6.5
4 0.636 0.364 0.750 13.7 6.7
5 0.864 0.864 0.000 13.7 6.5
